data_4342045
loop_
_publ_author_name
'Maeda, Yuri'
'Hashimoto, Hideki'
'Kinoshita, Isamu'
'Nishioka, Takanori'

_publ_section_title
;
 Chelated Bis-N-heterocyclic Carbene Platinum and Palladium Units as
 Tunable Components of Multinuclear Complexes.
;
_journal_issue 2
_journal_name_full 'Inorganic chemistry'
_journal_page_first 448
_journal_page_last 459
_journal_paper_doi 10.1021/ic502039d
_journal_volume 54
_journal_year 2015
_chemical_formula_moiety 'C77 H82 B2 Ir2 N4 Pt S2'
_chemical_formula_sum 'C77 H82 B2 Ir2 N4 Pt S2'
_chemical_formula_weight 1728.79
_space_group_IT_number 14
_symmetry_cell_setting monoclinic
_symmetry_Int_Tables_number 14
_symmetry_space_group_name_Hall '-P 2yn'
_symmetry_space_group_name_H-M 'P 1 21/n 1'
_atom_sites_solution_hydrogens geom
_atom_sites_solution_primary direct
_atom_sites_solution_secondary difmap
_cell_angle_alpha 90.0000
_cell_angle_beta 105.5390(19)
_cell_angle_gamma 90.0000
_cell_formula_units_Z 4
_cell_length_a 17.302(4)
_cell_length_b 15.370(4)
_cell_length_c 26.254(7)
_cell_measurement_reflns_used 12638
_cell_measurement_temperature 193
_cell_measurement_theta_max 27.48
_cell_measurement_theta_min 3.07
_cell_volume 6727(3)
_computing_cell_refinement CrystalClear
_computing_data_collection 'CrystalClear (Rigaku Inc., 2007)'
_computing_data_reduction CrystalClear
_computing_molecular_graphics 'CrystalStructure 4.0'
_computing_publication_material 'CrystalStructure 4.0 (Rigaku, 2010)'
_computing_structure_refinement 'SHELXL97 (Sheldrick, 2008)'
_computing_structure_solution SIR97
_diffrn_ambient_temperature 193
_diffrn_detector_area_resol_mean 7.314
_diffrn_measured_fraction_theta_full 0.969
_diffrn_measured_fraction_theta_max 0.969
_diffrn_measurement_device_type 'Rigaku Mercury70'
_diffrn_measurement_method \w
_diffrn_radiation_type 'Mo K\a'
_diffrn_radiation_wavelength 0.71075
_diffrn_reflns_av_R_equivalents 0.0434
_diffrn_reflns_limit_h_max 16
_diffrn_reflns_limit_h_min -21
_diffrn_reflns_limit_k_max 19
_diffrn_reflns_limit_k_min -16
_diffrn_reflns_limit_l_max 32
_diffrn_reflns_limit_l_min -20
_diffrn_reflns_number 43626
_diffrn_reflns_theta_full 26.50
_diffrn_reflns_theta_max 26.50
_diffrn_standards_number 0
_exptl_absorpt_coefficient_mu 6.133
_exptl_absorpt_correction_T_max 0.748
_exptl_absorpt_correction_T_min 0.496
_exptl_absorpt_correction_type multi-scan
_exptl_absorpt_process_details 'REQAB (Rigaku, 1998)'
_exptl_crystal_colour darkGreen
_exptl_crystal_density_diffrn 1.707
_exptl_crystal_density_method 'not measured'
_exptl_crystal_description prism
_exptl_crystal_F_000 3384.00
_exptl_crystal_size_max 0.200
_exptl_crystal_size_mid 0.100
_exptl_crystal_size_min 0.050
_refine_diff_density_max 1.470
_refine_diff_density_min -1.220
_refine_ls_extinction_method none
_refine_ls_goodness_of_fit_ref 1.044
_refine_ls_hydrogen_treatment constr
_refine_ls_number_parameters 790
_refine_ls_number_reflns 13512
_refine_ls_number_restraints 0
_refine_ls_R_factor_gt 0.0424
_refine_ls_shift/su_max 0.002
_refine_ls_structure_factor_coef Fsqd
_refine_ls_weighting_details 'w = 1/[\s^2^(Fo^2^)+(0.0320P)^2^+33.2844P] where P=(Fo^2^+2Fc^2^)/3'
_refine_ls_weighting_scheme calc
_refine_ls_wR_factor_ref 0.0931
_reflns_number_gt 10900
_reflns_number_total 13514
_reflns_threshold_expression F^2^>2.0\s(F^2^)
_cod_data_source_file ic502039d_si_002.cif
_cod_data_source_block 4-C1-Me-Ir2PtS2C1MeBPh4
_cod_depositor_comments 'Adding full bibliography for 4342042--4342052.cif.'
_cod_original_cell_volume 6726(3)
_cod_database_code 4342045

loop_
_symmetry_equiv_pos_site_id
_symmetry_equiv_pos_as_xyz
1 +X,+Y,+Z
2 1/2-X,1/2+Y,1/2-Z
3 -X,-Y,-Z
4 1/2+X,1/2-Y,1/2+Z

loop_
_atom_site_label
_atom_site_type_symbol
_atom_site_fract_x
_atom_site_fract_y
_atom_site_fract_z
_atom_site_U_iso_or_equiv
_atom_site_adp_type
_atom_site_occupancy
_atom_site_symmetry_multiplicity
_atom_site_calc_flag
_atom_site_refinement_flags
Pt1 Pt 0.332459(13) 0.375977(16) 0.594525(10) 0.02429(7) Uani 1.0 4 d .
Ir1 Ir 0.277981(15) 0.197035(18) 0.593585(11) 0.02919(8) Uani 1.0 4 d .
Ir2 Ir 0.449594(15) 0.222696(18) 0.611211(11) 0.02959(8) Uani 1.0 4 d .
S1 S 0.36714(9) 0.27026(11) 0.66049(6) 0.0283(4) Uani 1.0 4 d .
S2 S 0.34636(9) 0.26034(11) 0.53928(6) 0.0279(4) Uani 1.0 4 d .
N1 N 0.2704(4) 0.5310(4) 0.6364(3) 0.0336(14) Uani 1.0 4 d .
N2 N 0.3906(4) 0.5090(4) 0.6833(3) 0.0355(14) Uani 1.0 4 d .
N3 N 0.2182(3) 0.5111(4) 0.5449(3) 0.0313(13) Uani 1.0 4 d .
N4 N 0.2817(4) 0.4765(4) 0.4886(3) 0.0311(13) Uani 1.0 4 d .
C1 C 0.3330(4) 0.4758(5) 0.6434(3) 0.0282(15) Uani 1.0 4 d .
C2 C 0.2895(5) 0.5993(6) 0.6718(4) 0.046(2) Uani 1.0 4 d .
C3 C 0.3643(5) 0.5851(6) 0.7010(4) 0.049(2) Uani 1.0 4 d .
C4 C 0.4685(5) 0.4723(6) 0.7047(3) 0.046(2) Uani 1.0 4 d .
C5 C 0.1996(4) 0.5173(5) 0.5955(3) 0.0376(18) Uani 1.0 4 d .
C6 C 0.2781(4) 0.4595(5) 0.5381(3) 0.0275(15) Uani 1.0 4 d .
C7 C 0.1849(5) 0.5603(5) 0.4999(4) 0.0426(19) Uani 1.0 4 d .
C8 C 0.2251(5) 0.5379(5) 0.4653(4) 0.0428(19) Uani 1.0 4 d .
C9 C 0.3408(5) 0.4412(6) 0.4636(3) 0.046(2) Uani 1.0 4 d .
C10 C 0.1796(5) 0.1270(6) 0.5377(4) 0.044(2) Uani 1.0 4 d .
C11 C 0.1494(5) 0.1879(6) 0.5691(4) 0.049(2) Uani 1.0 4 d .
C12 C 0.1750(5) 0.1634(6) 0.6215(4) 0.053(3) Uani 1.0 4 d .
C13 C 0.2259(6) 0.0919(6) 0.6262(4) 0.055(3) Uani 1.0 4 d .
C14 C 0.2298(5) 0.0673(5) 0.5737(4) 0.044(2) Uani 1.0 4 d .
C15 C 0.1628(6) 0.1257(8) 0.4794(4) 0.081(4) Uani 1.0 4 d .
C16 C 0.0937(6) 0.2608(7) 0.5468(6) 0.104(5) Uani 1.0 4 d .
C17 C 0.1481(8) 0.2067(9) 0.6649(6) 0.110(6) Uani 1.0 4 d .
C18 C 0.2673(7) 0.0485(8) 0.6773(5) 0.090(4) Uani 1.0 4 d .
C19 C 0.2716(6) -0.0082(6) 0.5592(5) 0.069(3) Uani 1.0 4 d .
C20 C 0.5387(10) 0.1578(13) 0.5760(7) 0.028(5) Uiso 0.5000 4 d .
C21 C 0.5249(12) 0.1094(14) 0.6187(10) 0.034(6) Uiso 0.5000 4 d .
C22 C 0.5479(9) 0.1601(14) 0.6684(6) 0.025(3) Uiso 0.5000 4 d .
C23 C 0.5759(8) 0.2379(11) 0.6567(8) 0.028(4) Uiso 0.5000 4 d .
C24 C 0.5706(11) 0.2427(14) 0.6011(9) 0.037(6) Uiso 0.5000 4 d .
C25 C 0.5464(11) 0.1803(14) 0.5207(8) 0.051(5) Uiso 0.5000 4 d .
C26 C 0.4840(11) 0.0178(13) 0.5804(9) 0.053(5) Uiso 0.5000 4 d .
C27 C 0.5155(13) 0.0669(16) 0.7027(9) 0.071(6) Uiso 0.5000 4 d .
C28 C 0.5965(11) 0.2682(13) 0.7187(8) 0.055(5) Uiso 0.5000 4 d .
C29 C 0.6076(12) 0.3319(15) 0.6071(9) 0.065(6) Uiso 0.5000 4 d .
C30 C 0.1853(4) 0.8255(5) 0.6720(3) 0.0305(16) Uani 1.0 4 d .
C31 C 0.2614(4) 0.8185(6) 0.6627(3) 0.0412(19) Uani 1.0 4 d .
C32 C 0.3314(4) 0.8359(6) 0.7004(4) 0.046(2) Uani 1.0 4 d .
C33 C 0.3309(5) 0.8649(6) 0.7493(3) 0.0426(19) Uani 1.0 4 d .
C34 C 0.2565(5) 0.8724(6) 0.7604(3) 0.045(2) Uani 1.0 4 d .
C35 C 0.1870(4) 0.8527(5) 0.7223(3) 0.0384(18) Uani 1.0 4 d .
C36 C 0.0313(4) 0.8692(5) 0.6401(3) 0.0319(16) Uani 1.0 4 d .
C37 C 0.0415(4) 0.9586(5) 0.6431(3) 0.0381(18) Uani 1.0 4 d .
C38 C -0.0153(4) 1.0158(5) 0.6531(3) 0.0395(18) Uani 1.0 4 d .
C39 C -0.0852(4) 0.9832(6) 0.6619(3) 0.0396(18) Uani 1.0 4 d .
C40 C -0.0970(4) 0.8958(6) 0.6606(3) 0.0419(19) Uani 1.0 4 d .
C41 C -0.0401(4) 0.8386(5) 0.6496(3) 0.0366(17) Uani 1.0 4 d .
C42 C 0.1086(4) 0.8243(5) 0.5672(3) 0.0327(16) Uani 1.0 4 d .
C43 C 0.0682(4) 0.8899(5) 0.5336(3) 0.0404(18) Uani 1.0 4 d .
C44 C 0.0767(5) 0.9048(6) 0.4839(4) 0.047(2) Uani 1.0 4 d .
C45 C 0.1270(5) 0.8536(6) 0.4638(4) 0.047(2) Uani 1.0 4 d .
C46 C 0.1678(5) 0.7876(5) 0.4948(3) 0.0402(18) Uani 1.0 4 d .
C47 C 0.1572(5) 0.7730(5) 0.5442(3) 0.0376(17) Uani 1.0 4 d .
C48 C 0.0742(4) 0.7035(5) 0.6307(3) 0.0336(17) Uani 1.0 4 d .
C49 C 0.0944(5) 0.6545(5) 0.6778(4) 0.043(2) Uani 1.0 4 d .
C50 C 0.0694(5) 0.5699(6) 0.6797(4) 0.055(3) Uani 1.0 4 d .
C51 C 0.0232(5) 0.5284(6) 0.6366(5) 0.056(3) Uani 1.0 4 d .
C52 C 0.0014(5) 0.5731(6) 0.5898(4) 0.052(3) Uani 1.0 4 d .
C53 C 0.0270(4) 0.6580(6) 0.5872(4) 0.0437(19) Uani 1.0 4 d .
C54 C 0.4565(4) 0.2977(5) 0.3678(3) 0.0328(16) Uani 1.0 4 d .
C55 C 0.5185(4) 0.2357(5) 0.3824(3) 0.0366(17) Uani 1.0 4 d .
C56 C 0.5941(4) 0.2563(6) 0.4140(3) 0.0390(18) Uani 1.0 4 d .
C57 C 0.6101(4) 0.3388(6) 0.4339(3) 0.046(2) Uani 1.0 4 d .
C58 C 0.5513(5) 0.4012(6) 0.4217(4) 0.045(2) Uani 1.0 4 d .
C59 C 0.4762(4) 0.3798(5) 0.3891(3) 0.0387(18) Uani 1.0 4 d .
C60 C 0.3460(4) 0.1744(5) 0.3487(3) 0.0321(16) Uani 1.0 4 d .
C61 C 0.3191(5) 0.1027(6) 0.3159(4) 0.0432(19) Uani 1.0 4 d .
C62 C 0.2984(5) 0.0249(6) 0.3345(4) 0.051(3) Uani 1.0 4 d .
C63 C 0.3038(5) 0.0139(6) 0.3870(4) 0.056(3) Uani 1.0 4 d .
C64 C 0.3314(5) 0.0828(6) 0.4214(4) 0.048(2) Uani 1.0 4 d .
C65 C 0.3509(4) 0.1604(5) 0.4015(3) 0.0373(17) Uani 1.0 4 d .
C66 C 0.2988(4) 0.3407(5) 0.3304(3) 0.0357(17) Uani 1.0 4 d .
C67 C 0.2331(4) 0.3221(6) 0.3494(3) 0.0422(19) Uani 1.0 4 d .
C68 C 0.1744(5) 0.3847(6) 0.3506(4) 0.052(3) Uani 1.0 4 d .
C69 C 0.1804(5) 0.4672(6) 0.3334(4) 0.054(3) Uani 1.0 4 d .
C70 C 0.2444(5) 0.4883(6) 0.3141(4) 0.054(3) Uani 1.0 4 d .
C71 C 0.3016(5) 0.4258(6) 0.3120(3) 0.048(2) Uani 1.0 4 d .
C72 C 0.3748(4) 0.2619(5) 0.2663(3) 0.0369(17) Uani 1.0 4 d .
C73 C 0.3125(5) 0.2846(6) 0.2231(4) 0.053(3) Uani 1.0 4 d .
C74 C 0.3154(6) 0.2710(7) 0.1714(4) 0.065(3) Uani 1.0 4 d .
C75 C 0.3823(7) 0.2357(7) 0.1617(4) 0.066(3) Uani 1.0 4 d .
C76 C 0.4442(7) 0.2169(10) 0.2022(4) 0.098(5) Uani 1.0 4 d .
C77 C 0.4410(6) 0.2296(9) 0.2533(4) 0.083(4) Uani 1.0 4 d .
C78 C 0.5184(13) 0.1043(15) 0.6044(10) 0.041(7) Uiso 0.5000 4 d .
C79 C 0.5313(10) 0.1246(13) 0.6593(8) 0.035(4) Uiso 0.5000 4 d .
C80 C 0.5652(10) 0.2118(15) 0.6701(7) 0.036(4) Uiso 0.5000 4 d .
C81 C 0.5749(12) 0.2490(14) 0.6186(11) 0.045(6) Uiso 0.5000 4 d .
C82 C 0.5471(10) 0.1830(13) 0.5802(7) 0.025(5) Uiso 0.5000 4 d .
C83 C 0.4932(10) 0.0224(12) 0.6077(8) 0.049(5) Uiso 0.5000 4 d .
C84 C 0.5360(12) 0.1100(15) 0.7178(9) 0.062(5) Uiso 0.5000 4 d .
C85 C 0.6068(11) 0.3067(14) 0.6983(9) 0.061(5) Uiso 0.5000 4 d .
C86 C 0.5981(11) 0.3238(13) 0.5773(9) 0.058(5) Uiso 0.5000 4 d .
C87 C 0.5327(10) 0.1414(13) 0.5201(7) 0.043(4) Uiso 0.5000 4 d .
B1 B 0.1000(5) 0.8052(6) 0.6272(4) 0.0313(18) Uani 1.0 4 d .
B2 B 0.3685(5) 0.2691(6) 0.3279(4) 0.0331(19) Uani 1.0 4 d .
H2 H 0.2559 0.6469 0.6748 0.0556 Uiso 1.0 4 calc R
H3 H 0.3941 0.6209 0.7289 0.0583 Uiso 1.0 4 calc R
H4A H 0.4798 0.4303 0.6795 0.0555 Uiso 1.0 4 calc R
H4B H 0.4702 0.4429 0.7381 0.0555 Uiso 1.0 4 calc R
H4C H 0.5088 0.5187 0.7110 0.0555 Uiso 1.0 4 calc R
H5A H 0.1619 0.5662 0.5947 0.0452 Uiso 1.0 4 calc R
H5B H 0.1732 0.4630 0.6023 0.0452 Uiso 1.0 4 calc R
H7 H 0.1424 0.6012 0.4950 0.0511 Uiso 1.0 4 calc R
H8 H 0.2162 0.5602 0.4304 0.0513 Uiso 1.0 4 calc R
H9A H 0.3155 0.3966 0.4378 0.0556 Uiso 1.0 4 calc R
H9B H 0.3852 0.4152 0.4906 0.0556 Uiso 1.0 4 calc R
H9C H 0.3614 0.4880 0.4455 0.0556 Uiso 1.0 4 calc R
H15A H 0.1603 0.1855 0.4661 0.0969 Uiso 1.0 4 calc R
H15B H 0.1115 0.0965 0.4642 0.0969 Uiso 1.0 4 calc R
H15C H 0.2057 0.0942 0.4693 0.0969 Uiso 1.0 4 calc R
H16A H 0.0382 0.2400 0.5387 0.1249 Uiso 1.0 4 calc R
H16B H 0.1051 0.2821 0.5144 0.1249 Uiso 1.0 4 calc R
H16C H 0.1013 0.3081 0.5727 0.1249 Uiso 1.0 4 calc R
H17A H 0.1872 0.1952 0.6989 0.1322 Uiso 1.0 4 calc R
H17B H 0.0957 0.1836 0.6657 0.1322 Uiso 1.0 4 calc R
H17C H 0.1439 0.2695 0.6586 0.1322 Uiso 1.0 4 calc R
H18A H 0.2292 0.0107 0.6884 0.1076 Uiso 1.0 4 calc R
H18B H 0.2876 0.0928 0.7044 0.1076 Uiso 1.0 4 calc R
H18C H 0.3121 0.0135 0.6724 0.1076 Uiso 1.0 4 calc R
H19A H 0.2875 0.0049 0.5269 0.0828 Uiso 1.0 4 calc R
H19B H 0.2358 -0.0587 0.5531 0.0828 Uiso 1.0 4 calc R
H19C H 0.3195 -0.0211 0.5880 0.0828 Uiso 1.0 4 calc R
H31 H 0.2644 0.8009 0.6286 0.0495 Uiso 1.0 4 calc R
H32 H 0.3812 0.8275 0.6923 0.0551 Uiso 1.0 4 calc R
H33 H 0.3793 0.8796 0.7749 0.0512 Uiso 1.0 4 calc R
H34 H 0.2540 0.8911 0.7944 0.0546 Uiso 1.0 4 calc R
H35 H 0.1375 0.8583 0.7311 0.0460 Uiso 1.0 4 calc R
H37 H 0.0896 0.9822 0.6379 0.0457 Uiso 1.0 4 calc R
H38 H -0.0060 1.0768 0.6539 0.0474 Uiso 1.0 4 calc R
H39 H -0.1243 1.0215 0.6688 0.0475 Uiso 1.0 4 calc R
H40 H -0.1444 0.8729 0.6672 0.0503 Uiso 1.0 4 calc R
H41 H -0.0502 0.7778 0.6485 0.0439 Uiso 1.0 4 calc R
H43 H 0.0327 0.9263 0.5460 0.0485 Uiso 1.0 4 calc R
H44 H 0.0477 0.9507 0.4631 0.0565 Uiso 1.0 4 calc R
H45 H 0.1332 0.8637 0.4294 0.0570 Uiso 1.0 4 calc R
H46 H 0.2035 0.7519 0.4822 0.0483 Uiso 1.0 4 calc R
H47 H 0.1845 0.7252 0.5639 0.0451 Uiso 1.0 4 calc R
H49 H 0.1261 0.6808 0.7093 0.0519 Uiso 1.0 4 calc R
H50 H 0.0850 0.5395 0.7123 0.0663 Uiso 1.0 4 calc R
H51 H 0.0065 0.4700 0.6388 0.0668 Uiso 1.0 4 calc R
H52 H -0.0314 0.5459 0.5591 0.0629 Uiso 1.0 4 calc R
H53 H 0.0117 0.6870 0.5540 0.0524 Uiso 1.0 4 calc R
H55 H 0.5080 0.1776 0.3702 0.0440 Uiso 1.0 4 calc R
H56 H 0.6349 0.2132 0.4219 0.0468 Uiso 1.0 4 calc R
H57 H 0.6617 0.3527 0.4560 0.0548 Uiso 1.0 4 calc R
H58 H 0.5618 0.4584 0.4355 0.0544 Uiso 1.0 4 calc R
H59 H 0.4362 0.4239 0.3809 0.0464 Uiso 1.0 4 calc R
H61 H 0.3151 0.1079 0.2792 0.0518 Uiso 1.0 4 calc R
H62 H 0.2801 -0.0217 0.3106 0.0612 Uiso 1.0 4 calc R
H63 H 0.2889 -0.0397 0.3997 0.0668 Uiso 1.0 4 calc R
H64 H 0.3367 0.0766 0.4582 0.0578 Uiso 1.0 4 calc R
H65 H 0.3688 0.2070 0.4256 0.0447 Uiso 1.0 4 calc R
H67 H 0.2276 0.2652 0.3621 0.0506 Uiso 1.0 4 calc R
H68 H 0.1301 0.3692 0.3636 0.0622 Uiso 1.0 4 calc R
H69 H 0.1409 0.5095 0.3346 0.0643 Uiso 1.0 4 calc R
H70 H 0.2496 0.5458 0.3022 0.0648 Uiso 1.0 4 calc R
H71 H 0.3444 0.4416 0.2975 0.0580 Uiso 1.0 4 calc R
H73 H 0.2658 0.3105 0.2291 0.0635 Uiso 1.0 4 calc R
H74 H 0.2708 0.2862 0.1429 0.0785 Uiso 1.0 4 calc R
H75 H 0.3844 0.2248 0.1265 0.0786 Uiso 1.0 4 calc R
H76 H 0.4918 0.1943 0.1958 0.1178 Uiso 1.0 4 calc R
H77 H 0.4869 0.2153 0.2811 0.1001 Uiso 1.0 4 calc R

loop_
_atom_site_aniso_label
_atom_site_aniso_U_11
_atom_site_aniso_U_22
_atom_site_aniso_U_33
_atom_site_aniso_U_12
_atom_site_aniso_U_13
_atom_site_aniso_U_23
Pt1 0.02521(12) 0.02174(14) 0.02641(14) 0.00005(9) 0.00776(10) -0.00156(10)
Ir1 0.03328(14) 0.02478(15) 0.02829(15) -0.00299(11) 0.00615(11) 0.00043(11)
Ir2 0.02995(13) 0.03264(17) 0.02527(15) 0.00612(11) 0.00581(11) -0.00068(11)
S1 0.0318(8) 0.0321(10) 0.0209(9) 0.0019(7) 0.0070(7) -0.0003(7)
S2 0.0338(8) 0.0259(10) 0.0228(9) 0.0024(7) 0.0056(7) 0.0001(7)
N1 0.038(3) 0.028(4) 0.039(4) 0.002(3) 0.017(3) -0.002(3)
N2 0.034(3) 0.034(4) 0.040(4) -0.002(3) 0.011(3) -0.010(3)
N3 0.030(3) 0.016(3) 0.045(4) 0.001(3) 0.006(3) 0.001(3)
N4 0.041(3) 0.021(4) 0.027(4) -0.001(3) 0.001(3) -0.000(3)
C1 0.032(4) 0.031(4) 0.027(4) -0.003(3) 0.017(3) -0.000(3)
C2 0.059(5) 0.034(5) 0.050(6) 0.004(4) 0.023(5) -0.016(4)
C3 0.056(5) 0.045(6) 0.046(6) -0.001(4) 0.016(4) -0.022(4)
C4 0.047(5) 0.056(6) 0.034(5) 0.004(4) 0.007(4) -0.008(4)
C5 0.036(4) 0.030(5) 0.050(5) 0.003(3) 0.018(4) 0.001(4)
C6 0.026(3) 0.024(4) 0.030(4) -0.001(3) 0.003(3) 0.000(3)
C7 0.037(4) 0.027(5) 0.059(6) 0.007(4) 0.005(4) 0.000(4)
C8 0.047(5) 0.033(5) 0.041(5) 0.001(4) -0.002(4) -0.001(4)
C9 0.056(5) 0.056(6) 0.029(5) 0.001(4) 0.015(4) 0.000(4)
C10 0.039(4) 0.049(6) 0.040(5) -0.020(4) 0.005(4) -0.001(4)
C11 0.039(4) 0.037(5) 0.068(7) -0.009(4) 0.009(4) 0.004(5)
C12 0.058(5) 0.042(6) 0.073(7) -0.026(5) 0.040(5) -0.015(5)
C13 0.068(6) 0.049(6) 0.040(5) -0.036(5) 0.002(5) 0.010(5)
C14 0.042(4) 0.031(5) 0.059(6) -0.003(4) 0.014(4) -0.009(4)
C15 0.064(6) 0.122(11) 0.043(6) -0.044(6) -0.007(5) 0.013(6)
C16 0.039(5) 0.062(8) 0.195(16) -0.004(5) 0.002(7) -0.017(9)
C17 0.115(10) 0.111(11) 0.138(13) -0.062(9) 0.091(10) -0.058(9)
C18 0.116(9) 0.071(8) 0.065(8) -0.047(7) -0.006(7) 0.022(6)
C19 0.052(5) 0.054(7) 0.098(9) -0.002(5) 0.015(6) -0.032(6)
C30 0.027(4) 0.024(4) 0.041(5) 0.008(3) 0.010(3) 0.007(4)
C31 0.030(4) 0.052(6) 0.044(5) 0.003(4) 0.015(4) -0.011(4)
C32 0.025(4) 0.061(6) 0.050(6) -0.003(4) 0.007(4) -0.011(5)
C33 0.040(4) 0.046(5) 0.039(5) -0.003(4) 0.004(4) 0.000(4)
C34 0.047(5) 0.058(6) 0.033(5) 0.009(4) 0.015(4) 0.005(4)
C35 0.031(4) 0.051(5) 0.035(5) 0.007(4) 0.012(4) 0.009(4)
C36 0.028(4) 0.037(5) 0.030(4) 0.004(3) 0.007(3) -0.003(4)
C37 0.035(4) 0.039(5) 0.040(5) 0.005(4) 0.009(4) 0.002(4)
C38 0.039(4) 0.032(5) 0.045(5) 0.006(4) 0.007(4) -0.003(4)
C39 0.033(4) 0.046(5) 0.036(5) 0.014(4) 0.002(4) 0.003(4)
C40 0.028(4) 0.054(6) 0.046(5) 0.007(4) 0.014(4) 0.006(4)
C41 0.032(4) 0.038(5) 0.039(5) -0.001(3) 0.007(4) -0.000(4)
C42 0.026(4) 0.026(4) 0.043(5) -0.003(3) 0.004(3) 0.000(4)
C43 0.035(4) 0.043(5) 0.043(5) -0.001(4) 0.009(4) 0.001(4)
C44 0.050(5) 0.037(5) 0.051(6) 0.005(4) 0.008(4) 0.006(4)
C45 0.067(6) 0.043(6) 0.032(5) -0.004(4) 0.013(4) 0.003(4)
C46 0.060(5) 0.028(5) 0.033(5) 0.006(4) 0.012(4) -0.006(4)
C47 0.047(4) 0.019(4) 0.044(5) 0.003(3) 0.008(4) -0.003(4)
C48 0.026(4) 0.028(4) 0.049(5) 0.005(3) 0.013(4) 0.002(4)
C49 0.040(4) 0.034(5) 0.063(6) 0.008(4) 0.025(4) 0.006(4)
C50 0.062(6) 0.035(5) 0.081(8) 0.005(5) 0.040(6) 0.012(5)
C51 0.047(5) 0.030(5) 0.102(9) -0.005(4) 0.041(6) 0.000(5)
C52 0.034(4) 0.040(6) 0.082(7) -0.006(4) 0.014(5) -0.008(5)
C53 0.034(4) 0.038(5) 0.055(6) 0.000(4) 0.004(4) 0.004(4)
C54 0.026(4) 0.043(5) 0.030(4) -0.005(3) 0.007(3) 0.001(4)
C55 0.032(4) 0.043(5) 0.034(5) -0.006(4) 0.007(3) -0.000(4)
C56 0.031(4) 0.048(5) 0.039(5) -0.003(4) 0.009(4) 0.003(4)
C57 0.028(4) 0.072(7) 0.034(5) -0.011(4) 0.002(4) 0.004(5)
C58 0.044(5) 0.041(5) 0.047(5) -0.020(4) 0.007(4) 0.002(4)
C59 0.035(4) 0.043(5) 0.038(5) -0.006(4) 0.009(4) -0.002(4)
C60 0.021(3) 0.037(5) 0.040(5) -0.003(3) 0.011(3) -0.010(4)
C61 0.040(4) 0.046(6) 0.045(5) 0.002(4) 0.015(4) -0.008(4)
C62 0.043(5) 0.037(6) 0.071(7) 0.000(4) 0.013(5) -0.008(5)
C63 0.029(4) 0.049(6) 0.091(8) 0.005(4) 0.020(5) 0.017(6)
C64 0.034(4) 0.061(6) 0.050(6) 0.004(4) 0.013(4) 0.013(5)
C65 0.031(4) 0.041(5) 0.039(5) -0.002(4) 0.009(4) -0.000(4)
C66 0.031(4) 0.044(5) 0.028(4) -0.005(4) 0.000(3) -0.008(4)
C67 0.032(4) 0.047(5) 0.045(5) -0.002(4) 0.007(4) -0.011(4)
C68 0.035(4) 0.059(7) 0.058(6) -0.001(4) 0.007(4) -0.021(5)
C69 0.040(5) 0.053(6) 0.057(6) 0.011(4) -0.007(4) -0.008(5)
C70 0.066(6) 0.040(6) 0.046(6) 0.004(5) -0.002(5) 0.009(4)
C71 0.040(4) 0.064(7) 0.038(5) 0.002(4) 0.003(4) 0.005(5)
C72 0.035(4) 0.043(5) 0.029(4) -0.012(4) 0.003(3) -0.002(4)
C73 0.044(5) 0.072(7) 0.041(5) -0.003(5) 0.009(4) -0.004(5)
C74 0.071(6) 0.083(8) 0.034(6) -0.012(6) -0.001(5) -0.001(5)
C75 0.103(8) 0.065(7) 0.039(6) -0.004(6) 0.039(6) 0.001(5)
C76 0.077(7) 0.180(14) 0.046(7) 0.063(8) 0.029(6) 0.024(8)
C77 0.055(6) 0.159(12) 0.038(6) 0.042(7) 0.014(5) 0.008(7)
B1 0.035(4) 0.027(5) 0.034(5) 0.003(4) 0.013(4) 0.003(4)
B2 0.023(4) 0.040(6) 0.034(5) -0.002(4) 0.004(4) -0.006(4)

loop_
_atom_type_symbol
_atom_type_description
_atom_type_scat_dispersion_real
_atom_type_scat_dispersion_imag
_atom_type_scat_source
C C 0.0033 0.0016
;
International Tables for Crystallography
(1992, Vol. C, Tables 4.2.6.8 and 6.1.1.4)
;
H H 0.0000 0.0000
;
International Tables for Crystallography
(1992, Vol. C, Table 6.1.1.4)
;
B B 0.0013 0.0007
;
International Tables for Crystallography
(1992, Vol. C, Tables 4.2.6.8 and 6.1.1.4)
;
Ir Ir -1.4442 7.9887
;
International Tables for Crystallography
(1992, Vol. C, Tables 4.2.6.8 and 6.1.1.4)
;
N N 0.0061 0.0033
;
International Tables for Crystallography
(1992, Vol. C, Tables 4.2.6.8 and 6.1.1.4)
;
Pt Pt -1.7033 8.3905
;
International Tables for Crystallography
(1992, Vol. C, Tables 4.2.6.8 and 6.1.1.4)
;
S S 0.1246 0.1234
;
International Tables for Crystallography
(1992, Vol. C, Tables 4.2.6.8 and 6.1.1.4)
;

loop_
_geom_angle_atom_site_label_1
_geom_angle_atom_site_label_2
_geom_angle_atom_site_label_3
_geom_angle
_geom_angle_publ_flag
Ir1 Pt1 S1 50.60(4) yes
Ir1 Pt1 S2 50.55(5) yes
Ir1 Pt1 C1 132.7(2) yes
Ir1 Pt1 C6 121.06(18) yes
S1 Pt1 S2 83.27(6) yes
S1 Pt1 C1 95.8(2) yes
S1 Pt1 C6 167.35(19) yes
S2 Pt1 C1 174.06(19) yes
S2 Pt1 C6 97.7(2) yes
C1 Pt1 C6 84.4(3) yes
Pt1 Ir1 Ir2 63.575(10) yes
Pt1 Ir1 S1 51.68(5) yes
Pt1 Ir1 S2 52.03(5) yes
Pt1 Ir1 C10 131.2(3) yes
Pt1 Ir1 C11 111.8(3) yes
Pt1 Ir1 C12 121.2(3) yes
Pt1 Ir1 C13 152.0(3) yes
Pt1 Ir1 C14 167.1(3) yes
Ir2 Ir1 S1 50.50(5) yes
Ir2 Ir1 S2 50.78(4) yes
Ir2 Ir1 C10 138.2(3) yes
Ir2 Ir1 C11 171.2(3) yes
Ir2 Ir1 C12 151.3(3) yes
Ir2 Ir1 C13 124.1(3) yes
Ir2 Ir1 C14 118.2(2) yes
S1 Ir1 S2 85.13(6) yes
S1 Ir1 C10 170.9(3) yes
S1 Ir1 C11 133.6(3) yes
S1 Ir1 C12 107.7(3) yes
S1 Ir1 C13 109.4(3) yes
S1 Ir1 C14 140.3(2) yes
S2 Ir1 C10 103.2(3) yes
S2 Ir1 C11 120.4(3) yes
S2 Ir1 C12 156.8(3) yes
S2 Ir1 C13 155.6(3) yes
S2 Ir1 C14 117.9(3) yes
C10 Ir1 C11 38.5(4) yes
C10 Ir1 C12 63.2(4) yes
C10 Ir1 C13 64.2(3) yes
C10 Ir1 C14 38.2(3) yes
C11 Ir1 C12 37.3(4) yes
C11 Ir1 C13 63.7(4) yes
C11 Ir1 C14 64.4(3) yes
C12 Ir1 C13 37.8(4) yes
C12 Ir1 C14 64.1(4) yes
C13 Ir1 C14 39.2(4) yes
Ir1 Ir2 S1 50.81(4) yes
Ir1 Ir2 S2 50.77(5) yes
Ir1 Ir2 C20 131.5(5) yes
Ir1 Ir2 C21 118.2(6) yes
Ir1 Ir2 C22 128.9(5) yes
Ir1 Ir2 C23 157.3(6) yes
Ir1 Ir2 C24 164.5(6) yes
Ir1 Ir2 C78 115.2(6) yes
Ir1 Ir2 C79 117.8(5) yes
Ir1 Ir2 C80 143.7(6) yes
Ir1 Ir2 C81 175.2(7) yes
Ir1 Ir2 C82 140.7(5) yes
S1 Ir2 S2 85.36(6) yes
S1 Ir2 C20 168.8(5) yes
S1 Ir2 C21 131.4(7) yes
S1 Ir2 C22 104.1(5) yes
S1 Ir2 C23 109.7(5) yes
S1 Ir2 C24 141.3(6) yes
S1 Ir2 C78 137.8(7) yes
S1 Ir2 C79 107.1(6) yes
S1 Ir2 C80 102.5(6) yes
S1 Ir2 C81 130.7(7) yes
S1 Ir2 C82 167.7(4) yes
S2 Ir2 C20 104.1(4) yes
S2 Ir2 C21 126.7(6) yes
S2 Ir2 C22 166.6(5) yes
S2 Ir2 C23 149.1(5) yes
S2 Ir2 C24 114.9(6) yes
S2 Ir2 C78 117.3(6) yes
S2 Ir2 C79 151.2(5) yes
S2 Ir2 C80 164.7(6) yes
S2 Ir2 C81 124.5(7) yes
S2 Ir2 C82 106.1(5) yes
C20 Ir2 C21 37.7(9) yes
C20 Ir2 C22 65.7(6) yes
C20 Ir2 C23 65.0(7) yes
C20 Ir2 C24 39.5(8) yes
C20 Ir2 C78 32.0(9) yes
C20 Ir2 C79 61.7(7) yes
C20 Ir2 C80 69.9(7) yes
C20 Ir2 C81 48.2(8) yes
C20 Ir2 C82 10.7(7) yes
C21 Ir2 C22 40.0(8) yes
C21 Ir2 C23 63.1(7) yes
C21 Ir2 C24 63.4(8) yes
C21 Ir2 C78 9.6(9) yes
C21 Ir2 C79 28.2(9) yes
C21 Ir2 C80 57.0(8) yes
C21 Ir2 C81 64.8(8) yes
C21 Ir2 C82 44.5(9) yes
C22 Ir2 C23 36.1(7) yes
C22 Ir2 C24 63.3(7) yes
C22 Ir2 C78 49.5(8) yes
C22 Ir2 C79 16.5(7) yes
C22 Ir2 C80 22.4(8) yes
C22 Ir2 C81 55.9(8) yes
C22 Ir2 C82 65.5(7) yes
C23 Ir2 C24 38.1(8) yes
C23 Ir2 C78 69.7(7) yes
C23 Ir2 C79 51.3(7) yes
C23 Ir2 C80 15.6(8) yes
C23 Ir2 C81 26.7(9) yes
C23 Ir2 C82 58.0(7) yes
C24 Ir2 C78 63.5(8) yes
C24 Ir2 C79 71.4(8) yes
C24 Ir2 C80 51.3(8) yes
C24 Ir2 C81 11.9(9) yes
C24 Ir2 C82 29.0(8) yes
C78 Ir2 C79 37.8(8) yes
C78 Ir2 C80 65.3(8) yes
C78 Ir2 C81 67.1(8) yes
C78 Ir2 C82 40.6(9) yes
C79 Ir2 C80 38.8(8) yes
C79 Ir2 C81 66.7(8) yes
C79 Ir2 C82 65.0(7) yes
C80 Ir2 C81 40.9(9) yes
C80 Ir2 C82 65.3(7) yes
C81 Ir2 C82 38.4(8) yes
Pt1 S1 Ir1 77.71(5) yes
Pt1 S1 Ir2 83.00(6) yes
Ir1 S1 Ir2 78.69(6) yes
Pt1 S2 Ir1 77.42(6) yes
Pt1 S2 Ir2 82.45(5) yes
Ir1 S2 Ir2 78.44(6) yes
C1 N1 C2 110.3(6) yes
C1 N1 C5 120.8(6) yes
C2 N1 C5 128.8(6) yes
C1 N2 C3 110.1(6) yes
C1 N2 C4 125.7(7) yes
C3 N2 C4 124.3(6) yes
C5 N3 C6 121.7(6) yes
C5 N3 C7 126.8(6) yes
C6 N3 C7 111.3(7) yes
C6 N4 C8 110.5(7) yes
C6 N4 C9 125.7(6) yes
C8 N4 C9 123.7(7) yes
Pt1 C1 N1 122.0(5) yes
Pt1 C1 N2 132.0(5) yes
N1 C1 N2 105.6(6) yes
N1 C2 C3 106.4(7) yes
N2 C3 C2 107.6(7) yes
N1 C5 N3 110.2(6) yes
Pt1 C6 N3 120.3(6) yes
Pt1 C6 N4 135.1(5) yes
N3 C6 N4 104.5(6) yes
N3 C7 C8 105.5(7) yes
N4 C8 C7 108.2(7) yes
Ir1 C10 C11 68.6(4) yes
Ir1 C10 C14 69.5(4) yes
Ir1 C10 C15 126.6(7) yes
C11 C10 C14 106.8(8) yes
C11 C10 C15 126.9(8) yes
C14 C10 C15 126.2(9) yes
Ir1 C11 C10 72.9(5) yes
Ir1 C11 C12 71.9(5) yes
Ir1 C11 C16 125.2(7) yes
C10 C11 C12 108.9(8) yes
C10 C11 C16 124.2(10) yes
C12 C11 C16 126.8(10) yes
Ir1 C12 C11 70.8(6) yes
Ir1 C12 C13 70.1(6) yes
Ir1 C12 C17 127.1(7) yes
C11 C12 C13 109.3(9) yes
C11 C12 C17 123.7(9) yes
C13 C12 C17 127.0(9) yes
Ir1 C13 C12 72.1(6) yes
Ir1 C13 C14 71.6(5) yes
Ir1 C13 C18 122.9(7) yes
C12 C13 C14 108.2(8) yes
C12 C13 C18 124.8(9) yes
C14 C13 C18 127.1(9) yes
Ir1 C14 C10 72.3(5) yes
Ir1 C14 C13 69.2(5) yes
Ir1 C14 C19 127.1(6) yes
C10 C14 C13 106.6(8) yes
C10 C14 C19 126.0(9) yes
C13 C14 C19 127.2(8) yes
Ir2 C20 C21 68.0(12) yes
Ir2 C20 C24 69.0(11) yes
Ir2 C20 C25 122.4(13) yes
Ir2 C20 C78 72.8(15) yes
Ir2 C20 C81 63.8(10) yes
Ir2 C20 C87 128.3(12) yes
C21 C20 C24 103.2(17) yes
C21 C20 C25 160.6(19) yes
C21 C20 C78 13.7(14) yes
C21 C20 C81 91.2(16) yes
C21 C20 C87 136.0(19) yes
C24 C20 C25 96.1(17) yes
C24 C20 C78 117(2) yes
C24 C20 C81 12.0(13) yes
C24 C20 C87 120.7(18) yes
C25 C20 C78 147(2) yes
C25 C20 C81 108.1(16) yes
C25 C20 C87 24.6(12) yes
C78 C20 C81 104.7(18) yes
C78 C20 C87 123(2) yes
C81 C20 C87 132.6(18) yes
Ir2 C21 C20 74.3(12) yes
Ir2 C21 C22 70.6(11) yes
Ir2 C21 C26 116.9(11) yes
Ir2 C21 C79 79.2(16) yes
Ir2 C21 C82 67.6(10) yes
Ir2 C21 C83 122.8(13) yes
C20 C21 C22 111.0(17) yes
C20 C21 C26 95.4(17) yes
C20 C21 C79 133(3) yes
C20 C21 C82 13.6(10) yes
C20 C21 C83 118(2) yes
C22 C21 C26 153(2) yes
C22 C21 C79 22.0(14) yes
C22 C21 C82 97.4(15) yes
C22 C21 C83 131(2) yes
C26 C21 C79 131(3) yes
C26 C21 C82 109.0(17) yes
C26 C21 C83 22.2(12) yes
C79 C21 C82 119(2) yes
C79 C21 C83 110(3) yes
C82 C21 C83 131(2) yes
Ir2 C22 C21 69.4(9) yes
Ir2 C22 C23 73.4(10) yes
Ir2 C22 C27 113.3(10) yes
Ir2 C22 C78 66.4(8) yes
Ir2 C22 C79 85.8(19) yes
Ir2 C22 C80 79.6(16) yes
Ir2 C22 C84 122.5(11) yes
C21 C22 C23 107.0(16) yes
C21 C22 C27 88.7(15) yes
C21 C22 C78 3.9(12) yes
C21 C22 C79 39(3) yes
C21 C22 C80 123(3) yes
C21 C22 C84 114.0(18) yes
C23 C22 C27 164.3(16) yes
C23 C22 C78 103.5(15) yes
C23 C22 C79 146(3) yes
C23 C22 C80 16.5(16) yes
C23 C22 C84 138.9(17) yes
C27 C22 C78 92.2(14) yes
C27 C22 C79 50(3) yes
C27 C22 C80 148(2) yes
C27 C22 C84 25.4(11) yes
C78 C22 C79 43(3) yes
C78 C22 C80 120(2) yes
C78 C22 C84 117.5(16) yes
C79 C22 C80 161(3) yes
C79 C22 C84 75(3) yes
C80 C22 C84 123(2) yes
Ir2 C23 C22 70.5(8) yes
Ir2 C23 C24 70.8(10) yes
Ir2 C23 C28 119.2(12) yes
Ir2 C23 C79 64.6(7) yes
Ir2 C23 C80 80.0(19) yes
Ir2 C23 C81 74.3(14) yes
Ir2 C23 C85 124.9(12) yes
C22 C23 C24 110.2(16) yes
C22 C23 C28 91.3(15) yes
C22 C23 C79 10.7(9) yes
C22 C23 C80 24(3) yes
C22 C23 C81 117(2) yes
C22 C23 C85 122.2(18) yes
C24 C23 C28 158.6(16) yes
C24 C23 C79 99.5(14) yes
C24 C23 C80 134(3) yes
C24 C23 C81 7.2(15) yes
C24 C23 C85 127.7(17) yes
C28 C23 C79 101.9(14) yes
C28 C23 C80 68(3) yes
C28 C23 C81 151(2) yes
C28 C23 C85 30.9(12) yes
C79 C23 C80 34(3) yes
C79 C23 C81 106.8(18) yes
C79 C23 C85 132.8(16) yes
C80 C23 C81 141(4) yes
C80 C23 C85 99(3) yes
C81 C23 C85 120(2) yes
Ir2 C24 C20 71.5(11) yes
Ir2 C24 C23 71.1(11) yes
Ir2 C24 C29 120.5(15) yes
Ir2 C24 C80 63.8(9) yes
Ir2 C24 C82 72.8(14) yes
Ir2 C24 C86 125.0(13) yes
C20 C24 C23 108.6(17) yes
C20 C24 C29 159(3) yes
C20 C24 C80 95.6(15) yes
C20 C24 C82 3.9(13) yes
C20 C24 C86 130(2) yes
C23 C24 C29 91.8(17) yes
C23 C24 C80 13.1(10) yes
C23 C24 C82 112(2) yes
C23 C24 C86 121.0(17) yes
C29 C24 C80 104.9(17) yes
C29 C24 C82 156(3) yes
C29 C24 C86 29.3(13) yes
C80 C24 C82 99.4(19) yes
C80 C24 C86 134.1(17) yes
C82 C24 C86 127(3) yes
C20 C25 C82 15.5(11) yes
C20 C25 C87 72(3) yes
C82 C25 C87 87(3) yes
C21 C26 C78 9.8(12) yes
C21 C26 C83 52(3) yes
C78 C26 C83 62(3) yes
C22 C27 C79 18.4(9) yes
C22 C27 C84 57(3) yes
C79 C27 C84 75(3) yes
C23 C28 C80 21.3(11) yes
C23 C28 C85 66(2) yes
C80 C28 C85 87(3) yes
C24 C29 C81 17.6(14) yes
C24 C29 C86 77(3) yes
C81 C29 C86 95(3) yes
C31 C30 C35 114.2(6) yes
C31 C30 B1 124.1(7) yes
C35 C30 B1 121.7(7) yes
C30 C31 C32 123.2(8) yes
C31 C32 C33 121.2(8) yes
C32 C33 C34 117.6(7) yes
C33 C34 C35 120.2(8) yes
C30 C35 C34 123.7(8) yes
C37 C36 C41 115.3(7) yes
C37 C36 B1 121.1(7) yes
C41 C36 B1 123.6(7) yes
C36 C37 C38 123.4(7) yes
C37 C38 C39 119.6(8) yes
C38 C39 C40 119.1(8) yes
C39 C40 C41 120.9(8) yes
C36 C41 C40 121.6(7) yes
C43 C42 C47 112.9(8) yes
C43 C42 B1 125.0(7) yes
C47 C42 B1 122.0(6) yes
C42 C43 C44 123.9(8) yes
C43 C44 C45 120.6(8) yes
C44 C45 C46 118.1(9) yes
C45 C46 C47 120.2(8) yes
C42 C47 C46 124.2(7) yes
C49 C48 C53 113.8(7) yes
C49 C48 B1 123.5(7) yes
C53 C48 B1 122.7(7) yes
C48 C49 C50 121.9(8) yes
C49 C50 C51 122.4(9) yes
C50 C51 C52 118.1(8) yes
C51 C52 C53 120.2(8) yes
C48 C53 C52 123.6(8) yes
C55 C54 C59 114.9(6) yes
C55 C54 B2 119.7(7) yes
C59 C54 B2 125.4(6) yes
C54 C55 C56 122.4(7) yes
C55 C56 C57 120.1(7) yes
C56 C57 C58 119.8(7) yes
C57 C58 C59 119.4(8) yes
C54 C59 C58 123.4(7) yes
C61 C60 C65 114.6(7) yes
C61 C60 B2 124.3(7) yes
C65 C60 B2 121.1(7) yes
C60 C61 C62 122.7(8) yes
C61 C62 C63 120.9(8) yes
C62 C63 C64 118.7(9) yes
C63 C64 C65 119.2(9) yes
C60 C65 C64 124.0(8) yes
C67 C66 C71 115.0(7) yes
C67 C66 B2 123.8(7) yes
C71 C66 B2 121.2(7) yes
C66 C67 C68 122.2(8) yes
C67 C68 C69 120.8(9) yes
C68 C69 C70 118.9(9) yes
C69 C70 C71 120.3(9) yes
C66 C71 C70 122.8(8) yes
C73 C72 C77 113.9(8) yes
C73 C72 B2 122.9(7) yes
C77 C72 B2 123.1(7) yes
C72 C73 C74 122.6(9) yes
C73 C74 C75 119.9(8) yes
C74 C75 C76 118.8(10) yes
C75 C76 C77 121.2(11) yes
C72 C77 C76 123.4(9) yes
Ir2 C78 C20 75.2(14) yes
Ir2 C78 C22 64.2(9) yes
Ir2 C78 C26 126.4(14) yes
Ir2 C78 C79 71.4(12) yes
Ir2 C78 C82 67.6(11) yes
Ir2 C78 C83 125.2(17) yes
C20 C78 C22 100.9(17) yes
C20 C78 C26 119(3) yes
C20 C78 C79 118(2) yes
C20 C78 C82 12.9(12) yes
C20 C78 C83 145(3) yes
C22 C78 C26 140.4(19) yes
C22 C78 C79 17.4(10) yes
C22 C78 C82 88.2(14) yes
C22 C78 C83 113.3(19) yes
C26 C78 C79 123(2) yes
C26 C78 C82 131(2) yes
C26 C78 C83 27.1(13) yes
C79 C78 C82 105.5(17) yes
C79 C78 C83 96(2) yes
C82 C78 C83 158(3) yes
Ir2 C79 C21 72.6(14) yes
Ir2 C79 C22 78(2) yes
Ir2 C79 C23 64.1(7) yes
Ir2 C79 C27 127.3(13) yes
Ir2 C79 C78 70.9(11) yes
Ir2 C79 C80 69.4(10) yes
Ir2 C79 C84 121.7(14) yes
C21 C79 C22 119(3) yes
C21 C79 C23 95.7(18) yes
C21 C79 C27 129(2) yes
C21 C79 C78 2.9(14) yes
C21 C79 C80 109(2) yes
C21 C79 C84 159(3) yes
C22 C79 C23 23(2) yes
C22 C79 C27 112(3) yes
C22 C79 C78 120(3) yes
C22 C79 C80 10.6(19) yes
C22 C79 C84 81(3) yes
C23 C79 C27 135.3(16) yes
C23 C79 C78 96.8(15) yes
C23 C79 C80 13.2(10) yes
C23 C79 C84 104.8(14) yes
C27 C79 C78 127.9(18) yes
C27 C79 C80 122.1(17) yes
C27 C79 C84 30.5(13) yes
C78 C79 C80 110.0(18) yes
C78 C79 C84 158.2(19) yes
C80 C79 C84 91.7(15) yes
Ir2 C80 C22 77.9(14) yes
Ir2 C80 C23 84(2) yes
Ir2 C80 C24 64.8(8) yes
Ir2 C80 C28 127.2(14) yes
Ir2 C80 C79 71.8(9) yes
Ir2 C80 C81 68.9(9) yes
Ir2 C80 C85 116.2(13) yes
C22 C80 C23 140(4) yes
C22 C80 C24 107(2) yes
C22 C80 C28 129(3) yes
C22 C80 C79 7.9(13) yes
C22 C80 C81 115(3) yes
C22 C80 C85 158(3) yes
C23 C80 C24 33(3) yes
C23 C80 C28 91(3) yes
C23 C80 C79 133(3) yes
C23 C80 C81 25(3) yes
C23 C80 C85 61(3) yes
C24 C80 C28 124.2(17) yes
C24 C80 C79 99.4(14) yes
C24 C80 C81 8.4(11) yes
C24 C80 C85 94.4(14) yes
C28 C80 C79 136.2(18) yes
C28 C80 C81 115.7(18) yes
C28 C80 C85 29.8(12) yes
C79 C80 C81 107.9(16) yes
C79 C80 C85 166.0(17) yes
C81 C80 C85 86.0(16) yes
Ir2 C81 C20 68.0(9) yes
Ir2 C81 C23 79.0(16) yes
Ir2 C81 C29 125.4(14) yes
Ir2 C81 C80 70.2(11) yes
Ir2 C81 C82 70.3(11) yes
Ir2 C81 C86 118.1(12) yes
C20 C81 C23 113(2) yes
C20 C81 C29 130(3) yes
C20 C81 C80 99.1(16) yes
C20 C81 C82 6.4(10) yes
C20 C81 C86 103.4(17) yes
C23 C81 C29 117(3) yes
C23 C81 C80 14.4(13) yes
C23 C81 C82 120(3) yes
C23 C81 C86 143(3) yes
C29 C81 C80 131(2) yes
C29 C81 C82 124(3) yes
C29 C81 C86 26.7(13) yes
C80 C81 C82 105.5(18) yes
C80 C81 C86 157.5(19) yes
C82 C81 C86 97.1(19) yes
Ir2 C82 C21 67.8(11) yes
Ir2 C82 C24 78.2(16) yes
Ir2 C82 C25 126.2(11) yes
Ir2 C82 C78 71.9(12) yes
Ir2 C82 C81 71.3(12) yes
Ir2 C82 C87 122.4(10) yes
C21 C82 C24 113(2) yes
C21 C82 C25 131.5(17) yes
C21 C82 C78 12.8(12) yes
C21 C82 C81 98.5(17) yes
C21 C82 C87 108.8(16) yes
C24 C82 C25 115(2) yes
C24 C82 C78 126(2) yes
C24 C82 C81 14.5(17) yes
C24 C82 C87 138(3) yes
C25 C82 C78 118.9(17) yes
C25 C82 C81 129.8(19) yes
C25 C82 C87 22.7(11) yes
C78 C82 C81 111.1(18) yes
C78 C82 C87 96.2(16) yes
C81 C82 C87 152.5(19) yes
C21 C83 C26 106(3) yes
C21 C83 C78 14.7(14) yes
C26 C83 C78 91(3) yes
C22 C84 C27 98(3) yes
C22 C84 C79 23.5(10) yes
C27 C84 C79 74(3) yes
C23 C85 C28 83(2) yes
C23 C85 C80 20.2(10) yes
C28 C85 C80 62.8(19) yes
C24 C86 C29 74(3) yes
C24 C86 C81 15.0(12) yes
C29 C86 C81 59(3) yes
C20 C87 C25 84(3) yes
C20 C87 C82 13.6(11) yes
C25 C87 C82 70(3) yes
C30 B1 C36 107.2(6) yes
C30 B1 C42 110.8(6) yes
C30 B1 C48 110.2(6) yes
C36 B1 C42 110.2(6) yes
C36 B1 C48 109.7(6) yes
C42 B1 C48 108.7(6) yes
C54 B2 C60 106.5(6) yes
C54 B2 C66 110.9(6) yes
C54 B2 C72 110.2(6) yes
C60 B2 C66 109.8(6) yes
C60 B2 C72 110.5(7) yes
C66 B2 C72 108.9(6) yes
N1 C2 H2 126.809 no
C3 C2 H2 126.792 no
N2 C3 H3 126.208 no
C2 C3 H3 126.210 no
N2 C4 H4A 109.476 no
N2 C4 H4B 109.479 no
N2 C4 H4C 109.465 no
H4A C4 H4B 109.472 no
H4A C4 H4C 109.459 no
H4B C4 H4C 109.477 no
N1 C5 H5A 109.611 no
N1 C5 H5B 109.610 no
N3 C5 H5A 109.623 no
N3 C5 H5B 109.608 no
H5A C5 H5B 108.134 no
N3 C7 H7 127.255 no
C8 C7 H7 127.256 no
N4 C8 H8 125.895 no
C7 C8 H8 125.888 no
N4 C9 H9A 109.475 no
N4 C9 H9B 109.472 no
N4 C9 H9C 109.468 no
H9A C9 H9B 109.470 no
H9A C9 H9C 109.466 no
H9B C9 H9C 109.476 no
C10 C15 H15A 109.459 no
C10 C15 H15B 109.474 no
C10 C15 H15C 109.475 no
H15A C15 H15B 109.471 no
H15A C15 H15C 109.473 no
H15B C15 H15C 109.476 no
C11 C16 H16A 109.465 no
C11 C16 H16B 109.460 no
C11 C16 H16C 109.473 no
H16A C16 H16B 109.475 no
H16A C16 H16C 109.485 no
H16B C16 H16C 109.470 no
C12 C17 H17A 109.467 no
C12 C17 H17B 109.468 no
C12 C17 H17C 109.468 no
H17A C17 H17B 109.466 no
H17A C17 H17C 109.476 no
H17B C17 H17C 109.482 no
C13 C18 H18A 109.476 no
C13 C18 H18B 109.471 no
C13 C18 H18C 109.463 no
H18A C18 H18B 109.482 no
H18A C18 H18C 109.468 no
H18B C18 H18C 109.468 no
C14 C19 H19A 109.473 no
C14 C19 H19B 109.477 no
C14 C19 H19C 109.461 no
H19A C19 H19B 109.474 no
H19A C19 H19C 109.476 no
H19B C19 H19C 109.467 no
C30 C31 H31 118.416 no
C32 C31 H31 118.424 no
C31 C32 H32 119.393 no
C33 C32 H32 119.380 no
C32 C33 H33 121.201 no
C34 C33 H33 121.221 no
C33 C34 H34 119.920 no
C35 C34 H34 119.920 no
C30 C35 H35 118.157 no
C34 C35 H35 118.190 no
C36 C37 H37 118.310 no
C38 C37 H37 118.311 no
C37 C38 H38 120.192 no
C39 C38 H38 120.188 no
C38 C39 H39 120.432 no
C40 C39 H39 120.439 no
C39 C40 H40 119.545 no
C41 C40 H40 119.535 no
C36 C41 H41 119.176 no
C40 C41 H41 119.196 no
C42 C43 H43 118.047 no
C44 C43 H43 118.056 no
C43 C44 H44 119.712 no
C45 C44 H44 119.698 no
C44 C45 H45 120.930 no
C46 C45 H45 120.939 no
C45 C46 H46 119.914 no
C47 C46 H46 119.932 no
C42 C47 H47 117.889 no
C46 C47 H47 117.878 no
C48 C49 H49 119.050 no
C50 C49 H49 119.041 no
C49 C50 H50 118.810 no
C51 C50 H50 118.813 no
C50 C51 H51 120.942 no
C52 C51 H51 120.964 no
C51 C52 H52 119.905 no
C53 C52 H52 119.926 no
C48 C53 H53 118.179 no
C52 C53 H53 118.177 no
C54 C55 H55 118.773 no
C56 C55 H55 118.784 no
C55 C56 H56 119.960 no
C57 C56 H56 119.963 no
C56 C57 H57 120.111 no
C58 C57 H57 120.128 no
C57 C58 H58 120.310 no
C59 C58 H58 120.297 no
C54 C59 H59 118.282 no
C58 C59 H59 118.304 no
C60 C61 H61 118.670 no
C62 C61 H61 118.676 no
C61 C62 H62 119.559 no
C63 C62 H62 119.565 no
C62 C63 H63 120.666 no
C64 C63 H63 120.659 no
C63 C64 H64 120.404 no
C65 C64 H64 120.398 no
C60 C65 H65 118.003 no
C64 C65 H65 117.995 no
C66 C67 H67 118.883 no
C68 C67 H67 118.892 no
C67 C68 H68 119.589 no
C69 C68 H68 119.598 no
C68 C69 H69 120.572 no
C70 C69 H69 120.573 no
C69 C70 H70 119.857 no
C71 C70 H70 119.851 no
C66 C71 H71 118.616 no
C70 C71 H71 118.614 no
C72 C73 H73 118.676 no
C74 C73 H73 118.688 no
C73 C74 H74 120.015 no
C75 C74 H74 120.051 no
C74 C75 H75 120.620 no
C76 C75 H75 120.613 no
C75 C76 H76 119.387 no
C77 C76 H76 119.382 no
C72 C77 H77 118.281 no
C76 C77 H77 118.301 no

loop_
_geom_bond_atom_site_label_1
_geom_bond_atom_site_label_2
_geom_bond_distance
_geom_bond_publ_flag
Pt1 Ir1 2.9053(8) yes
Pt1 S1 2.3329(17) yes
Pt1 S2 2.3467(18) yes
Pt1 C1 1.998(7) yes
Pt1 C6 1.995(7) yes
Ir1 Ir2 2.9069(8) yes
Ir1 S1 2.2978(15) yes
Ir1 S2 2.2984(18) yes
Ir1 C10 2.206(8) yes
Ir1 C11 2.149(8) yes
Ir1 C12 2.163(11) yes
Ir1 C13 2.138(10) yes
Ir1 C14 2.170(8) yes
Ir2 S1 2.2875(19) yes
Ir2 S2 2.2987(15) yes
Ir2 C20 2.23(2) yes
Ir2 C21 2.15(2) yes
Ir2 C22 2.169(15) yes
Ir2 C23 2.205(14) yes
Ir2 C24 2.20(2) yes
Ir2 C78 2.21(3) yes
Ir2 C79 2.215(17) yes
Ir2 C80 2.182(15) yes
Ir2 C81 2.16(2) yes
Ir2 C82 2.149(19) yes
N1 C1 1.349(9) yes
N1 C2 1.382(10) yes
N1 C5 1.412(8) yes
N2 C1 1.339(8) yes
N2 C3 1.380(11) yes
N2 C4 1.429(9) yes
N3 C5 1.451(11) yes
N3 C6 1.355(9) yes
N3 C7 1.391(10) yes
N4 C6 1.344(10) yes
N4 C8 1.380(9) yes
N4 C9 1.460(11) yes
C2 C3 1.334(11) yes
C7 C8 1.330(13) yes
C10 C11 1.435(13) yes
C10 C14 1.431(11) yes
C10 C15 1.480(13) yes
C11 C12 1.380(14) yes
C11 C16 1.490(13) yes
C12 C13 1.392(13) yes
C12 C17 1.497(19) yes
C13 C14 1.447(13) yes
C13 C18 1.497(13) yes
C14 C19 1.471(13) yes
C20 C21 1.42(4) yes
C20 C24 1.50(3) yes
C20 C25 1.53(3) yes
C20 C78 1.22(4) yes
C20 C81 1.80(3) yes
C20 C87 1.47(3) yes
C21 C22 1.48(3) yes
C21 C26 1.76(3) yes
C21 C79 1.07(3) yes
C21 C82 1.63(3) yes
C21 C83 1.44(3) yes
C22 C23 1.36(3) yes
C22 C27 1.86(4) yes
C22 C78 1.83(3) yes
C22 C79 0.63(3) yes
C22 C80 0.85(3) yes
C22 C84 1.57(3) yes
C23 C24 1.44(3) yes
C23 C28 1.64(3) yes
C23 C79 1.91(3) yes
C23 C80 0.59(3) yes
C23 C81 1.01(4) yes
C23 C85 1.51(3) yes
C24 C29 1.50(3) yes
C24 C80 1.90(3) yes
C24 C82 1.09(3) yes
C24 C86 1.53(3) yes
C25 C82 1.56(3) yes
C25 C87 0.64(3) yes
C26 C78 1.52(3) yes
C26 C83 0.69(3) yes
C27 C79 1.53(4) yes
C27 C84 0.80(3) yes
C28 C80 1.52(3) yes
C28 C85 0.85(3) yes
C29 C81 1.46(4) yes
C29 C86 0.77(4) yes
C30 C31 1.405(11) yes
C30 C35 1.377(11) yes
C30 B1 1.654(9) yes
C31 C32 1.370(9) yes
C32 C33 1.359(12) yes
C33 C34 1.399(12) yes
C34 C35 1.377(10) yes
C36 C37 1.384(11) yes
C36 C41 1.406(11) yes
C36 B1 1.647(11) yes
C37 C38 1.396(11) yes
C38 C39 1.384(11) yes
C39 C40 1.358(12) yes
C40 C41 1.406(11) yes
C42 C43 1.397(10) yes
C42 C47 1.402(11) yes
C42 B1 1.646(12) yes
C43 C44 1.374(13) yes
C44 C45 1.379(13) yes
C45 C46 1.372(11) yes
C46 C47 1.376(12) yes
C48 C49 1.411(12) yes
C48 C53 1.399(10) yes
C48 B1 1.635(11) yes
C49 C50 1.375(12) yes
C50 C51 1.358(13) yes
C51 C52 1.369(14) yes
C52 C53 1.385(12) yes
C54 C55 1.408(10) yes
C54 C59 1.385(11) yes
C54 B2 1.660(9) yes
C55 C56 1.385(9) yes
C56 C57 1.371(12) yes
C57 C58 1.371(12) yes
C58 C59 1.392(10) yes
C60 C61 1.401(11) yes
C60 C65 1.383(11) yes
C60 B2 1.638(12) yes
C61 C62 1.375(13) yes
C62 C63 1.367(15) yes
C63 C64 1.391(13) yes
C64 C65 1.379(13) yes
C66 C67 1.390(11) yes
C66 C71 1.400(12) yes
C66 B2 1.645(11) yes
C67 C68 1.404(12) yes
C68 C69 1.360(14) yes
C69 C70 1.374(14) yes
C70 C71 1.391(13) yes
C72 C73 1.384(10) yes
C72 C77 1.373(14) yes
C72 B2 1.654(12) yes
C73 C74 1.387(14) yes
C74 C75 1.363(16) yes
C75 C76 1.324(14) yes
C76 C77 1.370(16) yes
C78 C79 1.43(3) yes
C78 C82 1.51(3) yes
C78 C83 1.34(3) yes
C79 C80 1.46(3) yes
C79 C84 1.53(3) yes
C80 C81 1.52(4) yes
C80 C85 1.71(3) yes
C81 C82 1.42(3) yes
C81 C86 1.70(4) yes
C82 C87 1.66(3) yes
C2 H2 0.950 no
C3 H3 0.950 no
C4 H4A 0.980 no
C4 H4B 0.980 no
C4 H4C 0.980 no
C5 H5A 0.990 no
C5 H5B 0.990 no
C7 H7 0.950 no
C8 H8 0.950 no
C9 H9A 0.980 no
C9 H9B 0.980 no
C9 H9C 0.980 no
C15 H15A 0.980 no
C15 H15B 0.980 no
C15 H15C 0.980 no
C16 H16A 0.980 no
C16 H16B 0.980 no
C16 H16C 0.980 no
C17 H17A 0.980 no
C17 H17B 0.980 no
C17 H17C 0.980 no
C18 H18A 0.980 no
C18 H18B 0.980 no
C18 H18C 0.980 no
C19 H19A 0.980 no
C19 H19B 0.980 no
C19 H19C 0.980 no
C31 H31 0.950 no
C32 H32 0.950 no
C33 H33 0.950 no
C34 H34 0.950 no
C35 H35 0.950 no
C37 H37 0.950 no
C38 H38 0.950 no
C39 H39 0.950 no
C40 H40 0.950 no
C41 H41 0.950 no
C43 H43 0.950 no
C44 H44 0.950 no
C45 H45 0.950 no
C46 H46 0.950 no
C47 H47 0.950 no
C49 H49 0.950 no
C50 H50 0.950 no
C51 H51 0.950 no
C52 H52 0.950 no
C53 H53 0.950 no
C55 H55 0.950 no
C56 H56 0.950 no
C57 H57 0.950 no
C58 H58 0.950 no
C59 H59 0.950 no
C61 H61 0.950 no
C62 H62 0.950 no
C63 H63 0.950 no
C64 H64 0.950 no
C65 H65 0.950 no
C67 H67 0.950 no
C68 H68 0.950 no
C69 H69 0.950 no
C70 H70 0.950 no
C71 H71 0.950 no
C73 H73 0.950 no
C74 H74 0.950 no
C75 H75 0.950 no
C76 H76 0.950 no
C77 H77 0.950 no

loop_
_geom_contact_atom_site_label_1
_geom_contact_atom_site_label_2
_geom_contact_distance
_geom_contact_publ_flag
_geom_contact_site_symmetry_2
Pt1 C4 3.528(8) no .
Pt1 C5 3.169(8) no .
S2 C9 3.404(9) no .
N1 C4 3.533(9) no .
N1 C6 2.841(10) no .
N1 C7 3.520(10) no .
N2 C5 3.490(8) no .
N3 C1 2.859(8) no .
N3 C2 3.501(10) no .
N3 C9 3.557(11) no .
N4 C5 3.526(11) no .
C2 C4 3.565(11) no .
C3 C5 3.557(10) no .
C4 C85 3.53(3) no .
C5 C8 3.577(12) no .
C7 C9 3.595(12) no .
C15 C16 3.163(18) no .
C15 C19 3.171(14) no .
C16 C17 3.10(2) no .
C17 C18 3.148(18) no .
C18 C19 3.239(17) no .
C19 C26 3.59(2) no .
C21 C28 3.56(3) no .
C22 C29 3.39(3) no .
C23 C25 3.58(3) no .
C25 C26 3.28(3) no .
C25 C29 3.23(3) no .
C25 C86 2.68(3) no .
C26 C27 3.20(4) no .
C26 C87 2.75(3) no .
C27 C28 3.38(3) no .
C27 C83 2.52(4) no .
C28 C29 3.14(4) no .
C28 C84 2.65(3) no .
C29 C85 2.43(4) no .
C30 C33 2.844(9) no .
C30 C37 3.154(10) no .
C30 C47 3.358(11) no .
C30 C49 3.087(11) no .
C31 C34 2.719(12) no .
C31 C42 3.120(9) no .
C31 C47 3.228(11) no .
C31 C48 3.587(10) no .
C32 C35 2.721(11) no .
C35 C36 2.977(9) no .
C35 C37 3.242(10) no .
C35 C48 3.514(10) no .
C35 C49 3.494(11) no .
C36 C39 2.842(11) no .
C36 C43 3.046(12) no .
C36 C49 3.533(11) no .
C36 C53 3.525(11) no .
C37 C40 2.735(11) no .
C37 C42 3.288(12) no .
C37 C43 3.208(12) no .
C38 C41 2.755(11) no .
C41 C48 3.000(11) no .
C41 C53 3.571(12) no .
C42 C45 2.855(12) no .
C42 C53 3.032(11) no .
C43 C46 2.725(12) no .
C44 C47 2.714(11) no .
C47 C48 3.180(12) no .
C47 C53 3.292(12) no .
C48 C51 2.848(12) no .
C49 C52 2.739(12) no .
C50 C53 2.704(13) no .
C54 C57 2.828(9) no .
C54 C65 3.073(11) no .
C54 C71 3.333(10) no .
C54 C77 3.128(13) no .
C55 C58 2.747(12) no .
C55 C60 3.026(9) no .
C55 C65 3.283(11) no .
C55 C72 3.402(9) no .
C55 C77 3.297(12) no .
C56 C59 2.736(11) no .
C59 C66 3.101(9) no .
C59 C71 3.231(10) no .
C60 C63 2.832(12) no .
C60 C67 2.998(11) no .
C60 C77 3.451(14) no .
C61 C64 2.740(13) no .
C61 C72 3.047(12) no .
C61 C77 3.579(15) no .
C62 C65 2.720(12) no .
C65 C66 3.329(11) no .
C65 C67 3.273(11) no .
C66 C69 2.842(12) no .
C66 C73 3.014(12) no .
C67 C70 2.742(13) no .
C68 C71 2.732(13) no .
C71 C72 3.194(12) no .
C71 C73 3.230(13) no .
C72 C75 2.813(13) no .
C73 C76 2.692(16) no .
C74 C77 2.691(12) no .
C80 C83 3.41(3) no .
C81 C84 3.57(4) no .
C82 C85 3.55(3) no .
C83 C84 3.09(3) no .
C83 C87 3.15(3) no .
C84 C85 3.35(3) no .
C85 C86 3.15(4) no .
C86 C87 3.24(3) no .
N2 C58 3.464(11) no 3_666
C1 C58 3.513(12) no 3_666
C2 C31 3.404(12) no .
C2 C49 3.525(12) no .
C4 C39 3.547(10) no 2_546
C5 C51 3.502(13) no .
C5 C52 3.498(11) no .
C6 C58 3.568(10) no 3_666
C7 C46 3.506(11) no .
C7 C47 3.546(11) no .
C8 C69 3.512(13) no .
C9 C59 3.557(13) no .
C9 C67 3.579(11) no .
C15 C40 3.560(12) no 3_566
C15 C41 3.525(11) no 3_566
C17 C33 3.269(16) no 2_546
C17 C34 3.364(15) no 2_546
C18 C31 3.554(14) no 1_545
C18 C32 3.452(14) no 1_545
C18 C33 3.411(14) no 1_545
C18 C34 3.514(15) no 1_545
C21 C63 3.56(3) no 3_656
C25 C56 3.34(3) no .
C26 C63 3.57(2) no 3_656
C26 C64 3.56(2) no 3_656
C26 C87 3.55(3) no 3_656
C31 C2 3.404(12) no .
C31 C18 3.554(14) no 1_565
C32 C18 3.452(14) no 1_565
C33 C17 3.269(16) no 2_556
C33 C18 3.411(14) no 1_565
C34 C17 3.364(15) no 2_556
C34 C18 3.514(15) no 1_565
C39 C4 3.547(10) no 2_556
C40 C15 3.560(12) no 3_566
C41 C15 3.525(11) no 3_566
C46 C7 3.506(11) no .
C47 C7 3.546(11) no .
C49 C2 3.525(12) no .
C51 C5 3.502(13) no .
C52 C5 3.498(11) no .
C56 C25 3.34(3) no .
C58 N2 3.464(11) no 3_666
C58 C1 3.513(12) no 3_666
C58 C6 3.568(10) no 3_666
C59 C9 3.557(13) no .
C62 C83 3.592(18) no 3_656
C63 C21 3.56(3) no 3_656
C63 C26 3.57(2) no 3_656
C63 C78 3.53(3) no 3_656
C63 C83 3.52(2) no 3_656
C64 C26 3.56(2) no 3_656
C67 C9 3.579(11) no .
C69 C8 3.512(13) no .
C69 C84 3.58(2) no 4_454
C78 C63 3.53(3) no 3_656
C83 C62 3.592(18) no 3_656
C83 C63 3.52(2) no 3_656
C84 C69 3.58(2) no 4_555
C87 C26 3.55(3) no 3_656
Pt1 H4A 3.0213 no .
Pt1 H5B 3.1188 no .
Pt1 H9B 3.1595 no .
Ir1 H15A 3.4241 no .
Ir1 H15C 3.5382 no .
Ir1 H16B 3.4131 no .
Ir1 H16C 3.4149 no .
Ir1 H17A 3.5257 no .
Ir1 H17C 3.4138 no .
Ir1 H18B 3.2851 no .
Ir1 H18C 3.4537 no .
Ir1 H19A 3.4587 no .
Ir1 H19C 3.4398 no .
S1 H4A 3.0943 no .
S1 H4B 3.5242 no .
S1 H18B 3.3921 no .
S2 H9A 3.3171 no .
S2 H9B 2.8665 no .
S2 H15A 3.4737 no .
N1 H3 3.0989 no .
N2 H2 3.1136 no .
N3 H8 3.0903 no .
N4 H7 3.1195 no .
C1 H2 3.1564 no .
C1 H3 3.1398 no .
C1 H4A 2.5593 no .
C1 H4B 2.9844 no .
C1 H4C 3.1538 no .
C1 H5A 3.2092 no .
C1 H5B 2.6925 no .
C2 H5A 2.6150 no .
C2 H5B 3.1303 no .
C3 H4A 3.2518 no .
C3 H4B 2.8505 no .
C3 H4C 2.6466 no .
C4 H3 2.7768 no .
C5 H2 2.8575 no .
C5 H7 2.8643 no .
C6 H5A 3.2453 no .
C6 H5B 2.7888 no .
C6 H7 3.1805 no .
C6 H8 3.1481 no .
C6 H9A 3.0337 no .
C6 H9B 2.5875 no .
C6 H9C 3.1712 no .
C7 H5A 2.6232 no .
C7 H5B 3.1285 no .
C8 H9A 2.8791 no .
C8 H9B 3.2691 no .
C8 H9C 2.6598 no .
C9 H8 2.7830 no .
C10 H16A 3.0067 no .
C10 H16B 2.7015 no .
C10 H16C 3.3309 no .
C10 H19A 2.7142 no .
C10 H19B 3.0064 no .
C10 H19C 3.3264 no .
C11 H15A 2.7596 no .
C11 H15B 3.0037 no .
C11 H15C 3.3552 no .
C11 H17A 3.2944 no .
C11 H17B 2.9259 no .
C11 H17C 2.6866 no .
C12 H16A 2.9930 no .
C12 H16B 3.2982 no .
C12 H16C 2.7100 no .
C12 H18A 2.9307 no .
C12 H18B 2.7266 no .
C12 H18C 3.3196 no .
C13 H17A 2.7007 no .
C13 H17B 3.0640 no .
C13 H17C 3.2917 no .
C13 H19A 3.3469 no .
C13 H19B 3.0396 no .
C13 H19C 2.7413 no .
C14 H15A 3.3025 no .
C14 H15B 3.0842 no .
C14 H15C 2.6918 no .
C14 H18A 3.1368 no .
C14 H18B 3.3281 no .
C14 H18C 2.7281 no .
C15 H16A 3.4585 no .
C15 H16B 2.8474 no .
C15 H19A 2.8654 no .
C15 H19B 3.4726 no .
C16 H5B 3.5500 no .
C16 H15A 2.9076 no .
C16 H15B 3.3952 no .
C16 H17B 3.3310 no .
C16 H17C 2.8313 no .
C17 H16A 3.3882 no .
C17 H16C 2.8109 no .
C17 H18A 3.3099 no .
C17 H18B 2.9360 no .
C18 H17A 2.7835 no .
C18 H17B 3.5687 no .
C18 H19B 3.5604 no .
C18 H19C 2.9300 no .
C19 H15B 3.5767 no .
C19 H15C 2.8115 no .
C19 H18C 2.8827 no .
C23 H4A 3.5221 no .
C26 H19A 3.3190 no .
C26 H19C 2.9671 no .
C27 H18C 3.4906 no .
C28 H4A 3.1978 no .
C28 H4B 3.5823 no .
C30 H32 3.2862 no .
C30 H34 3.2730 no .
C30 H37 2.9251 no .
C30 H47 3.2259 no .
C30 H49 2.7357 no .
C31 H33 3.2393 no .
C31 H35 3.2027 no .
C31 H47 2.9499 no .
C32 H34 3.2212 no .
C33 H31 3.2206 no .
C33 H35 3.2533 no .
C34 H32 3.2236 no .
C35 H31 3.1999 no .
C35 H33 3.2687 no .
C35 H37 3.1156 no .
C35 H49 2.8312 no .
C36 H35 2.5991 no .
C36 H38 3.2940 no .
C36 H40 3.3041 no .
C36 H43 2.6285 no .
C36 H49 3.5743 no .
C36 H53 3.5584 no .
C37 H35 2.9025 no .
C37 H39 3.2649 no .
C37 H41 3.2224 no .
C37 H43 2.5603 no .
C38 H40 3.2245 no .
C38 H43 3.4269 no .
C39 H37 3.2500 no .
C39 H41 3.2515 no .
C40 H38 3.2245 no .
C41 H35 3.2548 no .
C41 H37 3.2206 no .
C41 H39 3.2663 no .
C41 H43 3.5544 no .
C42 H31 2.7695 no .
C42 H37 3.1268 no .
C42 H44 3.2898 no .
C42 H46 3.2999 no .
C42 H53 2.6595 no .
C43 H37 3.0176 no .
C43 H45 3.2520 no .
C43 H47 3.1989 no .
C43 H53 3.3536 no .
C44 H46 3.2235 no .
C45 H43 3.2347 no .
C45 H47 3.2250 no .
C46 H31 3.4687 no .
C46 H44 3.2213 no .
C47 H31 2.5171 no .
C47 H43 3.2011 no .
C47 H45 3.2451 no .
C47 H53 2.9167 no .
C48 H35 3.5027 no .
C48 H41 2.5874 no .
C48 H47 2.9361 no .
C48 H50 3.2817 no .
C48 H52 3.3001 no .
C49 H35 3.4287 no .
C49 H41 3.0672 no .
C49 H51 3.2519 no .
C49 H53 3.2202 no .
C50 H52 3.2007 no .
C51 H49 3.2371 no .
C51 H53 3.2316 no .
C52 H50 3.1957 no .
C53 H41 2.9853 no .
C53 H47 3.1246 no .
C53 H49 3.2232 no .
C53 H51 3.2513 no .
C54 H56 3.2988 no .
C54 H58 3.2932 no .
C54 H65 2.7889 no .
C54 H71 3.1862 no .
C54 H77 2.7764 no .
C55 H57 3.2472 no .
C55 H59 3.2190 no .
C55 H65 3.1237 no .
C55 H77 2.5880 no .
C56 H58 3.2330 no .
C56 H77 3.5424 no .
C57 H55 3.2368 no .
C57 H59 3.2334 no .
C58 H56 3.2308 no .
C59 H55 3.2181 no .
C59 H57 3.2477 no .
C59 H65 3.5189 no .
C59 H71 2.9906 no .
C60 H55 2.7072 no .
C60 H62 3.2833 no .
C60 H64 3.2858 no .
C60 H67 2.5786 no .
C60 H77 3.4373 no .
C61 H55 3.3972 no .
C61 H63 3.2440 no .
C61 H65 3.2065 no .
C61 H67 3.3543 no .
C62 H64 3.2348 no .
C63 H61 3.2305 no .
C63 H65 3.2379 no .
C64 H62 3.2335 no .
C64 H67 3.4645 no .
C65 H55 3.0556 no .
C65 H61 3.2076 no .
C65 H63 3.2524 no .
C65 H67 2.6515 no .
C66 H59 2.7118 no .
C66 H65 3.2114 no .
C66 H68 3.2928 no .
C66 H70 3.2977 no .
C66 H73 2.6076 no .
C67 H65 3.1815 no .
C67 H69 3.2652 no .
C67 H71 3.2168 no .
C67 H73 3.3612 no .
C68 H70 3.2131 no .
C69 H67 3.2481 no .
C69 H71 3.2446 no .
C70 H59 3.4573 no .
C70 H68 3.2136 no .
C71 H59 2.5374 no .
C71 H67 3.2196 no .
C71 H69 3.2593 no .
C71 H73 2.7466 no .
C72 H55 3.3254 no .
C72 H61 2.6406 no .
C72 H71 2.9669 no .
C72 H74 3.2793 no .
C72 H76 3.2587 no .
C73 H61 3.0831 no .
C73 H71 3.0602 no .
C73 H75 3.2433 no .
C73 H77 3.1779 no .
C74 H76 3.1733 no .
C75 H73 3.2280 no .
C75 H77 3.1876 no .
C76 H74 3.1714 no .
C77 H55 3.0816 no .
C77 H61 3.0824 no .
C77 H73 3.1783 no .
C77 H75 3.2088 no .
C83 H19C 2.9856 no .
C85 H4A 2.8450 no .
C85 H4B 3.5172 no .
B1 H31 2.8359 no .
B1 H35 2.7543 no .
B1 H37 2.7470 no .
B1 H41 2.8325 no .
B1 H43 2.8344 no .
B1 H47 2.7762 no .
B1 H49 2.8249 no .
B1 H53 2.7837 no .
B2 H55 2.7568 no .
B2 H59 2.8441 no .
B2 H61 2.8282 no .
B2 H65 2.7347 no .
B2 H67 2.8146 no .
B2 H71 2.7677 no .
B2 H73 2.7971 no .
B2 H77 2.7828 no .
H2 H3 2.4643 no .
H2 H5A 2.6037 no .
H2 H5B 3.4929 no .
H3 H4B 3.0178 no .
H3 H4C 2.6684 no .
H5A H7 2.6035 no .
H5B H7 3.4535 no .
H5B H16C 2.7020 no .
H5B H17C 3.4183 no .
H7 H8 2.4620 no .
H8 H9A 3.0225 no .
H8 H9C 2.6760 no .
H15A H16A 3.3086 no .
H15A H16B 2.3159 no .
H15B H16A 3.4100 no .
H15B H16B 3.1552 no .
H15B H19A 3.3593 no .
H15C H19A 2.2414 no .
H15C H19B 3.1652 no .
H16A H17B 3.3286 no .
H16A H17C 3.2199 no .
H16C H17B 3.1254 no .
H16C H17C 2.2562 no .
H17A H18A 2.9582 no .
H17A H18B 2.3197 no .
H17B H18A 3.4660 no .
H17B H18B 3.4927 no .
H18A H19C 3.4406 no .
H18C H19B 3.2499 no .
H18C H19C 2.3148 no .
H31 H32 2.2884 no .
H31 H47 2.2110 no .
H32 H33 2.3179 no .
H33 H34 2.3659 no .
H34 H35 2.2992 no .
H35 H37 3.0355 no .
H35 H49 2.7830 no .
H37 H38 2.3239 no .
H37 H43 2.5023 no .
H38 H39 2.3431 no .
H39 H40 2.3083 no .
H40 H41 2.3382 no .
H41 H49 3.3868 no .
H41 H53 3.2652 no .
H43 H44 2.2914 no .
H44 H45 2.3379 no .
H45 H46 2.3348 no .
H46 H47 2.2944 no .
H47 H53 2.9909 no .
H49 H50 2.2941 no .
H50 H51 2.3039 no .
H51 H52 2.3314 no .
H52 H53 2.3079 no .
H55 H56 2.3173 no .
H55 H65 3.1623 no .
H55 H77 2.3413 no .
H56 H57 2.3225 no .
H57 H58 2.3277 no .
H58 H59 2.3219 no .
H59 H71 2.3514 no .
H61 H62 2.2991 no .
H61 H73 3.3982 no .
H61 H77 3.3894 no .
H62 H63 2.3200 no .
H63 H64 2.3566 no .
H64 H65 2.3056 no .
H65 H67 2.7124 no .
H67 H68 2.3322 no .
H68 H69 2.3124 no .
H69 H70 2.3297 no .
H70 H71 2.3193 no .
H71 H73 2.7974 no .
H73 H74 2.3179 no .
H74 H75 2.3223 no .
H75 H76 2.2739 no .
H76 H77 2.2870 no .
Pt1 H58 3.3485 no 3_666
S1 H34 3.2514 no 2_546
S1 H35 3.1713 no 2_546
S2 H64 3.5137 no .
S2 H65 3.2179 no .
N1 H34 2.9155 no 2_546
N1 H57 3.4623 no 3_666
N2 H34 3.2657 no 2_546
N2 H35 3.3521 no 2_546
N2 H58 3.4676 no 3_666
N3 H47 3.4012 no .
N3 H57 2.9529 no 3_666
N4 H57 3.0331 no 3_666
N4 H58 3.0673 no 3_666
C1 H34 2.8164 no 2_546
C1 H58 3.2623 no 3_666
C2 H31 3.2885 no .
C2 H34 3.4550 no 2_546
C2 H47 3.5089 no .
C2 H49 3.4654 no .
C3 H17A 3.4390 no 2_556
C4 H35 3.3065 no 2_546
C4 H59 3.5061 no 3_666
C4 H71 3.5128 no 3_666
C5 H34 3.3934 no 2_546
C5 H47 3.2931 no .
C6 H57 3.0570 no 3_666
C6 H58 2.9507 no 3_666
C7 H46 3.0126 no .
C7 H47 3.0421 no .
C7 H52 3.1489 no 3_566
C7 H57 2.9195 no 3_666
C8 H46 3.3537 no .
C8 H52 3.4857 no 3_566
C8 H57 2.9617 no 3_666
C8 H69 3.3768 no .
C9 H58 3.1389 no 3_666
C9 H59 3.0704 no .
C12 H37 3.2346 no 1_545
C13 H37 2.9809 no 1_545
C14 H37 3.5533 no 1_545
C15 H43 3.3646 no 3_566
C15 H44 3.3057 no 1_545
C15 H64 3.2904 no .
C16 H53 2.8969 no 3_566
C17 H3 3.3372 no 2_546
C17 H33 3.1930 no 2_546
C17 H34 3.3282 no 2_546
C17 H38 3.2822 no 1_545
C17 H76 3.3864 no 4_455
C18 H37 3.1390 no 1_545
C18 H50 3.3140 no 2_546
C19 H31 3.4740 no 1_545
C19 H56 3.5150 no 3_656
C19 H64 3.4057 no .
C20 H63 3.4025 no 3_656
C21 H63 3.5488 no 3_656
C22 H62 3.5775 no 3_656
C23 H73 3.4073 no 4_555
C23 H74 3.5056 no 4_555
C24 H74 3.3707 no 4_555
C25 H56 3.3838 no .
C25 H65 3.4271 no .
C26 H55 3.2591 no 3_656
C27 H50 3.2030 no 2_546
C28 H40 3.3037 no 2_546
C28 H73 3.1128 no 4_555
C29 H9C 3.2025 no 3_666
C29 H70 3.4866 no 3_666
C29 H74 3.2755 no 4_555
C30 H2 2.9972 no .
C30 H18A 2.9487 no 1_565
C31 H2 2.6617 no .
C31 H18A 3.1140 no 1_565
C31 H18C 3.1147 no 1_565
C31 H19B 3.3694 no 1_565
C31 H19C 3.4634 no 1_565
C31 H56 3.2449 no 3_666
C32 H2 3.1822 no .
C32 H3 3.4960 no .
C32 H17A 3.4961 no 2_556
C32 H18A 3.1855 no 1_565
C32 H18C 2.8244 no 1_565
C32 H56 3.4976 no 3_666
C32 H76 3.5404 no 3_666
C32 H77 3.1497 no 3_666
C33 H17A 2.9975 no 2_556
C33 H17B 3.5846 no 2_556
C33 H17C 2.7624 no 2_556
C33 H18A 3.0270 no 1_565
C33 H18C 3.0075 no 1_565
C33 H50 3.0890 no 2_556
C33 H76 3.1541 no 3_666
C34 H17A 2.9912 no 2_556
C34 H17C 2.8332 no 2_556
C34 H18A 2.7997 no 1_565
C34 H18C 3.4881 no 1_565
C35 H4B 3.4531 no 2_556
C35 H17A 3.5305 no 2_556
C35 H18A 2.7510 no 1_565
C36 H4B 3.3989 no 2_556
C36 H15B 3.2027 no 3_566
C37 H4B 3.1906 no 2_556
C37 H15B 3.4144 no 3_566
C37 H17B 3.5896 no 1_565
C37 H18A 3.2462 no 1_565
C37 H44 3.1275 no 3_576
C38 H4B 2.9719 no 2_556
C38 H4C 3.5378 no 2_556
C38 H15B 3.5343 no 3_566
C38 H17B 3.1784 no 1_565
C38 H44 2.9949 no 3_576
C38 H45 3.1488 no 3_576
C39 H4B 2.9045 no 2_556
C39 H4C 3.2872 no 2_556
C39 H15B 3.4444 no 3_566
C39 H45 3.3021 no 3_576
C39 H63 3.5697 no 3_566
C40 H4B 3.0479 no 2_556
C40 H15A 3.4465 no 3_566
C40 H15B 3.2202 no 3_566
C40 H15C 3.4292 no 3_566
C40 H67 3.2953 no 3_566
C41 H4B 3.2897 no 2_556
C41 H15A 3.2097 no 3_566
C41 H15B 3.0758 no 3_566
C41 H67 3.5540 no 3_566
C41 H68 3.5288 no 3_566
C42 H16A 3.3727 no 3_566
C42 H19B 2.9415 no 1_565
C43 H15B 3.1309 no 3_566
C43 H16A 3.0178 no 3_566
C43 H19B 2.9156 no 1_565
C43 H44 3.1811 no 3_576
C44 H15B 3.0795 no 1_565
C44 H16A 2.9365 no 3_566
C44 H19B 2.9184 no 1_565
C44 H38 3.5060 no 3_576
C44 H43 3.1847 no 3_576
C45 H16A 3.1853 no 3_566
C45 H19B 2.9154 no 1_565
C45 H38 3.4070 no 3_576
C45 H75 3.0523 no 2_555
C46 H7 2.8981 no .
C46 H16A 3.4616 no 3_566
C46 H19B 2.8886 no 1_565
C46 H56 3.5255 no 3_666
C46 H75 3.2162 no 2_555
C47 H5A 3.4370 no .
C47 H7 2.9204 no .
C47 H16A 3.5019 no 3_566
C47 H19B 2.9018 no 1_565
C47 H56 3.4729 no 3_666
C48 H2 3.1682 no .
C48 H5A 2.9017 no .
C49 H2 2.8200 no .
C49 H5A 3.0577 no .
C49 H18B 3.3541 no 2_556
C50 H2 3.4712 no .
C50 H5A 3.0767 no .
C50 H5B 3.4657 no .
C50 H18B 3.3874 no 2_556
C50 H33 3.1939 no 2_546
C50 H68 3.4615 no 3_566
C51 H5A 2.9534 no .
C51 H5B 3.1310 no .
C51 H33 3.3732 no 2_546
C51 H68 3.0838 no 3_566
C51 H69 3.1823 no 3_566
C52 H5A 2.7479 no .
C52 H5B 3.3588 no .
C52 H68 2.9916 no 3_566
C53 H5A 2.6901 no .
C53 H16A 3.5578 no 3_566
C53 H16B 3.1489 no 3_566
C53 H68 3.3331 no 3_566
C55 H32 3.1043 no 3_666
C56 H31 3.0799 no 3_666
C56 H32 3.2057 no 3_666
C58 H4C 3.5782 no 3_666
C59 H4C 3.1260 no 3_666
C59 H9A 3.3668 no .
C59 H9B 3.4814 no .
C59 H9C 3.2375 no .
C60 H40 3.4762 no 3_566
C61 H40 3.1926 no 3_566
C61 H70 3.1322 no 2_545
C62 H39 3.0737 no 3_566
C62 H40 3.0818 no 3_566
C62 H70 3.4758 no 2_545
C63 H15C 3.3216 no .
C63 H39 3.1056 no 3_566
C63 H40 3.2475 no 3_566
C64 H15C 2.7930 no .
C64 H19A 3.2874 no .
C64 H40 3.5082 no 3_566
C65 H15C 3.5923 no .
C65 H40 3.5810 no 3_566
C66 H9A 2.8881 no .
C67 H9A 2.6366 no .
C67 H40 3.3421 no 3_566
C67 H41 3.5304 no 3_566
C68 H8 3.3734 no .
C68 H9A 2.8701 no .
C68 H41 3.2990 no 3_566
C69 H8 2.8419 no .
C69 H9A 3.2760 no .
C70 H8 3.4027 no .
C70 H9A 3.4505 no .
C70 H9C 3.5002 no .
C70 H61 3.0145 no 2_555
C70 H62 3.1912 no 2_555
C71 H4C 3.5945 no 3_666
C71 H9A 3.2775 no .
C71 H9C 3.5104 no .
C71 H62 3.2514 no 2_555
C73 H39 3.5987 no 4_564
C73 H62 3.3837 no 2_555
C74 H39 3.3629 no 4_564
C74 H45 3.3298 no 2_545
C75 H38 3.5058 no 4_564
C75 H45 3.0520 no 2_545
C75 H69 3.5036 no 2_545
C76 H17B 3.3870 no 4_554
C76 H32 3.5746 no 3_666
C76 H33 3.3018 no 3_666
C76 H69 3.5354 no 2_545
C77 H3 3.5953 no 3_666
C77 H32 3.1501 no 3_666
C78 H63 3.5073 no 3_656
C79 H62 3.5205 no 3_656
C80 H73 3.4182 no 4_555
C81 H74 3.3206 no 4_555
C82 H63 3.5184 no 3_656
C83 H55 3.1300 no 3_656
C84 H50 3.3149 no 2_546
C85 H40 3.5627 no 2_546
C85 H70 3.3661 no 3_666
C85 H73 3.2063 no 4_555
C86 H9C 3.0717 no 3_666
C86 H74 3.4637 no 4_555
C87 H63 3.5943 no 3_656
C87 H64 3.4903 no .
C87 H65 3.3839 no .
B1 H2 3.5995 no .
H2 C30 2.9972 no .
H2 C31 2.6617 no .
H2 C32 3.1822 no .
H2 C48 3.1682 no .
H2 C49 2.8200 no .
H2 C50 3.4712 no .
H2 B1 3.5995 no .
H2 H17A 3.2814 no 2_556
H2 H18B 3.5490 no 2_556
H2 H31 2.6819 no .
H2 H32 3.4759 no .
H2 H47 3.0863 no .
H2 H49 2.6869 no .
H3 C17 3.3372 no 2_556
H3 C32 3.4960 no .
H3 C77 3.5953 no 3_666
H3 H17A 2.8832 no 2_556
H3 H17B 2.8904 no 2_556
H3 H32 3.3077 no .
H3 H38 3.2370 no 2_546
H3 H77 3.3069 no 3_666
H4A H58 3.3759 no 3_666
H4A H59 3.2997 no 3_666
H4A H71 3.5378 no 3_666
H4B C35 3.4531 no 2_546
H4B C36 3.3989 no 2_546
H4B C37 3.1906 no 2_546
H4B C38 2.9719 no 2_546
H4B C39 2.9045 no 2_546
H4B C40 3.0479 no 2_546
H4B C41 3.2897 no 2_546
H4B H35 2.5744 no 2_546
H4B H38 3.4233 no 2_546
H4B H39 3.3245 no 2_546
H4B H40 3.5228 no 2_546
H4C C38 3.5378 no 2_546
H4C C39 3.2872 no 2_546
H4C C58 3.5782 no 3_666
H4C C59 3.1260 no 3_666
H4C C71 3.5945 no 3_666
H4C H39 3.2511 no 2_546
H4C H59 2.9558 no 3_666
H4C H71 2.6801 no 3_666
H5A C47 3.4370 no .
H5A C48 2.9017 no .
H5A C49 3.0577 no .
H5A C50 3.0767 no .
H5A C51 2.9534 no .
H5A C52 2.7479 no .
H5A C53 2.6901 no .
H5A H47 2.6356 no .
H5A H51 3.5254 no .
H5A H52 3.2372 no .
H5A H53 3.1399 no .
H5B C50 3.4657 no .
H5B C51 3.1310 no .
H5B C52 3.3588 no .
H5B H34 2.8863 no 2_546
H5B H51 3.2750 no .
H7 C46 2.8981 no .
H7 C47 2.9204 no .
H7 H46 2.6048 no .
H7 H47 2.5944 no .
H7 H52 3.0593 no 3_566
H7 H53 3.3373 no .
H7 H57 3.3622 no 3_666
H8 C68 3.3734 no .
H8 C69 2.8419 no .
H8 C70 3.4027 no .
H8 H46 3.2761 no .
H8 H57 3.4305 no 3_666
H8 H68 3.5381 no .
H8 H69 2.6231 no .
H8 H70 3.5713 no .
H8 H75 3.2052 no 2_555
H9A C59 3.3668 no .
H9A C66 2.8881 no .
H9A C67 2.6366 no .
H9A C68 2.8701 no .
H9A C69 3.2760 no .
H9A C70 3.4505 no .
H9A C71 3.2775 no .
H9A H59 2.9060 no .
H9A H65 3.0983 no .
H9A H67 2.9528 no .
H9A H68 3.3036 no .
H9B C59 3.4814 no .
H9B H58 2.7251 no 3_666
H9B H59 3.2329 no .
H9C C29 3.2025 no 3_666
H9C C59 3.2375 no .
H9C C70 3.5002 no .
H9C C71 3.5104 no .
H9C C86 3.0717 no 3_666
H9C H58 3.5770 no .
H9C H58 3.1601 no 3_666
H9C H59 2.5892 no .
H15A C40 3.4465 no 3_566
H15A C41 3.2097 no 3_566
H15A H40 3.5533 no 3_566
H15A H41 3.1505 no 3_566
H15A H53 3.4820 no 3_566
H15A H64 3.5370 no .
H15A H67 3.4675 no .
H15B C36 3.2027 no 3_566
H15B C37 3.4144 no 3_566
H15B C38 3.5343 no 3_566
H15B C39 3.4444 no 3_566
H15B C40 3.2202 no 3_566
H15B C41 3.0758 no 3_566
H15B C43 3.1309 no 3_566
H15B C44 3.0795 no 1_545
H15B H41 3.4525 no 3_566
H15B H43 2.4615 no 3_566
H15B H44 2.4948 no 1_545
H15C C40 3.4292 no 3_566
H15C C63 3.3216 no .
H15C C64 2.7930 no .
H15C C65 3.5923 no .
H15C H40 3.4922 no 3_566
H15C H44 3.4822 no 1_545
H15C H63 3.3245 no .
H15C H64 2.3768 no .
H16A C42 3.3727 no 3_566
H16A C43 3.0178 no 3_566
H16A C44 2.9365 no 3_566
H16A C45 3.1853 no 3_566
H16A C46 3.4616 no 3_566
H16A C47 3.5019 no 3_566
H16A C53 3.5578 no 3_566
H16A H43 3.3947 no 3_566
H16A H44 3.2815 no 3_566
H16A H53 2.6091 no 3_566
H16B C53 3.1489 no 3_566
H16B H52 3.3199 no 3_566
H16B H53 2.3638 no 3_566
H16C H53 3.3774 no 3_566
H17A C3 3.4390 no 2_546
H17A C32 3.4961 no 2_546
H17A C33 2.9975 no 2_546
H17A C34 2.9912 no 2_546
H17A C35 3.5305 no 2_546
H17A H2 3.2814 no 2_546
H17A H3 2.8832 no 2_546
H17A H33 3.2030 no 2_546
H17A H34 3.1679 no 2_546
H17A H49 3.4817 no 2_546
H17B C33 3.5846 no 2_546
H17B C37 3.5896 no 1_545
H17B C38 3.1784 no 1_545
H17B C76 3.3870 no 4_455
H17B H3 2.8904 no 2_546
H17B H33 3.3677 no 2_546
H17B H37 3.1743 no 1_545
H17B H38 2.3653 no 1_545
H17B H76 2.8533 no 4_455
H17C C33 2.7624 no 2_546
H17C C34 2.8332 no 2_546
H17C H33 2.5409 no 2_546
H17C H34 2.6398 no 2_546
H17C H76 3.0933 no 4_455
H18A C30 2.9487 no 1_545
H18A C31 3.1140 no 1_545
H18A C32 3.1855 no 1_545
H18A C33 3.0270 no 1_545
H18A C34 2.7997 no 1_545
H18A C35 2.7510 no 1_545
H18A C37 3.2462 no 1_545
H18A H33 3.5772 no 1_545
H18A H34 3.2665 no 1_545
H18A H35 3.1968 no 1_545
H18A H37 2.4635 no 1_545
H18A H50 3.5811 no 2_546
H18B C49 3.3541 no 2_546
H18B C50 3.3874 no 2_546
H18B H2 3.5490 no 2_546
H18B H49 2.7177 no 2_546
H18B H50 2.7801 no 2_546
H18C C31 3.1147 no 1_545
H18C C32 2.8244 no 1_545
H18C C33 3.0075 no 1_545
H18C C34 3.4881 no 1_545
H18C H31 3.4895 no 1_545
H18C H32 3.0892 no 1_545
H18C H33 3.3391 no 1_545
H18C H50 3.0984 no 2_546
H19A C64 3.2874 no .
H19A H63 3.4159 no .
H19A H64 2.4524 no .
H19B C31 3.3694 no 1_545
H19B C42 2.9415 no 1_545
H19B C43 2.9156 no 1_545
H19B C44 2.9184 no 1_545
H19B C45 2.9154 no 1_545
H19B C46 2.8886 no 1_545
H19B C47 2.9018 no 1_545
H19B H31 2.8819 no 1_545
H19B H43 3.4757 no 1_545
H19B H44 3.4758 no 1_545
H19B H45 3.4697 no 1_545
H19B H46 3.4208 no 1_545
H19B H47 3.4688 no 1_545
H19B H56 3.2073 no 3_656
H19C C31 3.4634 no 1_545
H19C H31 3.1748 no 1_545
H19C H32 3.5347 no 1_545
H19C H56 3.0846 no 3_656
H31 C2 3.2885 no .
H31 C19 3.4740 no 1_565
H31 C56 3.0799 no 3_666
H31 H2 2.6819 no .
H31 H18C 3.4895 no 1_565
H31 H19B 2.8819 no 1_565
H31 H19C 3.1748 no 1_565
H31 H56 2.4658 no 3_666
H32 C55 3.1043 no 3_666
H32 C56 3.2057 no 3_666
H32 C76 3.5746 no 3_666
H32 C77 3.1501 no 3_666
H32 H2 3.4759 no .
H32 H3 3.3077 no .
H32 H18C 3.0892 no 1_565
H32 H19C 3.5347 no 1_565
H32 H55 2.8393 no 3_666
H32 H56 3.0033 no 3_666
H32 H76 3.1802 no 3_666
H32 H77 2.2966 no 3_666
H33 C17 3.1930 no 2_556
H33 C50 3.1939 no 2_556
H33 C51 3.3732 no 2_556
H33 C76 3.3018 no 3_666
H33 H17A 3.2030 no 2_556
H33 H17B 3.3677 no 2_556
H33 H17C 2.5409 no 2_556
H33 H18A 3.5772 no 1_565
H33 H18C 3.3391 no 1_565
H33 H50 2.5334 no 2_556
H33 H51 2.9273 no 2_556
H33 H76 2.4362 no 3_666
H33 H77 3.3855 no 3_666
H34 S1 3.2514 no 2_556
H34 N1 2.9155 no 2_556
H34 N2 3.2657 no 2_556
H34 C1 2.8164 no 2_556
H34 C2 3.4550 no 2_556
H34 C5 3.3934 no 2_556
H34 C17 3.3282 no 2_556
H34 H5B 2.8863 no 2_556
H34 H17A 3.1679 no 2_556
H34 H17C 2.6398 no 2_556
H34 H18A 3.2665 no 1_565
H35 S1 3.1713 no 2_556
H35 N2 3.3521 no 2_556
H35 C4 3.3065 no 2_556
H35 H4B 2.5744 no 2_556
H35 H18A 3.1968 no 1_565
H37 C12 3.2346 no 1_565
H37 C13 2.9809 no 1_565
H37 C14 3.5533 no 1_565
H37 C18 3.1390 no 1_565
H37 H17B 3.1743 no 1_565
H37 H18A 2.4635 no 1_565
H37 H44 3.2187 no 3_576
H38 C17 3.2822 no 1_565
H38 C44 3.5060 no 3_576
H38 C45 3.4070 no 3_576
H38 C75 3.5058 no 4_465
H38 H3 3.2370 no 2_556
H38 H4B 3.4233 no 2_556
H38 H17B 2.3653 no 1_565
H38 H44 2.9916 no 3_576
H38 H45 2.8078 no 3_576
H38 H75 3.5605 no 4_465
H39 C62 3.0737 no 3_566
H39 C63 3.1056 no 3_566
H39 C73 3.5987 no 4_465
H39 C74 3.3629 no 4_465
H39 H4B 3.3245 no 2_556
H39 H4C 3.2511 no 2_556
H39 H45 3.0933 no 3_576
H39 H62 2.8875 no 3_566
H39 H63 2.9463 no 3_566
H39 H74 3.4399 no 4_465
H40 C28 3.3037 no 2_556
H40 C60 3.4762 no 3_566
H40 C61 3.1926 no 3_566
H40 C62 3.0818 no 3_566
H40 C63 3.2475 no 3_566
H40 C64 3.5082 no 3_566
H40 C65 3.5810 no 3_566
H40 C67 3.3421 no 3_566
H40 C85 3.5627 no 2_556
H40 H4B 3.5228 no 2_556
H40 H15A 3.5533 no 3_566
H40 H15C 3.4922 no 3_566
H40 H62 3.4369 no 3_566
H40 H67 2.5644 no 3_566
H41 C67 3.5304 no 3_566
H41 C68 3.2990 no 3_566
H41 H15A 3.1505 no 3_566
H41 H15B 3.4525 no 3_566
H41 H67 3.0788 no 3_566
H41 H68 2.6224 no 3_566
H43 C15 3.3646 no 3_566
H43 C44 3.1847 no 3_576
H43 H15B 2.4615 no 3_566
H43 H16A 3.3947 no 3_566
H43 H19B 3.4757 no 1_565
H43 H43 3.2834 no 3_576
H43 H44 2.3201 no 3_576
H44 C15 3.3057 no 1_565
H44 C37 3.1275 no 3_576
H44 C38 2.9949 no 3_576
H44 C43 3.1811 no 3_576
H44 H15B 2.4948 no 1_565
H44 H15C 3.4822 no 1_565
H44 H16A 3.2815 no 3_566
H44 H19B 3.4758 no 1_565
H44 H37 3.2187 no 3_576
H44 H38 2.9916 no 3_576
H44 H43 2.3201 no 3_576
H44 H44 3.2383 no 3_576
H45 C38 3.1488 no 3_576
H45 C39 3.3021 no 3_576
H45 C74 3.3298 no 2_555
H45 C75 3.0520 no 2_555
H45 H19B 3.4697 no 1_565
H45 H38 2.8078 no 3_576
H45 H39 3.0933 no 3_576
H45 H63 3.3448 no 1_565
H45 H74 3.0760 no 2_555
H45 H75 2.5614 no 2_555
H46 C7 3.0126 no .
H46 C8 3.3537 no .
H46 H7 2.6048 no .
H46 H8 3.2761 no .
H46 H19B 3.4208 no 1_565
H46 H56 3.2666 no 3_666
H46 H57 2.9377 no 3_666
H46 H74 3.4689 no 2_555
H46 H75 2.8807 no 2_555
H47 N3 3.4012 no .
H47 C2 3.5089 no .
H47 C5 3.2931 no .
H47 C7 3.0421 no .
H47 H2 3.0863 no .
H47 H5A 2.6356 no .
H47 H7 2.5944 no .
H47 H19B 3.4688 no 1_565
H47 H56 3.1894 no 3_666
H47 H57 3.0865 no 3_666
H49 C2 3.4654 no .
H49 H2 2.6869 no .
H49 H17A 3.4817 no 2_556
H49 H18B 2.7177 no 2_556
H50 C18 3.3140 no 2_556
H50 C27 3.2030 no 2_556
H50 C33 3.0890 no 2_546
H50 C84 3.3149 no 2_556
H50 H18A 3.5811 no 2_556
H50 H18B 2.7801 no 2_556
H50 H18C 3.0984 no 2_556
H50 H33 2.5334 no 2_546
H51 H5A 3.5254 no .
H51 H5B 3.2750 no .
H51 H33 2.9273 no 2_546
H51 H68 3.4098 no 3_566
H51 H69 2.8367 no 3_566
H51 H76 2.9792 no 4_455
H52 C7 3.1489 no 3_566
H52 C8 3.4857 no 3_566
H52 H5A 3.2372 no .
H52 H7 3.0593 no 3_566
H52 H16B 3.3199 no 3_566
H52 H68 3.2556 no 3_566
H53 C16 2.8969 no 3_566
H53 H5A 3.1399 no .
H53 H7 3.3373 no .
H53 H15A 3.4820 no 3_566
H53 H16A 2.6091 no 3_566
H53 H16B 2.3638 no 3_566
H53 H16C 3.3774 no 3_566
H55 C26 3.2591 no 3_656
H55 C83 3.1300 no 3_656
H55 H32 2.8393 no 3_666
H56 C19 3.5150 no 3_656
H56 C25 3.3838 no .
H56 C31 3.2449 no 3_666
H56 C32 3.4976 no 3_666
H56 C46 3.5255 no 3_666
H56 C47 3.4729 no 3_666
H56 H19B 3.2073 no 3_656
H56 H19C 3.0846 no 3_656
H56 H31 2.4658 no 3_666
H56 H32 3.0033 no 3_666
H56 H46 3.2666 no 3_666
H56 H47 3.1894 no 3_666
H57 N1 3.4623 no 3_666
H57 N3 2.9529 no 3_666
H57 N4 3.0331 no 3_666
H57 C6 3.0570 no 3_666
H57 C7 2.9195 no 3_666
H57 C8 2.9617 no 3_666
H57 H7 3.3622 no 3_666
H57 H8 3.4305 no 3_666
H57 H46 2.9377 no 3_666
H57 H47 3.0865 no 3_666
H58 Pt1 3.3485 no 3_666
H58 N2 3.4676 no 3_666
H58 N4 3.0673 no 3_666
H58 C1 3.2623 no 3_666
H58 C6 2.9507 no 3_666
H58 C9 3.1389 no 3_666
H58 H4A 3.3759 no 3_666
H58 H9B 2.7251 no 3_666
H58 H9C 3.5770 no .
H58 H9C 3.1601 no 3_666
H59 C4 3.5061 no 3_666
H59 C9 3.0704 no .
H59 H4A 3.2997 no 3_666
H59 H4C 2.9558 no 3_666
H59 H9A 2.9060 no .
H59 H9B 3.2329 no .
H59 H9C 2.5892 no .
H61 C70 3.0145 no 2_545
H61 H70 2.3340 no 2_545
H62 C22 3.5775 no 3_656
H62 C70 3.1912 no 2_545
H62 C71 3.2514 no 2_545
H62 C73 3.3837 no 2_545
H62 C79 3.5205 no 3_656
H62 H39 2.8875 no 3_566
H62 H40 3.4369 no 3_566
H62 H70 3.0496 no 2_545
H62 H71 3.1196 no 2_545
H62 H73 2.8147 no 2_545
H62 H74 3.3992 no 2_545
H63 C20 3.4025 no 3_656
H63 C21 3.5488 no 3_656
H63 C39 3.5697 no 3_566
H63 C78 3.5073 no 3_656
H63 C82 3.5184 no 3_656
H63 C87 3.5943 no 3_656
H63 H15C 3.3245 no .
H63 H19A 3.4159 no .
H63 H39 2.9463 no 3_566
H63 H45 3.3448 no 1_545
H63 H74 2.9764 no 2_545
H64 S2 3.5137 no .
H64 C15 3.2904 no .
H64 C19 3.4057 no .
H64 C87 3.4903 no .
H64 H15A 3.5370 no .
H64 H15C 2.3768 no .
H64 H19A 2.4524 no .
H65 S2 3.2179 no .
H65 C25 3.4271 no .
H65 C87 3.3839 no .
H65 H9A 3.0983 no .
H67 C40 3.2953 no 3_566
H67 C41 3.5540 no 3_566
H67 H9A 2.9528 no .
H67 H15A 3.4675 no .
H67 H40 2.5644 no 3_566
H67 H41 3.0788 no 3_566
H68 C41 3.5288 no 3_566
H68 C50 3.4615 no 3_566
H68 C51 3.0838 no 3_566
H68 C52 2.9916 no 3_566
H68 C53 3.3331 no 3_566
H68 H8 3.5381 no .
H68 H9A 3.3036 no .
H68 H41 2.6224 no 3_566
H68 H51 3.4098 no 3_566
H68 H52 3.2556 no 3_566
H69 C8 3.3768 no .
H69 C51 3.1823 no 3_566
H69 C75 3.5036 no 2_555
H69 C76 3.5354 no 2_555
H69 H8 2.6231 no .
H69 H51 2.8367 no 3_566
H69 H75 3.5248 no 2_555
H70 C29 3.4866 no 3_666
H70 C61 3.1322 no 2_555
H70 C62 3.4758 no 2_555
H70 C85 3.3661 no 3_666
H70 H8 3.5713 no .
H70 H61 2.3340 no 2_555
H70 H62 3.0496 no 2_555
H71 C4 3.5128 no 3_666
H71 H4A 3.5378 no 3_666
H71 H4C 2.6801 no 3_666
H71 H62 3.1196 no 2_555
H73 C23 3.4073 no 4_454
H73 C28 3.1128 no 4_454
H73 C80 3.4182 no 4_454
H73 C85 3.2063 no 4_454
H73 H62 2.8147 no 2_555
H74 C23 3.5056 no 4_454
H74 C24 3.3707 no 4_454
H74 C29 3.2755 no 4_454
H74 C81 3.3206 no 4_454
H74 C86 3.4637 no 4_454
H74 H39 3.4399 no 4_564
H74 H45 3.0760 no 2_545
H74 H46 3.4689 no 2_545
H74 H62 3.3992 no 2_555
H74 H63 2.9764 no 2_555
H75 C45 3.0523 no 2_545
H75 C46 3.2162 no 2_545
H75 H8 3.2052 no 2_545
H75 H38 3.5605 no 4_564
H75 H45 2.5614 no 2_545
H75 H46 2.8807 no 2_545
H75 H69 3.5248 no 2_545
H76 C17 3.3864 no 4_554
H76 C32 3.5404 no 3_666
H76 C33 3.1541 no 3_666
H76 H17B 2.8533 no 4_554
H76 H17C 3.0933 no 4_554
H76 H32 3.1802 no 3_666
H76 H33 2.4362 no 3_666
H76 H51 2.9792 no 4_554
H77 C32 3.1497 no 3_666
H77 H3 3.3069 no 3_666
H77 H32 2.2966 no 3_666
H77 H33 3.3855 no 3_666

loop_
_geom_torsion_atom_site_label_1
_geom_torsion_atom_site_label_2
_geom_torsion_atom_site_label_3
_geom_torsion_atom_site_label_4
_geom_torsion
_geom_torsion_publ_flag
Ir1 Pt1 S1 Ir1 -0.0 no
Ir1 Pt1 S1 Ir2 79.89(5) no
S1 Pt1 Ir1 Ir2 -59.16(6) no
S1 Pt1 Ir1 S1 0.00(6) no
S1 Pt1 Ir1 S2 -118.65(6) no
S1 Pt1 Ir1 C10 168.7(3) no
S1 Pt1 Ir1 C11 129.1(3) no
S1 Pt1 Ir1 C12 88.5(3) no
S1 Pt1 Ir1 C13 54.4(6) no
Ir1 Pt1 S2 Ir1 0.0 no
Ir1 Pt1 S2 Ir2 -79.78(5) no
S2 Pt1 Ir1 Ir2 59.49(5) no
S2 Pt1 Ir1 S1 118.65(5) no
S2 Pt1 Ir1 S2 -0.00(5) no
S2 Pt1 Ir1 C10 -72.6(3) no
S2 Pt1 Ir1 C11 -112.2(3) no
S2 Pt1 Ir1 C12 -152.9(3) no
S2 Pt1 Ir1 C13 173.0(6) no
Ir1 Pt1 C1 N1 -88.9(6) no
Ir1 Pt1 C1 N2 99.1(6) no
C1 Pt1 Ir1 Ir2 -113.9(3) no
C1 Pt1 Ir1 S1 -54.7(3) no
C1 Pt1 Ir1 S2 -173.4(3) no
C1 Pt1 Ir1 C10 114.0(3) no
C1 Pt1 Ir1 C11 74.4(3) no
C1 Pt1 Ir1 C12 33.8(3) no
C1 Pt1 Ir1 C13 -0.3(3) no
Ir1 Pt1 C6 N3 92.9(5) no
Ir1 Pt1 C6 N4 -81.4(6) no
C6 Pt1 Ir1 Ir2 132.5(3) no
C6 Pt1 Ir1 S1 -168.3(3) no
C6 Pt1 Ir1 S2 73.0(3) no
C6 Pt1 Ir1 C10 0.4(3) no
C6 Pt1 Ir1 C11 -39.2(3) no
C6 Pt1 Ir1 C12 -79.9(3) no
C6 Pt1 Ir1 C13 -113.9(3) no
S1 Pt1 S2 Ir1 43.07(5) no
S1 Pt1 S2 Ir2 -36.71(6) no
S2 Pt1 S1 Ir1 -43.03(5) no
S2 Pt1 S1 Ir2 36.86(5) no
S1 Pt1 C1 N1 -128.3(5) no
S1 Pt1 C1 N2 59.7(7) no
C1 Pt1 S1 Ir1 142.9(2) no
C1 Pt1 S1 Ir2 -137.23(19) no
S2 Pt1 C6 N3 141.1(4) no
S2 Pt1 C6 N4 -33.2(6) no
C6 Pt1 S2 Ir1 -124.22(19) no
C6 Pt1 S2 Ir2 156.00(19) no
C1 Pt1 C6 N3 -44.5(5) no
C1 Pt1 C6 N4 141.3(6) no
C6 Pt1 C1 N1 39.0(6) no
C6 Pt1 C1 N2 -133.0(7) no
Pt1 Ir1 Ir2 S1 60.818(13) no
Pt1 Ir1 Ir2 S2 -61.24(5) no
Pt1 Ir1 Ir2 C20 -133.57(2) no
Pt1 Ir1 Ir2 C21 -177.146(16) no
Pt1 Ir1 Ir2 C22 136.01(2) no
Pt1 Ir1 Ir2 C23 95.57(4) no
Pt1 Ir1 Ir2 C78 -166.912(16) no
Pt1 Ir1 Ir2 C79 150.771(18) no
Pt1 Ir1 Ir2 C80 111.13(3) no
Pt1 Ir1 Ir2 C82 -125.58(3) no
Pt1 Ir1 S1 Pt1 0.000(12) no
Pt1 Ir1 S1 Ir2 -85.20(5) no
Pt1 Ir1 S2 Pt1 -0.0 no
Pt1 Ir1 S2 Ir2 84.73(4) no
Pt1 Ir1 C10 C11 -72.1(4) no
Pt1 Ir1 C10 C14 169.33(11) no
Pt1 Ir1 C10 C15 48.8(7) no
Pt1 Ir1 C11 C10 129.5(3) no
Pt1 Ir1 C11 C12 -113.3(3) no
Pt1 Ir1 C11 C16 9.3(8) no
Pt1 Ir1 C12 C11 85.5(4) no
Pt1 Ir1 C12 C13 -154.6(2) no
Pt1 Ir1 C12 C17 -32.7(7) no
Pt1 Ir1 C13 C12 51.4(6) no
Pt1 Ir1 C13 C14 168.33(15) no
Pt1 Ir1 C13 C18 -68.9(9) no
Ir2 Ir1 S1 Pt1 85.20(5) no
Ir2 Ir1 S1 Ir2 0.0 no
S1 Ir1 Ir2 S1 0.00(6) no
S1 Ir1 Ir2 S2 -122.06(6) no
S1 Ir1 Ir2 C20 165.61(6) no
S1 Ir1 Ir2 C21 122.04(6) no
S1 Ir1 Ir2 C22 75.19(6) no
S1 Ir1 Ir2 C23 34.76(7) no
S1 Ir1 Ir2 C78 132.27(6) no
S1 Ir1 Ir2 C79 89.95(6) no
S1 Ir1 Ir2 C80 50.31(6) no
S1 Ir1 Ir2 C82 173.60(6) no
Ir2 Ir1 S2 Pt1 -84.73(4) no
Ir2 Ir1 S2 Ir2 0.0 no
S2 Ir1 Ir2 S1 122.06(6) no
S2 Ir1 Ir2 S2 0.00(6) no
S2 Ir1 Ir2 C20 -72.33(6) no
S2 Ir1 Ir2 C21 -115.91(6) no
S2 Ir1 Ir2 C22 -162.75(6) no
S2 Ir1 Ir2 C23 156.81(7) no
S2 Ir1 Ir2 C78 -105.67(6) no
S2 Ir1 Ir2 C79 -147.99(6) no
S2 Ir1 Ir2 C80 172.37(6) no
S2 Ir1 Ir2 C82 -64.34(6) no
Ir2 Ir1 C10 C11 -167.3(4) no
Ir2 Ir1 C10 C14 74.1(5) no
Ir2 Ir1 C10 C15 -46.4(8) no
C10 Ir1 Ir2 S1 -176.0(4) no
C10 Ir1 Ir2 S2 61.9(4) no
C10 Ir1 Ir2 C20 -10.4(4) no
C10 Ir1 Ir2 C21 -54.0(4) no
C10 Ir1 Ir2 C22 -100.8(4) no
C10 Ir1 Ir2 C23 -141.2(4) no
C10 Ir1 Ir2 C78 -43.7(4) no
C10 Ir1 Ir2 C79 -86.0(4) no
C10 Ir1 Ir2 C80 -125.7(4) no
C10 Ir1 Ir2 C82 -2.4(4) no
Ir2 Ir1 C12 C11 176.90(13) no
Ir2 Ir1 C12 C13 -63.2(7) no
Ir2 Ir1 C12 C17 58.7(9) no
C12 Ir1 Ir2 S1 -46.5(5) no
C12 Ir1 Ir2 S2 -168.6(5) no
C12 Ir1 Ir2 C20 119.1(5) no
C12 Ir1 Ir2 C21 75.5(5) no
C12 Ir1 Ir2 C22 28.7(5) no
C12 Ir1 Ir2 C23 -11.8(5) no
C12 Ir1 Ir2 C78 85.8(5) no
C12 Ir1 Ir2 C79 43.4(5) no
C12 Ir1 Ir2 C80 3.8(5) no
C12 Ir1 Ir2 C82 127.1(5) no
Ir2 Ir1 C13 C12 148.86(17) no
Ir2 Ir1 C13 C14 -94.2(3) no
Ir2 Ir1 C13 C18 28.5(8) no
C13 Ir1 Ir2 S1 -87.8(3) no
C13 Ir1 Ir2 S2 150.1(3) no
C13 Ir1 Ir2 C20 77.8(3) no
C13 Ir1 Ir2 C21 34.2(3) no
C13 Ir1 Ir2 C22 -12.7(3) no
C13 Ir1 Ir2 C23 -53.1(3) no
C13 Ir1 Ir2 C78 44.4(3) no
C13 Ir1 Ir2 C79 2.1(3) no
C13 Ir1 Ir2 C80 -37.5(3) no
C13 Ir1 Ir2 C82 85.8(3) no
Ir2 Ir1 C14 C10 -133.3(3) no
Ir2 Ir1 C14 C13 110.4(3) no
Ir2 Ir1 C14 C19 -11.1(7) no
C14 Ir1 Ir2 S1 -133.6(3) no
C14 Ir1 Ir2 S2 104.4(3) no
C14 Ir1 Ir2 C20 32.0(3) no
C14 Ir1 Ir2 C21 -11.5(3) no
C14 Ir1 Ir2 C22 -58.4(3) no
C14 Ir1 Ir2 C23 -98.8(3) no
C14 Ir1 Ir2 C78 -1.3(3) no
C14 Ir1 Ir2 C79 -43.6(3) no
C14 Ir1 Ir2 C80 -83.3(3) no
C14 Ir1 Ir2 C82 40.0(3) no
S1 Ir1 S2 Pt1 -43.71(5) no
S1 Ir1 S2 Ir2 41.02(6) no
S2 Ir1 S1 Pt1 43.98(6) no
S2 Ir1 S1 Ir2 -41.22(6) no
S1 Ir1 C11 C10 -173.23(11) no
S1 Ir1 C11 C12 -56.1(5) no
S1 Ir1 C11 C16 66.6(9) no
C11 Ir1 S1 Pt1 -84.3(4) no
C11 Ir1 S1 Ir2 -169.5(4) no
S1 Ir1 C12 C11 140.9(3) no
S1 Ir1 C12 C13 -99.2(4) no
S1 Ir1 C12 C17 22.7(7) no
C12 Ir1 S1 Pt1 -116.2(3) no
C12 Ir1 S1 Ir2 158.6(3) no
S1 Ir1 C13 C12 94.0(3) no
S1 Ir1 C13 C14 -149.1(2) no
S1 Ir1 C13 C18 -26.3(7) no
C13 Ir1 S1 Pt1 -156.1(3) no
C13 Ir1 S1 Ir2 118.7(3) no
S1 Ir1 C14 C10 165.64(10) no
S1 Ir1 C14 C13 49.4(5) no
S1 Ir1 C14 C19 -72.2(8) no
C14 Ir1 S1 Pt1 173.3(4) no
C14 Ir1 S1 Ir2 88.1(4) no
S2 Ir1 C10 C11 -122.7(3) no
S2 Ir1 C10 C14 118.7(3) no
S2 Ir1 C10 C15 -1.8(6) no
C10 Ir1 S2 Pt1 132.5(3) no
C10 Ir1 S2 Ir2 -142.8(3) no
S2 Ir1 C11 C10 71.8(4) no
S2 Ir1 C11 C12 -171.08(17) no
S2 Ir1 C11 C16 -48.4(8) no
C11 Ir1 S2 Pt1 95.1(3) no
C11 Ir1 S2 Ir2 179.8(3) no
S2 Ir1 C12 C11 19.8(9) no
S2 Ir1 C12 C13 139.7(4) no
S2 Ir1 C12 C17 -98.4(8) no
C12 Ir1 S2 Pt1 81.3(7) no
C12 Ir1 S2 Ir2 166.0(7) no
S2 Ir1 C13 C12 -141.9(4) no
S2 Ir1 C13 C14 -25.0(8) no
S2 Ir1 C13 C18 97.8(7) no
C13 Ir1 S2 Pt1 -172.1(5) no
C13 Ir1 S2 Ir2 -87.4(6) no
S2 Ir1 C14 C10 -75.1(4) no
S2 Ir1 C14 C13 168.61(15) no
S2 Ir1 C14 C19 47.1(7) no
C14 Ir1 S2 Pt1 170.3(2) no
C14 Ir1 S2 Ir2 -105.0(2) no
C10 Ir1 C11 C10 0.0(4) no
C10 Ir1 C11 C12 117.2(6) no
C10 Ir1 C11 C16 -120.2(10) no
C11 Ir1 C10 C11 0.0(4) no
C11 Ir1 C10 C14 -118.6(7) no
C11 Ir1 C10 C15 120.9(8) no
C10 Ir1 C12 C11 -38.3(4) no
C10 Ir1 C12 C13 81.6(4) no
C10 Ir1 C12 C17 -156.5(8) no
C12 Ir1 C10 C11 37.2(4) no
C12 Ir1 C10 C14 -81.4(4) no
C12 Ir1 C10 C15 158.1(7) no
C10 Ir1 C13 C12 -78.9(4) no
C10 Ir1 C13 C14 38.0(3) no
C10 Ir1 C13 C18 160.8(8) no
C13 Ir1 C10 C11 79.5(4) no
C13 Ir1 C10 C14 -39.1(4) no
C13 Ir1 C10 C15 -159.6(7) no
C10 Ir1 C14 C10 -0.0(4) no
C10 Ir1 C14 C13 -116.3(6) no
C10 Ir1 C14 C19 122.2(9) no
C14 Ir1 C10 C11 118.6(7) no
C14 Ir1 C10 C14 -0.0(4) no
C14 Ir1 C10 C15 -120.5(9) no
C11 Ir1 C12 C11 -0.0(4) no
C11 Ir1 C12 C13 119.9(7) no
C11 Ir1 C12 C17 -118.2(9) no
C12 Ir1 C11 C10 -117.2(7) no
C12 Ir1 C11 C12 0.0(4) no
C12 Ir1 C11 C16 122.7(10) no
C11 Ir1 C13 C12 -35.9(4) no
C11 Ir1 C13 C14 81.0(4) no
C11 Ir1 C13 C18 -156.2(8) no
C13 Ir1 C11 C10 -80.8(4) no
C13 Ir1 C11 C12 36.3(4) no
C13 Ir1 C11 C16 159.0(9) no
C11 Ir1 C14 C10 37.3(4) no
C11 Ir1 C14 C13 -79.0(4) no
C11 Ir1 C14 C19 159.5(8) no
C14 Ir1 C11 C10 -37.0(4) no
C14 Ir1 C11 C12 80.2(4) no
C14 Ir1 C11 C16 -157.2(9) no
C12 Ir1 C13 C12 -0.0(4) no
C12 Ir1 C13 C14 116.9(6) no
C12 Ir1 C13 C18 -120.3(9) no
C13 Ir1 C12 C11 -119.9(7) no
C13 Ir1 C12 C13 -0.0(4) no
C13 Ir1 C12 C17 121.9(9) no
C12 Ir1 C14 C10 78.9(4) no
C12 Ir1 C14 C13 -37.4(4) no
C12 Ir1 C14 C19 -158.9(8) no
C14 Ir1 C12 C11 -81.1(4) no
C14 Ir1 C12 C13 38.8(4) no
C14 Ir1 C12 C17 160.7(8) no
C13 Ir1 C14 C10 116.3(6) no
C13 Ir1 C14 C13 0.0(4) no
C13 Ir1 C14 C19 -121.5(8) no
C14 Ir1 C13 C12 -116.9(6) no
C14 Ir1 C13 C14 0.0(3) no
C14 Ir1 C13 C18 122.8(9) no
Ir1 Ir2 S1 Pt1 -78.81(4) no
Ir1 Ir2 S1 Ir1 0.0 no
Ir1 Ir2 S2 Pt1 78.63(5) no
Ir1 Ir2 S2 Ir1 0.0 no
Ir1 Ir2 C20 C21 -83.5(7) no
Ir1 Ir2 C20 C24 161.80(19) no
Ir1 Ir2 C20 C25 78.0(13) no
Ir1 Ir2 C20 C78 -69.9(9) no
Ir1 Ir2 C20 C81 173.55(5) no
Ir1 Ir2 C20 C87 48.6(17) no
Ir1 Ir2 C21 C20 122.4(6) no
Ir1 Ir2 C21 C22 -118.0(6) no
Ir1 Ir2 C21 C26 34.3(16) no
Ir1 Ir2 C21 C79 -97.0(10) no
Ir1 Ir2 C21 C82 135.0(4) no
Ir1 Ir2 C21 C83 9(2) no
Ir1 Ir2 C22 C21 89.0(7) no
Ir1 Ir2 C22 C23 -154.9(4) no
Ir1 Ir2 C22 C27 9.9(12) no
Ir1 Ir2 C22 C78 91.7(5) no
Ir1 Ir2 C22 C79 52.4(17) no
Ir1 Ir2 C22 C80 -139.2(9) no
Ir1 Ir2 C22 C84 -17.0(15) no
Ir1 Ir2 C23 C22 58.9(15) no
Ir1 Ir2 C23 C24 179.6(5) no
Ir1 Ir2 C23 C28 -21.3(19) no
Ir1 Ir2 C23 C79 68.5(12) no
Ir1 Ir2 C23 C80 36(3) no
Ir1 Ir2 C23 C81 -173.8(2) no
Ir1 Ir2 C23 C85 -57.3(19) no
Ir1 Ir2 C78 C20 129.0(7) no
Ir1 Ir2 C78 C22 -120.8(4) no
Ir1 Ir2 C78 C26 14(2) no
Ir1 Ir2 C78 C79 -103.6(7) no
Ir1 Ir2 C78 C82 140.0(5) no
Ir1 Ir2 C78 C83 -19.4(19) no
Ir1 Ir2 C79 C21 98.4(9) no
Ir1 Ir2 C79 C22 -135.8(16) no
Ir1 Ir2 C79 C23 -156.1(2) no
Ir1 Ir2 C79 C27 -27.6(15) no
Ir1 Ir2 C79 C78 96.0(7) no
Ir1 Ir2 C79 C80 -142.9(5) no
Ir1 Ir2 C79 C84 -64.2(12) no
Ir1 Ir2 C80 C22 59.0(18) no
Ir1 Ir2 C80 C23 -157.4(13) no
Ir1 Ir2 C80 C24 174.4(4) no
Ir1 Ir2 C80 C28 -70.6(19) no
Ir1 Ir2 C80 C79 64.3(13) no
Ir1 Ir2 C80 C81 -177.51(13) no
Ir1 Ir2 C80 C85 -103.4(12) no
Ir1 Ir2 C82 C21 -79.8(8) no
Ir1 Ir2 C82 C24 159.2(4) no
Ir1 Ir2 C82 C25 46.2(19) no
Ir1 Ir2 C82 C78 -66.8(9) no
Ir1 Ir2 C82 C81 172.44(8) no
Ir1 Ir2 C82 C87 19.0(18) no
S1 Ir2 S2 Pt1 37.40(6) no
S1 Ir2 S2 Ir1 -41.23(6) no
S2 Ir2 S1 Pt1 -37.61(6) no
S2 Ir2 S1 Ir1 41.20(6) no
S1 Ir2 C21 C20 -176.5(3) no
S1 Ir2 C21 C22 -56.9(10) no
S1 Ir2 C21 C26 95.4(14) no
S1 Ir2 C21 C79 -35.9(14) no
S1 Ir2 C21 C82 -163.9(2) no
S1 Ir2 C21 C83 70.6(19) no
C21 Ir2 S1 Pt1 -174.2(7) no
C21 Ir2 S1 Ir1 -95.4(7) no
S1 Ir2 C22 C21 139.6(5) no
S1 Ir2 C22 C23 -104.3(6) no
S1 Ir2 C22 C27 60.5(9) no
S1 Ir2 C22 C78 142.2(3) no
S1 Ir2 C22 C79 102.9(15) no
S1 Ir2 C22 C80 -88.7(11) no
S1 Ir2 C22 C84 33.6(13) no
C22 Ir2 S1 Pt1 152.0(6) no
C22 Ir2 S1 Ir1 -129.2(6) no
S1 Ir2 C23 C22 86.9(7) no
S1 Ir2 C23 C24 -152.4(5) no
S1 Ir2 C23 C28 6.7(11) no
S1 Ir2 C23 C79 96.5(4) no
S1 Ir2 C23 C80 64.3(18) no
S1 Ir2 C23 C81 -145.8(8) no
S1 Ir2 C23 C85 -29.3(14) no
C23 Ir2 S1 Pt1 114.7(5) no
C23 Ir2 S1 Ir1 -166.5(5) no
S1 Ir2 C24 C20 162.2(3) no
S1 Ir2 C24 C23 44.2(13) no
S1 Ir2 C24 C29 -36.4(19) no
S1 Ir2 C24 C80 56.1(10) no
S1 Ir2 C24 C82 166.1(4) no
S1 Ir2 C24 C86 -71.0(18) no
C24 Ir2 S1 Pt1 87.5(9) no
C24 Ir2 S1 Ir1 166.3(9) no
S1 Ir2 C78 C20 -172.4(3) no
S1 Ir2 C78 C22 -62.2(10) no
S1 Ir2 C78 C26 72.8(19) no
S1 Ir2 C78 C79 -45.0(12) no
S1 Ir2 C78 C82 -161.4(3) no
S1 Ir2 C78 C83 39(2) no
C78 Ir2 S1 Pt1 -164.1(8) no
C78 Ir2 S1 Ir1 -85.3(8) no
S1 Ir2 C79 C21 152.6(8) no
S1 Ir2 C79 C22 -81.6(18) no
S1 Ir2 C79 C23 -101.9(5) no
S1 Ir2 C79 C27 26.7(13) no
S1 Ir2 C79 C78 150.2(5) no
S1 Ir2 C79 C80 -88.7(7) no
S1 Ir2 C79 C84 -9.9(12) no
C79 Ir2 S1 Pt1 168.9(5) no
C79 Ir2 S1 Ir1 -112.3(5) no
S1 Ir2 C80 C22 96.7(13) no
S1 Ir2 C80 C23 -120(2) no
S1 Ir2 C80 C24 -147.9(4) no
S1 Ir2 C80 C28 -32.9(16) no
S1 Ir2 C80 C79 101.9(7) no
S1 Ir2 C80 C81 -139.9(6) no
S1 Ir2 C80 C85 -65.8(11) no
C80 Ir2 S1 Pt1 129.0(6) no
C80 Ir2 S1 Ir1 -152.2(6) no
S1 Ir2 C81 C20 165.17(17) no
S1 Ir2 C81 C23 44.2(15) no
S1 Ir2 C81 C29 -71(3) no
S1 Ir2 C81 C80 56.1(10) no
S1 Ir2 C81 C82 171.6(3) no
S1 Ir2 C81 C86 -100.9(15) no
C81 Ir2 S1 Pt1 95.2(8) no
C81 Ir2 S1 Ir1 174.0(8) no
S2 Ir2 C20 C21 -133.1(5) no
S2 Ir2 C20 C24 112.3(5) no
S2 Ir2 C20 C25 28.5(12) no
S2 Ir2 C20 C78 -119.4(6) no
S2 Ir2 C20 C81 124.0(4) no
S2 Ir2 C20 C87 -1.0(15) no
C20 Ir2 S2 Pt1 -148.7(5) no
C20 Ir2 S2 Ir1 132.6(5) no
S2 Ir2 C21 C20 62.1(9) no
S2 Ir2 C21 C22 -178.3(3) no
S2 Ir2 C21 C26 -26.1(17) no
S2 Ir2 C21 C79 -157.3(7) no
S2 Ir2 C21 C82 74.7(8) no
S2 Ir2 C21 C83 -51(2) no
C21 Ir2 S2 Pt1 177.4(8) no
C21 Ir2 S2 Ir1 98.8(8) no
S2 Ir2 C23 C22 -157.5(3) no
S2 Ir2 C23 C24 -36.8(13) no
S2 Ir2 C23 C28 122.3(10) no
S2 Ir2 C23 C79 -147.9(5) no
S2 Ir2 C23 C80 179.9(9) no
S2 Ir2 C23 C81 -30.2(16) no
S2 Ir2 C23 C85 86.3(16) no
C23 Ir2 S2 Pt1 -84.2(10) no
C23 Ir2 S2 Ir1 -162.8(9) no
S2 Ir2 C24 C20 -81.8(8) no
S2 Ir2 C24 C23 160.1(5) no
S2 Ir2 C24 C29 79.5(14) no
S2 Ir2 C24 C80 172.0(2) no
S2 Ir2 C24 C82 -78.0(11) no
S2 Ir2 C24 C86 45.0(16) no
C24 Ir2 S2 Pt1 -108.3(6) no
C24 Ir2 S2 Ir1 173.1(6) no
S2 Ir2 C78 C20 71.9(10) no
S2 Ir2 C78 C22 -177.8(3) no
S2 Ir2 C78 C26 -43(2) no
S2 Ir2 C78 C79 -160.7(5) no
S2 Ir2 C78 C82 82.9(7) no
S2 Ir2 C78 C83 -76.4(18) no
C78 Ir2 S2 Pt1 180.0(7) no
C78 Ir2 S2 Ir1 101.4(7) no
S2 Ir2 C79 C21 40.0(17) no
S2 Ir2 C79 C22 165.7(9) no
S2 Ir2 C79 C23 145.5(6) no
S2 Ir2 C79 C27 -86.0(17) no
S2 Ir2 C79 C78 37.5(15) no
S2 Ir2 C79 C80 158.7(4) no
S2 Ir2 C79 C84 -122.6(10) no
C79 Ir2 S2 Pt1 155.1(11) no
C79 Ir2 S2 Ir1 76.5(11) no
S2 Ir2 C81 C20 -77.4(7) no
S2 Ir2 C81 C23 161.7(8) no
S2 Ir2 C81 C29 47(3) no
S2 Ir2 C81 C80 173.6(3) no
S2 Ir2 C81 C82 -71.0(10) no
S2 Ir2 C81 C86 16.5(17) no
C81 Ir2 S2 Pt1 -100.1(8) no
C81 Ir2 S2 Ir1 -178.8(8) no
S2 Ir2 C82 C21 -126.4(4) no
S2 Ir2 C82 C24 112.6(8) no
S2 Ir2 C82 C25 -0.4(15) no
S2 Ir2 C82 C78 -113.4(5) no
S2 Ir2 C82 C81 125.8(6) no
S2 Ir2 C82 C87 -27.6(13) no
C82 Ir2 S2 Pt1 -137.8(6) no
C82 Ir2 S2 Ir1 143.5(6) no
C20 Ir2 C21 C20 0.0(7) no
C20 Ir2 C21 C22 119.6(14) no
C20 Ir2 C21 C26 -88.1(17) no
C20 Ir2 C21 C79 140.6(17) no
C20 Ir2 C21 C82 12.6(7) no
C20 Ir2 C21 C83 -113(2) no
C21 Ir2 C20 C21 0.0(9) no
C21 Ir2 C20 C24 -114.7(12) no
C21 Ir2 C20 C25 161.5(18) no
C21 Ir2 C20 C78 13.6(9) no
C21 Ir2 C20 C81 -102.9(11) no
C21 Ir2 C20 C87 132(2) no
C20 Ir2 C22 C21 -35.7(7) no
C20 Ir2 C22 C23 80.4(8) no
C20 Ir2 C22 C27 -114.8(11) no
C20 Ir2 C22 C78 -33.1(6) no
C20 Ir2 C22 C79 -72.4(16) no
C20 Ir2 C22 C80 96.0(13) no
C20 Ir2 C22 C84 -141.7(15) no
C22 Ir2 C20 C21 37.9(7) no
C22 Ir2 C20 C24 -76.8(8) no
C22 Ir2 C20 C25 -160.6(14) no
C22 Ir2 C20 C78 51.5(8) no
C22 Ir2 C20 C81 -65.1(7) no
C22 Ir2 C20 C87 169.9(17) no
C20 Ir2 C23 C22 -82.4(9) no
C20 Ir2 C23 C24 38.3(7) no
C20 Ir2 C23 C28 -162.6(13) no
C20 Ir2 C23 C79 -72.8(7) no
C20 Ir2 C23 C80 -105.0(18) no
C20 Ir2 C23 C81 44.9(10) no
C20 Ir2 C23 C85 161.4(15) no
C23 Ir2 C20 C21 77.7(7) no
C23 Ir2 C20 C24 -36.9(7) no
C23 Ir2 C20 C25 -120.7(14) no
C23 Ir2 C20 C78 91.4(9) no
C23 Ir2 C20 C81 -25.2(6) no
C23 Ir2 C20 C87 -150.2(17) no
C20 Ir2 C24 C20 0.0(7) no
C20 Ir2 C24 C23 -118.0(14) no
C20 Ir2 C24 C29 161(2) no
C20 Ir2 C24 C80 -106.2(12) no
C20 Ir2 C24 C82 3.8(8) no
C20 Ir2 C24 C86 127(2) no
C24 Ir2 C20 C21 114.7(12) no
C24 Ir2 C20 C24 0.0(9) no
C24 Ir2 C20 C25 -83.8(16) no
C24 Ir2 C20 C78 128.3(14) no
C24 Ir2 C20 C81 11.8(9) no
C24 Ir2 C20 C87 -113(2) no
C20 Ir2 C78 C20 0.0(8) no
C20 Ir2 C78 C22 110.2(13) no
C20 Ir2 C78 C26 -115(3) no
C20 Ir2 C78 C79 127.4(16) no
C20 Ir2 C78 C82 11.0(8) no
C20 Ir2 C78 C83 -148(3) no
C78 Ir2 C20 C21 -13.6(10) no
C78 Ir2 C20 C24 -128.3(14) no
C78 Ir2 C20 C25 147.9(19) no
C78 Ir2 C20 C78 0.0(10) no
C78 Ir2 C20 C81 -116.6(13) no
C78 Ir2 C20 C87 118(2) no
C20 Ir2 C79 C21 -26.1(9) no
C20 Ir2 C79 C22 99.6(19) no
C20 Ir2 C79 C23 79.4(7) no
C20 Ir2 C79 C27 -152.1(15) no
C20 Ir2 C79 C78 -28.6(7) no
C20 Ir2 C79 C80 92.6(9) no
C20 Ir2 C79 C84 171.3(14) no
C79 Ir2 C20 C21 19.9(6) no
C79 Ir2 C20 C24 -94.8(8) no
C79 Ir2 C20 C25 -178.6(14) no
C79 Ir2 C20 C78 33.6(7) no
C79 Ir2 C20 C81 -83.0(7) no
C79 Ir2 C20 C87 152.0(17) no
C20 Ir2 C80 C22 -74.8(14) no
C20 Ir2 C80 C23 69(2) no
C20 Ir2 C80 C24 40.6(7) no
C20 Ir2 C80 C28 155.6(17) no
C20 Ir2 C80 C79 -69.6(9) no
C20 Ir2 C80 C81 48.6(8) no
C20 Ir2 C80 C85 122.8(13) no
C80 Ir2 C20 C21 61.7(8) no
C80 Ir2 C20 C24 -53.0(8) no
C80 Ir2 C20 C25 -136.8(14) no
C80 Ir2 C20 C78 75.3(9) no
C80 Ir2 C20 C81 -41.2(7) no
C80 Ir2 C20 C87 -166.2(17) no
C20 Ir2 C81 C20 0.0(7) no
C20 Ir2 C81 C23 -120.9(16) no
C20 Ir2 C81 C29 124(3) no
C20 Ir2 C81 C80 -109.1(12) no
C20 Ir2 C81 C82 6.4(7) no
C20 Ir2 C81 C86 93.9(17) no
C81 Ir2 C20 C21 102.9(11) no
C81 Ir2 C20 C24 -11.8(9) no
C81 Ir2 C20 C25 -95.5(16) no
C81 Ir2 C20 C78 116.6(13) no
C81 Ir2 C20 C81 -0.0(9) no
C81 Ir2 C20 C87 -125.0(19) no
C21 Ir2 C22 C21 -0.0(10) no
C21 Ir2 C22 C23 116.1(14) no
C21 Ir2 C22 C27 -79.1(14) no
C21 Ir2 C22 C78 2.6(10) no
C21 Ir2 C22 C79 -36.7(15) no
C21 Ir2 C22 C80 131.8(18) no
C21 Ir2 C22 C84 -106.0(18) no
C22 Ir2 C21 C20 -119.6(14) no
C22 Ir2 C21 C22 0.0(8) no
C22 Ir2 C21 C26 152(2) no
C22 Ir2 C21 C79 21.0(9) no
C22 Ir2 C21 C82 -107.0(12) no
C22 Ir2 C21 C83 127(3) no
C21 Ir2 C23 C22 -40.4(9) no
C21 Ir2 C23 C24 80.3(10) no
C21 Ir2 C23 C28 -120.5(13) no
C21 Ir2 C23 C79 -30.7(8) no
C21 Ir2 C23 C80 -63.0(18) no
C21 Ir2 C23 C81 87.0(12) no
C21 Ir2 C23 C85 -156.6(17) no
C23 Ir2 C21 C20 -83.2(9) no
C23 Ir2 C21 C22 36.4(8) no
C23 Ir2 C21 C26 -171.3(17) no
C23 Ir2 C21 C79 57.5(11) no
C23 Ir2 C21 C82 -70.6(8) no
C23 Ir2 C21 C83 164(2) no
C21 Ir2 C24 C20 38.4(9) no
C21 Ir2 C24 C23 -79.6(10) no
C21 Ir2 C24 C29 -160.2(17) no
C21 Ir2 C24 C80 -67.8(8) no
C21 Ir2 C24 C82 42.3(11) no
C21 Ir2 C24 C86 165.2(18) no
C24 Ir2 C21 C20 -40.3(8) no
C24 Ir2 C21 C22 79.3(9) no
C24 Ir2 C21 C26 -128.4(17) no
C24 Ir2 C21 C79 100.4(13) no
C24 Ir2 C21 C82 -27.7(7) no
C24 Ir2 C21 C83 -153(2) no
C21 Ir2 C79 C21 -0.0(12) no
C21 Ir2 C79 C22 126(3) no
C21 Ir2 C79 C23 105.5(16) no
C21 Ir2 C79 C27 -126(2) no
C21 Ir2 C79 C78 -2.4(12) no
C21 Ir2 C79 C80 118.7(18) no
C21 Ir2 C79 C84 -163(3) no
C79 Ir2 C21 C20 -140.6(18) no
C79 Ir2 C21 C22 -21.0(11) no
C79 Ir2 C21 C26 131(3) no
C79 Ir2 C21 C79 0.0(10) no
C79 Ir2 C21 C82 -128.0(17) no
C79 Ir2 C21 C83 106(3) no
C21 Ir2 C80 C22 -34.9(13) no
C21 Ir2 C80 C23 109(3) no
C21 Ir2 C80 C24 80.5(10) no
C21 Ir2 C80 C28 -165(2) no
C21 Ir2 C80 C79 -29.6(9) no
C21 Ir2 C80 C81 88.6(11) no
C21 Ir2 C80 C85 162.7(16) no
C80 Ir2 C21 C20 -99.7(11) no
C80 Ir2 C21 C22 19.8(8) no
C80 Ir2 C21 C26 172.1(18) no
C80 Ir2 C21 C79 40.9(10) no
C80 Ir2 C21 C82 -87.1(9) no
C80 Ir2 C21 C83 147(3) no
C21 Ir2 C81 C20 41.2(8) no
C21 Ir2 C81 C23 -79.8(13) no
C21 Ir2 C81 C29 165(3) no
C21 Ir2 C81 C80 -67.9(10) no
C21 Ir2 C81 C82 47.6(10) no
C21 Ir2 C81 C86 135.1(18) no
C81 Ir2 C21 C20 -53.4(10) no
C81 Ir2 C21 C22 66.2(10) no
C81 Ir2 C21 C26 -141.6(18) no
C81 Ir2 C21 C79 87.2(13) no
C81 Ir2 C21 C82 -40.8(9) no
C81 Ir2 C21 C83 -166(2) no
C21 Ir2 C82 C21 -0.0(8) no
C21 Ir2 C82 C24 -121.0(13) no
C21 Ir2 C82 C25 126.0(18) no
C21 Ir2 C82 C78 13.0(8) no
C21 Ir2 C82 C81 -107.8(11) no
C21 Ir2 C82 C87 98.8(16) no
C82 Ir2 C21 C20 -12.6(7) no
C82 Ir2 C21 C22 107.0(11) no
C82 Ir2 C21 C26 -100.7(17) no
C82 Ir2 C21 C79 128.0(15) no
C82 Ir2 C21 C82 0.0(6) no
C82 Ir2 C21 C83 -126(2) no
C22 Ir2 C23 C22 0.0(8) no
C22 Ir2 C23 C24 120.7(13) no
C22 Ir2 C23 C28 -80.1(14) no
C22 Ir2 C23 C79 9.6(9) no
C22 Ir2 C23 C80 -22.6(13) no
C22 Ir2 C23 C81 127.3(16) no
C22 Ir2 C23 C85 -116.2(19) no
C23 Ir2 C22 C21 -116.1(13) no
C23 Ir2 C22 C23 0.0(9) no
C23 Ir2 C22 C27 164.8(17) no
C23 Ir2 C22 C78 -113.4(12) no
C23 Ir2 C22 C79 -153(3) no
C23 Ir2 C22 C80 15.7(10) no
C23 Ir2 C22 C84 138.0(19) no
C22 Ir2 C24 C20 83.5(9) no
C22 Ir2 C24 C23 -34.6(8) no
C22 Ir2 C24 C29 -115.2(16) no
C22 Ir2 C24 C80 -22.7(6) no
C22 Ir2 C24 C82 87.3(12) no
C22 Ir2 C24 C86 -149.7(18) no
C24 Ir2 C22 C21 -79.6(9) no
C24 Ir2 C22 C23 36.5(8) no
C24 Ir2 C22 C27 -158.7(12) no
C24 Ir2 C22 C78 -76.9(8) no
C24 Ir2 C22 C79 -116.3(17) no
C24 Ir2 C22 C80 52.2(12) no
C24 Ir2 C22 C84 174.4(16) no
C22 Ir2 C78 C20 -110.2(13) no
C22 Ir2 C78 C22 -0.0(7) no
C22 Ir2 C78 C26 135(3) no
C22 Ir2 C78 C79 17.1(7) no
C22 Ir2 C78 C82 -99.3(11) no
C22 Ir2 C78 C83 101(2) no
C78 Ir2 C22 C21 -2.6(9) no
C78 Ir2 C22 C23 113.4(12) no
C78 Ir2 C22 C27 -81.8(13) no
C78 Ir2 C22 C78 0.0(9) no
C78 Ir2 C22 C79 -39.3(15) no
C78 Ir2 C22 C80 129.1(16) no
C78 Ir2 C22 C84 -108.6(16) no
C22 Ir2 C80 C22 0.0(12) no
C22 Ir2 C80 C23 144(4) no
C22 Ir2 C80 C24 115.4(19) no
C22 Ir2 C80 C28 -130(3) no
C22 Ir2 C80 C79 5.2(13) no
C22 Ir2 C80 C81 123(2) no
C22 Ir2 C80 C85 -162(3) no
C80 Ir2 C22 C21 -132(2) no
C80 Ir2 C22 C23 -15.7(15) no
C80 Ir2 C22 C27 149(3) no
C80 Ir2 C22 C78 -129.1(19) no
C80 Ir2 C22 C79 -168(3) no
C80 Ir2 C22 C80 0.0(14) no
C80 Ir2 C22 C84 122(3) no
C22 Ir2 C81 C20 86.4(9) no
C22 Ir2 C81 C23 -34.5(10) no
C22 Ir2 C81 C29 -149(3) no
C22 Ir2 C81 C80 -22.6(7) no
C22 Ir2 C81 C82 92.8(10) no
C22 Ir2 C81 C86 -179.7(19) no
C81 Ir2 C22 C21 -90.5(10) no
C81 Ir2 C22 C23 25.6(9) no
C81 Ir2 C22 C27 -169.6(14) no
C81 Ir2 C22 C78 -87.8(10) no
C81 Ir2 C22 C79 -127.1(19) no
C81 Ir2 C22 C80 41.3(12) no
C81 Ir2 C22 C84 163.6(17) no
C22 Ir2 C82 C21 42.5(7) no
C22 Ir2 C82 C24 -78.5(10) no
C22 Ir2 C82 C25 168.5(16) no
C22 Ir2 C82 C78 55.5(7) no
C22 Ir2 C82 C81 -65.3(8) no
C22 Ir2 C82 C87 141.3(15) no
C82 Ir2 C22 C21 -47.5(7) no
C82 Ir2 C22 C23 68.6(8) no
C82 Ir2 C22 C27 -126.6(12) no
C82 Ir2 C22 C78 -44.8(7) no
C82 Ir2 C22 C79 -84.1(16) no
C82 Ir2 C22 C80 84.3(12) no
C82 Ir2 C22 C84 -153.5(15) no
C23 Ir2 C24 C20 118.0(14) no
C23 Ir2 C24 C23 -0.0(7) no
C23 Ir2 C24 C29 -80.6(16) no
C23 Ir2 C24 C80 11.9(8) no
C23 Ir2 C24 C82 121.9(16) no
C23 Ir2 C24 C86 -115(2) no
C24 Ir2 C23 C22 -120.7(14) no
C24 Ir2 C23 C24 -0.0(9) no
C24 Ir2 C23 C28 159.2(17) no
C24 Ir2 C23 C79 -111.1(12) no
C24 Ir2 C23 C80 -143(3) no
C24 Ir2 C23 C81 6.6(10) no
C24 Ir2 C23 C85 123.1(18) no
C23 Ir2 C78 C20 -75.0(10) no
C23 Ir2 C78 C22 35.2(7) no
C23 Ir2 C78 C26 170(2) no
C23 Ir2 C78 C79 52.3(9) no
C23 Ir2 C78 C82 -64.1(8) no
C23 Ir2 C78 C83 136.6(19) no
C78 Ir2 C23 C22 -48.0(9) no
C78 Ir2 C23 C24 72.6(9) no
C78 Ir2 C23 C28 -128.2(13) no
C78 Ir2 C23 C79 -38.4(8) no
C78 Ir2 C23 C80 -70.6(18) no
C78 Ir2 C23 C81 79.3(11) no
C78 Ir2 C23 C85 -164.3(16) no
C23 Ir2 C79 C21 -105.5(13) no
C23 Ir2 C79 C22 20.3(15) no
C23 Ir2 C79 C23 0.0(7) no
C23 Ir2 C79 C27 128.5(17) no
C23 Ir2 C79 C78 -107.9(11) no
C23 Ir2 C79 C80 13.2(7) no
C23 Ir2 C79 C84 91.9(13) no
C79 Ir2 C23 C22 -9.6(8) no
C79 Ir2 C23 C24 111.1(11) no
C79 Ir2 C23 C28 -89.8(13) no
C79 Ir2 C23 C79 -0.0(7) no
C79 Ir2 C23 C80 -32.2(15) no
C79 Ir2 C23 C81 117.7(13) no
C79 Ir2 C23 C85 -125.8(17) no
C23 Ir2 C81 C20 120.9(18) no
C23 Ir2 C81 C23 0.0(10) no
C23 Ir2 C81 C29 -115(3) no
C23 Ir2 C81 C80 11.9(11) no
C23 Ir2 C81 C82 127.3(19) no
C23 Ir2 C81 C86 -145(3) no
C81 Ir2 C23 C22 -127.3(19) no
C81 Ir2 C23 C24 -6.6(13) no
C81 Ir2 C23 C28 153(2) no
C81 Ir2 C23 C79 -117.7(17) no
C81 Ir2 C23 C80 -150(3) no
C81 Ir2 C23 C81 0.0(13) no
C81 Ir2 C23 C85 116(2) no
C23 Ir2 C82 C21 82.8(7) no
C23 Ir2 C82 C24 -38.2(8) no
C23 Ir2 C82 C25 -151.2(17) no
C23 Ir2 C82 C78 95.8(8) no
C23 Ir2 C82 C81 -25.0(7) no
C23 Ir2 C82 C87 -178.4(16) no
C82 Ir2 C23 C22 -91.7(10) no
C82 Ir2 C23 C24 29.0(8) no
C82 Ir2 C23 C28 -171.8(14) no
C82 Ir2 C23 C79 -82.0(8) no
C82 Ir2 C23 C80 -114.3(19) no
C82 Ir2 C23 C81 35.7(10) no
C82 Ir2 C23 C85 152.1(16) no
C24 Ir2 C78 C20 -33.9(9) no
C24 Ir2 C78 C22 76.4(8) no
C24 Ir2 C78 C26 -149(2) no
C24 Ir2 C78 C79 93.5(10) no
C24 Ir2 C78 C82 -22.9(8) no
C24 Ir2 C78 C83 178(2) no
C78 Ir2 C24 C20 27.7(8) no
C78 Ir2 C24 C23 -90.4(10) no
C78 Ir2 C24 C29 -171.0(17) no
C78 Ir2 C24 C80 -78.5(8) no
C78 Ir2 C24 C82 31.5(10) no
C78 Ir2 C24 C86 154.5(18) no
C24 Ir2 C79 C21 -68.1(10) no
C24 Ir2 C79 C22 57.7(18) no
C24 Ir2 C79 C23 37.4(7) no
C24 Ir2 C79 C27 166.0(15) no
C24 Ir2 C79 C78 -70.5(9) no
C24 Ir2 C79 C80 50.6(8) no
C24 Ir2 C79 C84 129.4(13) no
C79 Ir2 C24 C20 67.8(8) no
C79 Ir2 C24 C23 -50.2(8) no
C79 Ir2 C24 C29 -130.8(15) no
C79 Ir2 C24 C80 -38.3(6) no
C79 Ir2 C24 C82 71.7(11) no
C79 Ir2 C24 C86 -165.4(17) no
C24 Ir2 C80 C22 -115.4(17) no
C24 Ir2 C80 C23 28.2(18) no
C24 Ir2 C80 C24 0.0(7) no
C24 Ir2 C80 C28 115.0(19) no
C24 Ir2 C80 C79 -110.2(12) no
C24 Ir2 C80 C81 8.1(8) no
C24 Ir2 C80 C85 82.2(13) no
C80 Ir2 C24 C20 106.2(12) no
C80 Ir2 C24 C23 -11.9(9) no
C80 Ir2 C24 C29 -92.5(16) no
C80 Ir2 C24 C80 0.0(8) no
C80 Ir2 C24 C82 110.0(14) no
C80 Ir2 C24 C86 -127.0(19) no
C24 Ir2 C82 C21 121.0(16) no
C24 Ir2 C82 C24 0.0(12) no
C24 Ir2 C82 C25 -113(3) no
C24 Ir2 C82 C78 134.0(16) no
C24 Ir2 C82 C81 13.2(12) no
C24 Ir2 C82 C87 -140(3) no
C82 Ir2 C24 C20 -3.8(10) no
C82 Ir2 C24 C23 -121.9(18) no
C82 Ir2 C24 C29 158(3) no
C82 Ir2 C24 C80 -110.0(16) no
C82 Ir2 C24 C82 0.0(10) no
C82 Ir2 C24 C86 123(3) no
C78 Ir2 C79 C21 2.4(10) no
C78 Ir2 C79 C22 128(3) no
C78 Ir2 C79 C23 107.9(13) no
C78 Ir2 C79 C27 -123.5(18) no
C78 Ir2 C79 C78 -0.0(10) no
C78 Ir2 C79 C80 121.2(15) no
C78 Ir2 C79 C84 -160.1(19) no
C79 Ir2 C78 C20 -127.4(16) no
C79 Ir2 C78 C22 -17.1(8) no
C79 Ir2 C78 C26 118(3) no
C79 Ir2 C78 C79 -0.0(8) no
C79 Ir2 C78 C82 -116.4(14) no
C79 Ir2 C78 C83 84(2) no
C78 Ir2 C80 C22 -40.5(13) no
C78 Ir2 C80 C23 103(3) no
C78 Ir2 C80 C24 74.9(9) no
C78 Ir2 C80 C28 -170.1(18) no
C78 Ir2 C80 C79 -35.2(9) no
C78 Ir2 C80 C81 83.0(10) no
C78 Ir2 C80 C85 157.1(14) no
C80 Ir2 C78 C20 -91.2(11) no
C80 Ir2 C78 C22 19.0(7) no
C80 Ir2 C78 C26 154(2) no
C80 Ir2 C78 C79 36.1(8) no
C80 Ir2 C78 C82 -80.3(9) no
C80 Ir2 C78 C83 120.4(19) no
C78 Ir2 C81 C20 30.9(8) no
C78 Ir2 C81 C23 -90.0(14) no
C78 Ir2 C81 C29 155(3) no
C78 Ir2 C81 C80 -78.1(10) no
C78 Ir2 C81 C82 37.3(9) no
C78 Ir2 C81 C86 124.8(17) no
C81 Ir2 C78 C20 -46.4(11) no
C81 Ir2 C78 C22 63.9(9) no
C81 Ir2 C78 C26 -161(2) no
C81 Ir2 C78 C79 81.0(11) no
C81 Ir2 C78 C82 -35.4(9) no
C81 Ir2 C78 C83 165(2) no
C78 Ir2 C82 C21 -13.0(9) no
C78 Ir2 C82 C24 -134.0(15) no
C78 Ir2 C82 C25 113.0(18) no
C78 Ir2 C82 C78 0.0(9) no
C78 Ir2 C82 C81 -120.8(13) no
C78 Ir2 C82 C87 85.8(15) no
C82 Ir2 C78 C20 -11.0(7) no
C82 Ir2 C78 C22 99.3(11) no
C82 Ir2 C78 C26 -126(3) no
C82 Ir2 C78 C79 116.4(13) no
C82 Ir2 C78 C82 0.0(7) no
C82 Ir2 C78 C83 -159(3) no
C79 Ir2 C80 C22 -5.2(11) no
C79 Ir2 C80 C23 138(3) no
C79 Ir2 C80 C24 110.2(13) no
C79 Ir2 C80 C28 -135(2) no
C79 Ir2 C80 C79 0.0(9) no
C79 Ir2 C80 C81 118.2(14) no
C79 Ir2 C80 C85 -167.7(19) no
C80 Ir2 C79 C21 -118.7(16) no
C80 Ir2 C79 C22 7.0(14) no
C80 Ir2 C79 C23 -13.2(9) no
C80 Ir2 C79 C27 115.3(18) no
C80 Ir2 C79 C78 -121.2(14) no
C80 Ir2 C79 C80 0.0(9) no
C80 Ir2 C79 C84 78.7(14) no
C79 Ir2 C81 C20 72.1(8) no
C79 Ir2 C81 C23 -48.8(11) no
C79 Ir2 C81 C29 -164(3) no
C79 Ir2 C81 C80 -36.9(8) no
C79 Ir2 C81 C82 78.5(9) no
C79 Ir2 C81 C86 166.0(17) no
C81 Ir2 C79 C21 -79.8(12) no
C81 Ir2 C79 C22 45.9(18) no
C81 Ir2 C79 C23 25.7(8) no
C81 Ir2 C79 C27 154.2(16) no
C81 Ir2 C79 C78 -82.2(10) no
C81 Ir2 C79 C80 38.9(9) no
C81 Ir2 C79 C84 117.6(14) no
C79 Ir2 C82 C21 24.3(6) no
C79 Ir2 C82 C24 -96.7(10) no
C79 Ir2 C82 C25 150.3(16) no
C79 Ir2 C82 C78 37.3(6) no
C79 Ir2 C82 C81 -83.5(8) no
C79 Ir2 C82 C87 123.1(14) no
C82 Ir2 C79 C21 -37.6(9) no
C82 Ir2 C79 C22 88.2(18) no
C82 Ir2 C79 C23 67.9(7) no
C82 Ir2 C79 C27 -163.5(15) no
C82 Ir2 C79 C78 -40.0(7) no
C82 Ir2 C79 C80 81.2(9) no
C82 Ir2 C79 C84 159.9(14) no
C80 Ir2 C81 C20 109.1(13) no
C80 Ir2 C81 C23 -11.9(11) no
C80 Ir2 C81 C29 -127(3) no
C80 Ir2 C81 C80 0.0(9) no
C80 Ir2 C81 C82 115.5(15) no
C80 Ir2 C81 C86 -157(3) no
C81 Ir2 C80 C22 -123(2) no
C81 Ir2 C80 C23 20.1(17) no
C81 Ir2 C80 C24 -8.1(10) no
C81 Ir2 C80 C28 107(2) no
C81 Ir2 C80 C79 -118.2(15) no
C81 Ir2 C80 C81 0.0(9) no
C81 Ir2 C80 C85 74.1(14) no
C80 Ir2 C82 C21 67.2(8) no
C80 Ir2 C82 C24 -53.8(10) no
C80 Ir2 C82 C25 -166.8(17) no
C80 Ir2 C82 C78 80.2(9) no
C80 Ir2 C82 C81 -40.6(8) no
C80 Ir2 C82 C87 166.0(16) no
C82 Ir2 C80 C22 -85.3(14) no
C82 Ir2 C80 C23 58(2) no
C82 Ir2 C80 C24 30.1(7) no
C82 Ir2 C80 C28 145.0(18) no
C82 Ir2 C80 C79 -80.1(9) no
C82 Ir2 C80 C81 38.1(8) no
C82 Ir2 C80 C85 112.2(13) no
C81 Ir2 C82 C21 107.8(13) no
C81 Ir2 C82 C24 -13.2(11) no
C81 Ir2 C82 C25 -126(2) no
C81 Ir2 C82 C78 120.8(14) no
C81 Ir2 C82 C81 -0.0(10) no
C81 Ir2 C82 C87 -153(2) no
C82 Ir2 C81 C20 -6.4(9) no
C82 Ir2 C81 C23 -127.3(19) no
C82 Ir2 C81 C29 118(3) no
C82 Ir2 C81 C80 -115.5(14) no
C82 Ir2 C81 C82 -0.0(8) no
C82 Ir2 C81 C86 87.5(19) no
C1 N1 C2 C3 -0.5(9) no
C2 N1 C1 Pt1 -173.3(6) no
C2 N1 C1 N2 0.5(8) no
C1 N1 C5 N3 -55.1(9) no
C5 N1 C1 Pt1 3.5(10) no
C5 N1 C1 N2 177.4(6) no
C2 N1 C5 N3 121.0(8) no
C5 N1 C2 C3 -177.0(7) no
C1 N2 C3 C2 0.1(9) no
C3 N2 C1 Pt1 172.6(7) no
C3 N2 C1 N1 -0.4(9) no
C4 N2 C1 Pt1 -7.0(12) no
C4 N2 C1 N1 -179.9(7) no
C4 N2 C3 C2 179.6(7) no
C5 N3 C6 Pt1 9.4(8) no
C5 N3 C6 N4 -174.8(5) no
C6 N3 C5 N1 48.1(8) no
C5 N3 C7 C8 174.5(6) no
C7 N3 C5 N1 -125.5(7) no
C6 N3 C7 C8 0.2(7) no
C7 N3 C6 Pt1 -176.1(5) no
C7 N3 C6 N4 -0.3(7) no
C6 N4 C8 C7 -0.0(8) no
C8 N4 C6 Pt1 175.0(6) no
C8 N4 C6 N3 0.2(7) no
C9 N4 C6 Pt1 -9.5(11) no
C9 N4 C6 N3 175.6(6) no
C9 N4 C8 C7 -175.6(6) no
N1 C2 C3 N2 0.3(10) no
N3 C7 C8 N4 -0.1(8) no
Ir1 C10 C11 Ir1 0.0 no
Ir1 C10 C11 C12 -63.3(5) no
Ir1 C10 C11 C16 121.4(7) no
Ir1 C10 C14 Ir1 -0.000(12) no
Ir1 C10 C14 C13 61.0(4) no
Ir1 C10 C14 C19 -123.4(8) no
C11 C10 C14 Ir1 -58.7(6) no
C11 C10 C14 C13 2.3(8) no
C11 C10 C14 C19 177.9(7) no
C14 C10 C11 Ir1 59.3(6) no
C14 C10 C11 C12 -4.0(9) no
C14 C10 C11 C16 -179.3(7) no
C15 C10 C11 Ir1 -120.4(9) no
C15 C10 C11 C12 176.2(8) no
C15 C10 C11 C16 0.9(13) no
C15 C10 C14 Ir1 121.0(9) no
C15 C10 C14 C13 -178.0(8) no
C15 C10 C14 C19 -2.4(13) no
Ir1 C11 C12 Ir1 -0.0 no
Ir1 C11 C12 C13 -59.8(6) no
Ir1 C11 C12 C17 122.4(8) no
C10 C11 C12 Ir1 64.0(6) no
C10 C11 C12 C13 4.2(9) no
C10 C11 C12 C17 -173.6(7) no
C16 C11 C12 Ir1 -120.9(9) no
C16 C11 C12 C13 179.4(8) no
C16 C11 C12 C17 1.5(14) no
Ir1 C12 C13 Ir1 0.0 no
Ir1 C12 C13 C14 -62.9(6) no
Ir1 C12 C13 C18 118.1(8) no
C11 C12 C13 Ir1 60.2(7) no
C11 C12 C13 C14 -2.7(10) no
C11 C12 C13 C18 178.3(7) no
C17 C12 C13 Ir1 -122.1(10) no
C17 C12 C13 C14 175.0(9) no
C17 C12 C13 C18 -4.0(15) no
Ir1 C13 C14 Ir1 0.0 no
Ir1 C13 C14 C10 -63.1(5) no
Ir1 C13 C14 C19 121.4(7) no
C12 C13 C14 Ir1 63.2(7) no
C12 C13 C14 C10 0.2(9) no
C12 C13 C14 C19 -175.3(7) no
C18 C13 C14 Ir1 -117.8(10) no
C18 C13 C14 C10 179.1(9) no
C18 C13 C14 C19 3.6(14) no
Ir2 C20 C21 Ir2 0.0 no
Ir2 C20 C21 C22 -61.5(12) no
Ir2 C20 C21 C26 116.5(9) no
Ir2 C20 C21 C79 -58(3) no
Ir2 C20 C21 C83 119.2(15) no
Ir2 C20 C24 Ir2 0.0 no
Ir2 C20 C24 C23 61.8(11) no
Ir2 C20 C24 C29 -129(5) no
Ir2 C20 C24 C80 60.0(7) no
Ir2 C20 C24 C86 -120.6(17) no
Ir2 C20 C25 C87 -112.1(18) no
Ir2 C20 C78 Ir2 0.0 no
Ir2 C20 C78 C22 -59.3(9) no
Ir2 C20 C78 C26 123.7(17) no
Ir2 C20 C78 C79 -58.8(16) no
Ir2 C20 C78 C83 131(4) no
Ir2 C20 C81 Ir2 -0.0 no
Ir2 C20 C81 C23 66.5(16) no
Ir2 C20 C81 C29 -118.5(17) no
Ir2 C20 C81 C80 64.3(9) no
Ir2 C20 C81 C86 -115.2(10) no
Ir2 C20 C87 C25 85(2) no
C21 C20 C24 Ir2 -59.9(12) no
C21 C20 C24 C23 1.9(18) no
C21 C20 C24 C29 171(4) no
C21 C20 C24 C80 0.1(15) no
C21 C20 C24 C86 179.5(16) no
C24 C20 C21 Ir2 60.6(12) no
C24 C20 C21 C22 -0.9(19) no
C24 C20 C21 C26 177.1(12) no
C24 C20 C21 C79 2(3) no
C24 C20 C21 C83 179.9(14) no
C21 C20 C81 Ir2 -64.7(11) no
C21 C20 C81 C23 2(2) no
C21 C20 C81 C29 176.9(17) no
C21 C20 C81 C80 -0.4(14) no
C21 C20 C81 C86 -179.9(13) no
C81 C20 C21 Ir2 61.0(9) no
C81 C20 C21 C22 -0.5(16) no
C81 C20 C21 C26 177.5(11) no
C81 C20 C21 C79 3(3) no
C81 C20 C21 C83 -179.8(15) no
C21 C20 C87 C25 -177(3) no
C87 C20 C21 Ir2 -123(2) no
C87 C20 C21 C22 175.5(17) no
C87 C20 C21 C26 -6(3) no
C87 C20 C21 C79 178.8(19) no
C87 C20 C21 C83 -4(3) no
C24 C20 C25 C87 178.9(19) no
C25 C20 C24 Ir2 122.5(11) no
C25 C20 C24 C23 -175.8(13) no
C25 C20 C24 C29 -6(5) no
C25 C20 C24 C80 -177.5(11) no
C25 C20 C24 C86 2(3) no
C24 C20 C78 Ir2 55.0(15) no
C24 C20 C78 C22 -4(2) no
C24 C20 C78 C26 178.7(14) no
C24 C20 C78 C79 -4(3) no
C24 C20 C78 C83 -174(3) no
C78 C20 C24 Ir2 -57.0(17) no
C78 C20 C24 C23 5(3) no
C78 C20 C24 C29 174(4) no
C78 C20 C24 C80 3(2) no
C78 C20 C24 C86 -177.6(17) no
C24 C20 C87 C25 -1(3) no
C87 C20 C24 Ir2 123.0(15) no
C87 C20 C24 C23 -175.2(14) no
C87 C20 C24 C29 -6(5) no
C87 C20 C24 C80 -177.0(14) no
C87 C20 C24 C86 2(3) no
C25 C20 C78 Ir2 -124(3) no
C25 C20 C78 C22 177(3) no
C25 C20 C78 C26 -0(5) no
C25 C20 C78 C79 177(3) no
C25 C20 C78 C83 8(6) no
C78 C20 C25 C87 -2(4) no
C25 C20 C81 Ir2 117.9(13) no
C25 C20 C81 C23 -175.6(16) no
C25 C20 C81 C29 -1(3) no
C25 C20 C81 C80 -177.8(13) no
C25 C20 C81 C86 2.7(16) no
C81 C20 C25 C87 178.0(18) no
C25 C20 C87 C25 -0.0(17) no
C87 C20 C25 C87 0.0(16) no
C78 C20 C81 Ir2 -62.0(15) no
C78 C20 C81 C23 4(3) no
C78 C20 C81 C29 179.5(18) no
C78 C20 C81 C80 2.2(18) no
C78 C20 C81 C86 -177.2(15) no
C81 C20 C78 Ir2 56.0(11) no
C81 C20 C78 C22 -3.3(16) no
C81 C20 C78 C26 179.8(14) no
C81 C20 C78 C79 -3(3) no
C81 C20 C78 C83 -173(3) no
C78 C20 C87 C25 179(2) no
C87 C20 C78 Ir2 -124.9(17) no
C87 C20 C78 C22 175.7(14) no
C87 C20 C78 C26 -1(3) no
C87 C20 C78 C79 176.3(15) no
C87 C20 C78 C83 6(5) no
C81 C20 C87 C25 -3(3) no
C87 C20 C81 Ir2 119.1(19) no
C87 C20 C81 C23 -174.4(18) no
C87 C20 C81 C29 1(3) no
C87 C20 C81 C80 -176.7(16) no
C87 C20 C81 C86 4(3) no
Ir2 C21 C22 Ir2 -0.0 no
Ir2 C21 C22 C23 -64.2(10) no
Ir2 C21 C22 C27 115.5(7) no
Ir2 C21 C22 C79 109.8(19) no
Ir2 C21 C22 C80 -61.4(18) no
Ir2 C21 C22 C84 117.4(11) no
Ir2 C21 C26 C83 -111(2) no
Ir2 C21 C79 Ir2 0.0 no
Ir2 C21 C79 C22 -65(3) no
Ir2 C21 C79 C23 -60.6(7) no
Ir2 C21 C79 C27 124.3(17) no
Ir2 C21 C79 C80 -60.2(11) no
Ir2 C21 C79 C84 135(5) no
Ir2 C21 C82 Ir2 -0.0 no
Ir2 C21 C82 C24 65.6(13) no
Ir2 C21 C82 C25 -119.4(15) no
Ir2 C21 C82 C81 65.8(9) no
Ir2 C21 C82 C87 -118.3(10) no
Ir2 C21 C83 C26 81(3) no
C20 C21 C22 Ir2 63.8(13) no
C20 C21 C22 C23 -0.4(19) no
C20 C21 C22 C27 179.3(14) no
C20 C21 C22 C79 174(3) no
C20 C21 C22 C80 2(3) no
C20 C21 C22 C84 -178.8(13) no
C20 C21 C26 C83 174(2) no
C20 C21 C79 Ir2 56(3) no
C20 C21 C79 C22 -8(4) no
C20 C21 C79 C23 -4(3) no
C20 C21 C79 C27 -179.3(17) no
C20 C21 C79 C80 -4(3) no
C20 C21 C79 C84 -168(4) no
C20 C21 C83 C26 -7(3) no
C22 C21 C26 C83 -11(4) no
C26 C21 C22 Ir2 -112(4) no
C26 C21 C22 C23 -176(3) no
C26 C21 C22 C27 4(4) no
C26 C21 C22 C79 -2(4) no
C26 C21 C22 C80 -173(3) no
C26 C21 C22 C84 6(4) no
C22 C21 C79 Ir2 65(3) no
C22 C21 C79 C22 -0.0(16) no
C22 C21 C79 C23 4(3) no
C22 C21 C79 C27 -171(5) no
C22 C21 C79 C80 4(2) no
C22 C21 C79 C84 -160(7) no
C79 C21 C22 Ir2 -110(3) no
C79 C21 C22 C23 -174(4) no
C79 C21 C22 C27 6(3) no
C79 C21 C22 C79 -0(3) no
C79 C21 C22 C80 -171(4) no
C79 C21 C22 C84 8(3) no
C22 C21 C82 Ir2 -65.5(11) no
C22 C21 C82 C24 0.2(18) no
C22 C21 C82 C25 175.1(14) no
C22 C21 C82 C81 0.3(14) no
C22 C21 C82 C87 176.3(12) no
C82 C21 C22 Ir2 63.1(10) no
C82 C21 C22 C23 -1.1(15) no
C82 C21 C22 C27 178.6(11) no
C82 C21 C22 C79 173(3) no
C82 C21 C22 C80 2(3) no
C82 C21 C22 C84 -179.5(11) no
C22 C21 C83 C26 174(2) no
C83 C21 C22 Ir2 -117(3) no
C83 C21 C22 C23 178.7(18) no
C83 C21 C22 C27 -2(3) no
C83 C21 C22 C79 -7(3) no
C83 C21 C22 C80 -178.6(19) no
C83 C21 C22 C84 0(3) no
C26 C21 C79 Ir2 -117(3) no
C26 C21 C79 C22 179(2) no
C26 C21 C79 C23 -177.1(19) no
C26 C21 C79 C27 8(4) no
C26 C21 C79 C80 -176.7(16) no
C26 C21 C79 C84 19(7) no
C79 C21 C26 C83 -12(3) no
C26 C21 C82 Ir2 112.1(13) no
C26 C21 C82 C24 177.7(14) no
C26 C21 C82 C25 -7(3) no
C26 C21 C82 C81 177.9(12) no
C26 C21 C82 C87 -6.2(17) no
C82 C21 C26 C83 175(2) no
C26 C21 C83 C26 -0.0(17) no
C83 C21 C26 C83 -0.0(19) no
C79 C21 C82 Ir2 -62.4(19) no
C79 C21 C82 C24 3(3) no
C79 C21 C82 C25 178.2(17) no
C79 C21 C82 C81 3(3) no
C79 C21 C82 C87 179.3(18) no
C82 C21 C79 Ir2 56.5(15) no
C82 C21 C79 C22 -8(4) no
C82 C21 C79 C23 -4.0(19) no
C82 C21 C79 C27 -179.1(13) no
C82 C21 C79 C80 -4(3) no
C82 C21 C79 C84 -168(4) no
C79 C21 C83 C26 171(2) no
C83 C21 C79 Ir2 -121.2(16) no
C83 C21 C79 C22 174(2) no
C83 C21 C79 C23 178.3(14) no
C83 C21 C79 C27 3(3) no
C83 C21 C79 C80 178.6(13) no
C83 C21 C79 C84 14(6) no
C82 C21 C83 C26 -7(3) no
C83 C21 C82 Ir2 115(2) no
C83 C21 C82 C24 -179.6(18) no
C83 C21 C82 C25 -5(3) no
C83 C21 C82 C81 -179.5(18) no
C83 C21 C82 C87 -4(3) no
Ir2 C22 C23 Ir2 0.0 no
Ir2 C22 C23 C24 -59.9(9) no
Ir2 C22 C23 C28 120.7(8) no
Ir2 C22 C23 C80 110(3) no
Ir2 C22 C23 C81 -59.6(13) no
Ir2 C22 C23 C85 119.6(12) no
Ir2 C22 C27 C84 -117.3(16) no
Ir2 C22 C78 Ir2 -0.0 no
Ir2 C22 C78 C20 67.5(11) no
Ir2 C22 C78 C26 -117(3) no
Ir2 C22 C78 C82 65.9(8) no
Ir2 C22 C78 C83 -119.2(15) no
Ir2 C22 C79 Ir2 -0.0 no
Ir2 C22 C79 C21 62(2) no
Ir2 C22 C79 C23 52(4) no
Ir2 C22 C79 C27 -125.5(15) no
Ir2 C22 C79 C78 59.0(19) no
Ir2 C22 C79 C84 -125.2(7) no
Ir2 C22 C80 Ir2 0.0 no
Ir2 C22 C80 C23 -66(4) no
Ir2 C22 C80 C24 -58.7(10) no
Ir2 C22 C80 C28 128(3) no
Ir2 C22 C80 C81 -59.4(13) no
Ir2 C22 C80 C85 133(6) no
Ir2 C22 C84 C27 76(3) no
Ir2 C22 C84 C79 75.0(14) no
C21 C22 C23 Ir2 61.6(11) no
C21 C22 C23 C24 1.7(17) no
C21 C22 C23 C28 -177.8(12) no
C21 C22 C23 C80 172(3) no
C21 C22 C23 C81 2(2) no
C21 C22 C23 C85 -178.8(13) no
C21 C22 C27 C84 175.9(19) no
C21 C22 C79 Ir2 -62(3) no
C21 C22 C79 C21 -0.0(12) no
C21 C22 C79 C23 -10(6) no
C21 C22 C79 C27 172(4) no
C21 C22 C79 C78 -3.0(12) no
C21 C22 C79 C84 173(3) no
C21 C22 C80 Ir2 56.7(18) no
C21 C22 C80 C23 -9(6) no
C21 C22 C80 C24 -2(3) no
C21 C22 C80 C28 -174.9(15) no
C21 C22 C80 C81 -3(3) no
C21 C22 C80 C85 -170(5) no
C21 C22 C84 C27 -4(3) no
C21 C22 C84 C79 -5.0(11) no
C23 C22 C78 Ir2 -64.7(11) no
C23 C22 C78 C20 2.7(17) no
C23 C22 C78 C26 179(2) no
C23 C22 C78 C82 1.2(14) no
C23 C22 C78 C83 176.1(14) no
C78 C22 C23 Ir2 59.9(10) no
C78 C22 C23 C24 -0.0(15) no
C78 C22 C23 C28 -179.4(10) no
C78 C22 C23 C80 170(3) no
C78 C22 C23 C81 0.3(19) no
C78 C22 C23 C85 179.5(12) no
C23 C22 C79 Ir2 -52(4) no
C23 C22 C79 C21 10(6) no
C23 C22 C79 C23 -0.0(11) no
C23 C22 C79 C27 -177(4) no
C23 C22 C79 C78 7(6) no
C23 C22 C79 C84 -177(5) no
C79 C22 C23 Ir2 55(5) no
C79 C22 C23 C24 -5(5) no
C79 C22 C23 C28 175(5) no
C79 C22 C23 C80 165(6) no
C79 C22 C23 C81 -5(6) no
C79 C22 C23 C85 174(5) no
C23 C22 C84 C27 178(2) no
C23 C22 C84 C79 177(4) no
C84 C22 C23 Ir2 -121(3) no
C84 C22 C23 C24 179.4(18) no
C84 C22 C23 C28 -0(3) no
C84 C22 C23 C80 -10(3) no
C84 C22 C23 C81 179.7(18) no
C84 C22 C23 C85 -1(3) no
C27 C22 C78 Ir2 114.5(10) no
C27 C22 C78 C20 -178.0(14) no
C27 C22 C78 C26 -2(3) no
C27 C22 C78 C82 -179.6(12) no
C27 C22 C78 C83 -4.7(17) no
C78 C22 C27 C84 177.6(18) no
C27 C22 C79 Ir2 125.5(17) no
C27 C22 C79 C21 -172(4) no
C27 C22 C79 C23 177(3) no
C27 C22 C79 C27 0.0(9) no
C27 C22 C79 C78 -175(4) no
C27 C22 C79 C84 0.3(15) no
C79 C22 C27 C84 -179(4) no
C27 C22 C80 Ir2 -118(4) no
C27 C22 C80 C23 176(3) no
C27 C22 C80 C24 -176(3) no
C27 C22 C80 C28 11(5) no
C27 C22 C80 C81 -177(3) no
C27 C22 C80 C85 16(9) no
C80 C22 C27 C84 -9(4) no
C27 C22 C84 C27 -0.0(16) no
C27 C22 C84 C79 -1(3) no
C84 C22 C27 C84 -0.0(18) no
C78 C22 C79 Ir2 -59(2) no
C78 C22 C79 C21 3.0(10) no
C78 C22 C79 C23 -7(6) no
C78 C22 C79 C27 175(4) no
C78 C22 C79 C78 -0.0(10) no
C78 C22 C79 C84 176(3) no
C79 C22 C78 Ir2 111(3) no
C79 C22 C78 C20 179(4) no
C79 C22 C78 C26 -6(4) no
C79 C22 C78 C82 177(3) no
C79 C22 C78 C83 -8(3) no
C78 C22 C80 Ir2 55.0(16) no
C78 C22 C80 C23 -11(5) no
C78 C22 C80 C24 -4(3) no
C78 C22 C80 C28 -176.6(15) no
C78 C22 C80 C81 -4(3) no
C78 C22 C80 C85 -172(5) no
C80 C22 C78 Ir2 -62(2) no
C80 C22 C78 C20 6(3) no
C80 C22 C78 C26 -178(3) no
C80 C22 C78 C82 4(3) no
C80 C22 C78 C83 179(2) no
C78 C22 C84 C27 -3(3) no
C78 C22 C84 C79 -3.3(11) no
C84 C22 C78 Ir2 115.7(14) no
C84 C22 C78 C20 -176.8(14) no
C84 C22 C78 C26 -1(3) no
C84 C22 C78 C82 -178.4(13) no
C84 C22 C78 C83 -4(3) no
C79 C22 C84 C27 1(3) no
C79 C22 C84 C79 0.0(16) no
C84 C22 C79 Ir2 125.2(11) no
C84 C22 C79 C21 -173(3) no
C84 C22 C79 C23 177(4) no
C84 C22 C79 C27 -0.3(14) no
C84 C22 C79 C78 -176(3) no
C84 C22 C79 C84 0.0(8) no
C80 C22 C84 C27 174(3) no
C80 C22 C84 C79 174(4) no
C84 C22 C80 Ir2 -122.1(19) no
C84 C22 C80 C23 172(4) no
C84 C22 C80 C24 179.2(14) no
C84 C22 C80 C28 6(4) no
C84 C22 C80 C81 178.5(14) no
C84 C22 C80 C85 11(7) no
Ir2 C23 C24 Ir2 0.0 no
Ir2 C23 C24 C20 -62.0(10) no
Ir2 C23 C24 C29 121.7(10) no
Ir2 C23 C24 C82 -61.4(13) no
Ir2 C23 C24 C86 120.1(15) no
Ir2 C23 C28 C80 63.8(14) no
Ir2 C23 C28 C85 -110.0(14) no
Ir2 C23 C79 Ir2 0.0 no
Ir2 C23 C79 C21 67.5(9) no
Ir2 C23 C79 C22 -122(3) no
Ir2 C23 C79 C27 -117.9(16) no
Ir2 C23 C79 C78 64.8(7) no
Ir2 C23 C79 C84 -118.4(10) no
Ir2 C23 C80 Ir2 0.0 no
Ir2 C23 C80 C22 64(4) no
Ir2 C23 C80 C24 51(3) no
Ir2 C23 C80 C28 -127.4(11) no
Ir2 C23 C80 C79 59(3) no
Ir2 C23 C80 C81 50(4) no
Ir2 C23 C80 C85 -124.1(9) no
Ir2 C23 C81 Ir2 0.0 no
Ir2 C23 C81 C20 -60.0(12) no
Ir2 C23 C81 C29 124.2(17) no
Ir2 C23 C81 C82 -59.5(15) no
Ir2 C23 C81 C86 123(3) no
Ir2 C23 C85 C28 89.7(17) no
Ir2 C23 C85 C80 83.8(19) no
C22 C23 C24 Ir2 59.7(12) no
C22 C23 C24 C20 -2.3(18) no
C22 C23 C24 C29 -178.6(12) no
C22 C23 C24 C82 -2(2) no
C22 C23 C24 C86 179.9(13) no
C22 C23 C28 C80 -4.5(10) no
C22 C23 C28 C85 -178.3(15) no
C22 C23 C80 Ir2 -64(4) no
C22 C23 C80 C22 0.0(16) no
C22 C23 C80 C24 -13(7) no
C22 C23 C80 C28 169(5) no
C22 C23 C80 C79 -5(2) no
C22 C23 C80 C81 -14(8) no
C22 C23 C80 C85 172(4) no
C22 C23 C81 Ir2 57.6(15) no
C22 C23 C81 C20 -2(3) no
C22 C23 C81 C29 -178.1(14) no
C22 C23 C81 C82 -2(3) no
C22 C23 C81 C86 -180(3) no
C22 C23 C85 C28 2(2) no
C22 C23 C85 C80 -3.8(10) no
C24 C23 C28 C80 177(5) no
C24 C23 C28 C85 3(5) no
C28 C23 C24 Ir2 -122(4) no
C28 C23 C24 C20 176(4) no
C28 C23 C24 C29 -0(5) no
C28 C23 C24 C82 177(4) no
C28 C23 C24 C86 -2(5) no
C24 C23 C79 Ir2 -63.3(10) no
C24 C23 C79 C21 4.2(15) no
C24 C23 C79 C22 175(4) no
C24 C23 C79 C27 178.8(15) no
C24 C23 C79 C78 1.5(13) no
C24 C23 C79 C84 178.3(12) no
C79 C23 C24 Ir2 58.8(8) no
C79 C23 C24 C20 -3.2(15) no
C79 C23 C24 C29 -179.5(10) no
C79 C23 C24 C82 -2.6(18) no
C79 C23 C24 C86 178.9(13) no
C24 C23 C80 Ir2 -51(3) no
C24 C23 C80 C22 13(7) no
C24 C23 C80 C24 0.0(11) no
C24 C23 C80 C28 -178(3) no
C24 C23 C80 C79 8(6) no
C24 C23 C80 C81 -1.5(15) no
C24 C23 C80 C85 -175(4) no
C80 C23 C24 Ir2 54(4) no
C80 C23 C24 C20 -8(4) no
C80 C23 C24 C29 176(4) no
C80 C23 C24 C82 -7(5) no
C80 C23 C24 C86 174(4) no
C24 C23 C85 C28 -178.5(17) no
C24 C23 C85 C80 176(3) no
C85 C23 C24 Ir2 -119.8(17) no
C85 C23 C24 C20 178.2(14) no
C85 C23 C24 C29 2(2) no
C85 C23 C24 C82 178.8(15) no
C85 C23 C24 C86 0(3) no
C28 C23 C79 Ir2 116.9(11) no
C28 C23 C79 C21 -175.6(12) no
C28 C23 C79 C22 -5(3) no
C28 C23 C79 C27 -1(2) no
C28 C23 C79 C78 -178.3(11) no
C28 C23 C79 C84 -1.5(13) no
C79 C23 C28 C80 -3.6(10) no
C79 C23 C28 C85 -177.4(13) no
C28 C23 C80 Ir2 127.4(13) no
C28 C23 C80 C22 -169(5) no
C28 C23 C80 C24 178(3) no
C28 C23 C80 C28 0.0(7) no
C28 C23 C80 C79 -174(4) no
C28 C23 C80 C81 177(4) no
C28 C23 C80 C85 3.2(14) no
C80 C23 C28 C80 0.0(19) no
C80 C23 C28 C85 -174(3) no
C28 C23 C81 Ir2 -123(4) no
C28 C23 C81 C20 177(3) no
C28 C23 C81 C29 1(5) no
C28 C23 C81 C82 178(3) no
C28 C23 C81 C86 -0(6) no
C81 C23 C28 C80 176(5) no
C81 C23 C28 C85 2(4) no
C28 C23 C85 C28 0.0(13) no
C28 C23 C85 C80 -6(3) no
C85 C23 C28 C80 174(3) no
C85 C23 C28 C85 -0.0(15) no
C79 C23 C80 Ir2 -59(3) no
C79 C23 C80 C22 4.9(16) no
C79 C23 C80 C24 -8(6) no
C79 C23 C80 C28 174(4) no
C79 C23 C80 C79 -0.0(9) no
C79 C23 C80 C81 -9(7) no
C79 C23 C80 C85 177(3) no
C80 C23 C79 Ir2 111(4) no
C80 C23 C79 C21 178(4) no
C80 C23 C79 C22 -11(4) no
C80 C23 C79 C27 -7(4) no
C80 C23 C79 C78 176(4) no
C80 C23 C79 C84 -7(4) no
C79 C23 C81 Ir2 56.7(10) no
C79 C23 C81 C20 -3.3(19) no
C79 C23 C81 C29 -179.1(13) no
C79 C23 C81 C82 -3(3) no
C79 C23 C81 C86 179(3) no
C81 C23 C79 Ir2 -62.9(15) no
C81 C23 C79 C21 4.6(19) no
C81 C23 C79 C22 176(4) no
C81 C23 C79 C27 179.2(18) no
C81 C23 C79 C78 1.9(18) no
C81 C23 C79 C84 178.7(16) no
C79 C23 C85 C28 3(3) no
C79 C23 C85 C80 -2.4(10) no
C85 C23 C79 Ir2 115.1(17) no
C85 C23 C79 C21 -177.4(16) no
C85 C23 C79 C22 -6(4) no
C85 C23 C79 C27 -3(3) no
C85 C23 C79 C78 179.9(15) no
C85 C23 C79 C84 -3(2) no
C80 C23 C81 Ir2 51(5) no
C80 C23 C81 C20 -9(6) no
C80 C23 C81 C29 175(4) no
C80 C23 C81 C82 -8(6) no
C80 C23 C81 C86 174(4) no
C81 C23 C80 Ir2 -50(5) no
C81 C23 C80 C22 14(8) no
C81 C23 C80 C24 2(2) no
C81 C23 C80 C28 -177(4) no
C81 C23 C80 C79 9(7) no
C81 C23 C80 C81 0.0(18) no
C81 C23 C80 C85 -174(5) no
C80 C23 C85 C28 6(3) no
C80 C23 C85 C80 0.0(18) no
C85 C23 C80 Ir2 124.1(12) no
C85 C23 C80 C22 -172(4) no
C85 C23 C80 C24 175(4) no
C85 C23 C80 C28 -3.2(15) no
C85 C23 C80 C79 -177(3) no
C85 C23 C80 C81 174(5) no
C85 C23 C80 C85 -0.0(8) no
C81 C23 C85 C28 -179(2) no
C81 C23 C85 C80 175(3) no
C85 C23 C81 Ir2 -121.6(16) no
C85 C23 C81 C20 178.4(13) no
C85 C23 C81 C29 3(3) no
C85 C23 C81 C82 178.9(14) no
C85 C23 C81 C86 1(4) no
Ir2 C24 C29 C86 -108.2(19) no
Ir2 C24 C80 Ir2 0.0 no
Ir2 C24 C80 C22 67.4(13) no
Ir2 C24 C80 C23 -121(3) no
Ir2 C24 C80 C28 -119.3(15) no
Ir2 C24 C80 C79 64.7(8) no
Ir2 C24 C80 C85 -117.0(10) no
Ir2 C24 C82 Ir2 0.0 no
Ir2 C24 C82 C21 -59.5(11) no
Ir2 C24 C82 C25 124.7(13) no
Ir2 C24 C82 C78 -57.2(16) no
Ir2 C24 C82 C87 126(3) no
Ir2 C24 C86 C29 90.9(19) no
C20 C24 C29 C86 13(6) no
C20 C24 C80 Ir2 -66.2(10) no
C20 C24 C80 C22 1.2(19) no
C20 C24 C80 C23 173(3) no
C20 C24 C80 C28 174.5(14) no
C20 C24 C80 C79 -1.5(14) no
C20 C24 C80 C85 176.8(12) no
C20 C24 C86 C29 -174(2) no
C23 C24 C29 C86 -177.3(18) no
C23 C24 C82 Ir2 60.4(14) no
C23 C24 C82 C21 1(3) no
C23 C24 C82 C25 -175.0(12) no
C23 C24 C82 C78 3(3) no
C23 C24 C82 C87 -173.6(16) no
C23 C24 C86 C29 3(3) no
C29 C24 C80 Ir2 117.0(14) no
C29 C24 C80 C22 -175.6(17) no
C29 C24 C80 C23 -4(3) no
C29 C24 C80 C28 -2(2) no
C29 C24 C80 C79 -178.3(13) no
C29 C24 C80 C85 0.0(15) no
C80 C24 C29 C86 -176.3(17) no
C29 C24 C82 Ir2 -127(5) no
C29 C24 C82 C21 173(4) no
C29 C24 C82 C25 -2(6) no
C29 C24 C82 C78 176(4) no
C29 C24 C82 C87 -1(7) no
C82 C24 C29 C86 10(6) no
C29 C24 C86 C29 0.0(17) no
C86 C24 C29 C86 0.0(15) no
C80 C24 C82 Ir2 58.7(10) no
C80 C24 C82 C21 -0.8(17) no
C80 C24 C82 C25 -176.6(11) no
C80 C24 C82 C78 2(3) no
C80 C24 C82 C87 -175.3(18) no
C82 C24 C80 Ir2 -65.5(14) no
C82 C24 C80 C22 2(3) no
C82 C24 C80 C23 173(3) no
C82 C24 C80 C28 175.2(16) no
C82 C24 C80 C79 -0.8(17) no
C82 C24 C80 C85 177.5(15) no
C80 C24 C86 C29 5(3) no
C86 C24 C80 Ir2 114(2) no
C86 C24 C80 C22 -178.1(19) no
C86 C24 C80 C23 -7(3) no
C86 C24 C80 C28 -5(3) no
C86 C24 C80 C79 179.2(18) no
C86 C24 C80 C85 -2(3) no
C82 C24 C86 C29 -175(3) no
C86 C24 C82 Ir2 -121(2) no
C86 C24 C82 C21 179.2(15) no
C86 C24 C82 C25 3(3) no
C86 C24 C82 C78 -178.5(15) no
C86 C24 C82 C87 5(4) no
C20 C25 C87 C20 -0.0(7) no
C20 C25 C87 C82 0.3(9) no
C82 C25 C87 C20 -0.3(9) no
C82 C25 C87 C82 0.0(6) no
C87 C25 C82 Ir2 -88(3) no
C87 C25 C82 C21 3(3) no
C87 C25 C82 C24 178(3) no
C87 C25 C82 C78 -1(3) no
C87 C25 C82 C81 176(3) no
C87 C25 C82 C87 -0.0(15) no
C21 C26 C83 C21 -0.0(9) no
C21 C26 C83 C78 0.5(10) no
C78 C26 C83 C21 -0.5(11) no
C78 C26 C83 C78 0.0(10) no
C83 C26 C78 Ir2 -97(3) no
C83 C26 C78 C20 170(3) no
C83 C26 C78 C22 -5(4) no
C83 C26 C78 C79 -7(3) no
C83 C26 C78 C82 172(3) no
C83 C26 C78 C83 -0.0(17) no
C22 C27 C84 C22 0.0(6) no
C22 C27 C84 C79 0.2(11) no
C79 C27 C84 C22 -0.2(11) no
C79 C27 C84 C79 0.0(7) no
C84 C27 C79 Ir2 -90(3) no
C84 C27 C79 C21 172(3) no
C84 C27 C79 C22 1(3) no
C84 C27 C79 C23 -1(3) no
C84 C27 C79 C78 176(3) no
C84 C27 C79 C80 -3(3) no
C84 C27 C79 C84 0.0(16) no
C23 C28 C80 Ir2 -84(3) no
C23 C28 C80 C22 171(4) no
C23 C28 C80 C23 -0.0(14) no
C23 C28 C80 C24 -1.0(16) no
C23 C28 C80 C79 173(4) no
C23 C28 C80 C81 -1.4(16) no
C23 C28 C80 C85 -6(3) no
C23 C28 C85 C23 0.0(6) no
C23 C28 C85 C80 2.3(9) no
C80 C28 C85 C23 -2.3(10) no
C80 C28 C85 C80 0.0(7) no
C85 C28 C80 Ir2 -78(3) no
C85 C28 C80 C22 176(3) no
C85 C28 C80 C23 6(3) no
C85 C28 C80 C24 5(3) no
C85 C28 C80 C79 179(3) no
C85 C28 C80 C81 4(3) no
C85 C28 C80 C85 0.0(13) no
C24 C29 C86 C24 -0.0(8) no
C24 C29 C86 C81 1.1(10) no
C81 C29 C86 C24 -1.1(11) no
C81 C29 C86 C81 -0.0(8) no
C86 C29 C81 Ir2 -83(3) no
C86 C29 C81 C20 7(3) no
C86 C29 C81 C23 -178(3) no
C86 C29 C81 C80 -176(3) no
C86 C29 C81 C82 6(3) no
C86 C29 C81 C86 0.0(15) no
C31 C30 C35 C34 0.5(11) no
C35 C30 C31 C32 1.0(11) no
C31 C30 B1 C36 -148.8(7) no
C31 C30 B1 C42 -28.4(9) no
C31 C30 B1 C48 91.9(9) no
B1 C30 C31 C32 179.8(6) no
C35 C30 B1 C36 30.0(9) no
C35 C30 B1 C42 150.3(7) no
C35 C30 B1 C48 -89.4(8) no
B1 C30 C35 C34 -178.3(6) no
C30 C31 C32 C33 -2.8(13) no
C31 C32 C33 C34 3.0(12) no
C32 C33 C34 C35 -1.5(12) no
C33 C34 C35 C30 -0.2(12) no
C37 C36 C41 C40 0.6(10) no
C41 C36 C37 C38 -1.7(10) no
C37 C36 B1 C30 56.2(8) no
C37 C36 B1 C42 -64.5(8) no
C37 C36 B1 C48 175.8(6) no
B1 C36 C37 C38 179.0(6) no
C41 C36 B1 C30 -123.1(7) no
C41 C36 B1 C42 116.2(7) no
C41 C36 B1 C48 -3.4(9) no
B1 C36 C41 C40 179.9(6) no
C36 C37 C38 C39 1.5(11) no
C37 C38 C39 C40 0.0(10) no
C38 C39 C40 C41 -1.1(11) no
C39 C40 C41 C36 0.8(11) no
C43 C42 C47 C46 3.1(9) no
C47 C42 C43 C44 -1.9(10) no
C43 C42 B1 C30 -113.9(7) no
C43 C42 B1 C36 4.6(9) no
C43 C42 B1 C48 124.9(7) no
B1 C42 C43 C44 179.6(6) no
C47 C42 B1 C30 67.8(8) no
C47 C42 B1 C36 -173.7(6) no
C47 C42 B1 C48 -53.5(8) no
B1 C42 C47 C46 -178.4(6) no
C42 C43 C44 C45 0.4(11) no
C43 C44 C45 C46 0.2(11) no
C44 C45 C46 C47 1.0(11) no
C45 C46 C47 C42 -2.8(11) no
C49 C48 C53 C52 0.6(11) no
C53 C48 C49 C50 0.3(11) no
C49 C48 B1 C30 29.7(10) no
C49 C48 B1 C36 -88.1(8) no
C49 C48 B1 C42 151.3(7) no
B1 C48 C49 C50 177.8(7) no
C53 C48 B1 C30 -152.9(7) no
C53 C48 B1 C36 89.3(9) no
C53 C48 B1 C42 -31.3(9) no
B1 C48 C53 C52 -177.0(7) no
C48 C49 C50 C51 -0.7(14) no
C49 C50 C51 C52 0.2(15) no
C50 C51 C52 C53 0.7(14) no
C51 C52 C53 C48 -1.1(13) no
C55 C54 C59 C58 0.9(11) no
C59 C54 C55 C56 -2.2(11) no
C55 C54 B2 C60 43.8(9) no
C55 C54 B2 C66 163.2(7) no
C55 C54 B2 C72 -76.1(9) no
B2 C54 C55 C56 177.6(7) no
C59 C54 B2 C60 -136.4(8) no
C59 C54 B2 C66 -17.0(11) no
C59 C54 B2 C72 103.7(9) no
B2 C54 C59 C58 -178.9(7) no
C54 C55 C56 C57 2.3(12) no
C55 C56 C57 C58 -0.9(12) no
C56 C57 C58 C59 -0.3(13) no
C57 C58 C59 C54 0.3(13) no
C61 C60 C65 C64 0.0(10) no
C65 C60 C61 C62 0.7(10) no
C61 C60 B2 C54 -132.4(7) no
C61 C60 B2 C66 107.5(8) no
C61 C60 B2 C72 -12.7(9) no
B2 C60 C61 C62 -177.9(6) no
C65 C60 B2 C54 49.1(8) no
C65 C60 B2 C66 -71.1(7) no
C65 C60 B2 C72 168.8(6) no
B2 C60 C65 C64 178.7(6) no
C60 C61 C62 C63 -0.5(12) no
C61 C62 C63 C64 -0.6(11) no
C62 C63 C64 C65 1.3(11) no
C63 C64 C65 C60 -1.0(11) no
C67 C66 C71 C70 2.0(10) no
C71 C66 C67 C68 -0.6(10) no
C67 C66 B2 C54 -115.1(7) no
C67 C66 B2 C60 2.3(9) no
C67 C66 B2 C72 123.4(7) no
B2 C66 C67 C68 -179.6(6) no
C71 C66 B2 C54 66.0(9) no
C71 C66 B2 C60 -176.5(6) no
C71 C66 B2 C72 -55.4(8) no
B2 C66 C71 C70 -179.1(6) no
C66 C67 C68 C69 -0.7(12) no
C67 C68 C69 C70 0.7(12) no
C68 C69 C70 C71 0.6(12) no
C69 C70 C71 C66 -2.0(12) no
C73 C72 C77 C76 -2.9(15) no
C77 C72 C73 C74 3.5(13) no
C73 C72 B2 C54 -145.0(7) no
C73 C72 B2 C60 97.6(9) no
C73 C72 B2 C66 -23.1(10) no
B2 C72 C73 C74 -174.0(7) no
C77 C72 B2 C54 37.8(11) no
C77 C72 B2 C60 -79.6(10) no
C77 C72 B2 C66 159.7(8) no
B2 C72 C77 C76 174.6(8) no
C72 C73 C74 C75 -1.4(15) no
C73 C74 C75 C76 -1.5(15) no
C74 C75 C76 C77 2.2(18) no
C75 C76 C77 C72 0(2) no
Ir2 C78 C79 Ir2 0.0 no
Ir2 C78 C79 C22 -62(3) no
Ir2 C78 C79 C23 -59.5(7) no
Ir2 C78 C79 C27 122.9(15) no
Ir2 C78 C79 C80 -58.5(10) no
Ir2 C78 C79 C84 129(4) no
Ir2 C78 C82 Ir2 -0.0 no
Ir2 C78 C82 C24 60.0(17) no
Ir2 C78 C82 C25 -121.9(12) no
Ir2 C78 C82 C81 60.8(11) no
Ir2 C78 C82 C87 -122.2(8) no
Ir2 C78 C83 C26 103(3) no
C20 C78 C79 Ir2 60.8(18) no
C20 C78 C79 C22 -2(4) no
C20 C78 C79 C23 1(3) no
C20 C78 C79 C27 -176.3(16) no
C20 C78 C79 C80 2(3) no
C20 C78 C79 C84 -170(3) no
C20 C78 C83 C26 -15(4) no
C22 C78 C82 Ir2 -62.7(9) no
C22 C78 C82 C24 -3(2) no
C22 C78 C82 C25 175.3(12) no
C22 C78 C82 C81 -1.9(15) no
C22 C78 C82 C87 175.1(10) no
C22 C78 C83 C26 176.5(17) no
C26 C78 C79 Ir2 -121.9(19) no
C26 C78 C79 C22 176(2) no
C26 C78 C79 C23 178.6(17) no
C26 C78 C79 C27 1(3) no
C26 C78 C79 C80 179.7(16) no
C26 C78 C79 C84 7(6) no
C26 C78 C82 Ir2 119(3) no
C26 C78 C82 C24 179.5(18) no
C26 C78 C82 C25 -2(3) no
C26 C78 C82 C81 -179.7(18) no
C26 C78 C82 C87 -3(3) no
C26 C78 C83 C26 -0.0(16) no
C79 C78 C82 Ir2 -61.8(13) no
C79 C78 C82 C24 -2(3) no
C79 C78 C82 C25 176.3(13) no
C79 C78 C82 C81 -1(2) no
C79 C78 C82 C87 176.1(13) no
C82 C78 C79 Ir2 59.2(13) no
C82 C78 C79 C22 -3(3) no
C82 C78 C79 C23 -0.3(16) no
C82 C78 C79 C27 -177.8(14) no
C82 C78 C79 C80 0.8(19) no
C82 C78 C79 C84 -172(4) no
C79 C78 C83 C26 174.0(19) no
C83 C78 C79 Ir2 -125.1(15) no
C83 C78 C79 C22 172(3) no
C83 C78 C79 C23 175.4(13) no
C83 C78 C79 C27 -2(3) no
C83 C78 C79 C80 176.4(14) no
C83 C78 C79 C84 4(5) no
C82 C78 C83 C26 -17(6) no
C83 C78 C82 Ir2 130(5) no
C83 C78 C82 C24 -170(4) no
C83 C78 C82 C25 8(6) no
C83 C78 C82 C81 -169(5) no
C83 C78 C82 C87 8(5) no
Ir2 C79 C80 Ir2 0.0 no
Ir2 C79 C80 C23 -64(3) no
Ir2 C79 C80 C24 -59.5(7) no
Ir2 C79 C80 C28 125(2) no
Ir2 C79 C80 C81 -59.7(9) no
Ir2 C79 C84 C22 -69.7(17) no
Ir2 C79 C84 C27 110.9(16) no
C21 C79 C80 Ir2 62.2(16) no
C21 C79 C80 C23 -2(4) no
C21 C79 C80 C24 2.7(19) no
C21 C79 C80 C28 -172.5(19) no
C21 C79 C80 C81 2(2) no
C21 C79 C84 C22 162(7) no
C21 C79 C84 C27 -17(6) no
C22 C79 C84 C22 0.0(15) no
C22 C79 C84 C27 -179(3) no
C23 C79 C84 C22 -1.3(10) no
C23 C79 C84 C27 179.3(15) no
C27 C79 C80 Ir2 -121.9(17) no
C27 C79 C80 C23 174(3) no
C27 C79 C80 C24 178.6(15) no
C27 C79 C80 C28 3(3) no
C27 C79 C80 C81 178.3(15) no
C27 C79 C84 C22 179(3) no
C27 C79 C84 C27 0.0(17) no
C78 C79 C80 Ir2 59.4(13) no
C78 C79 C80 C23 -4(4) no
C78 C79 C80 C24 -0.1(17) no
C78 C79 C80 C28 -175.3(18) no
C78 C79 C80 C81 -0.4(19) no
C78 C79 C84 C22 170(6) no
C78 C79 C84 C27 -9(5) no
C80 C79 C84 C22 -3.0(11) no
C80 C79 C84 C27 177.6(17) no
C84 C79 C80 Ir2 -123.4(12) no
C84 C79 C80 C23 173(3) no
C84 C79 C80 C24 177.1(12) no
C84 C79 C80 C28 2(3) no
C84 C79 C80 C81 176.9(13) no
Ir2 C80 C81 Ir2 0.0 no
Ir2 C80 C81 C20 -62.5(8) no
Ir2 C80 C81 C29 120(2) no
Ir2 C80 C81 C82 -61.8(10) no
Ir2 C80 C81 C86 116(4) no
Ir2 C80 C85 C23 -66.7(16) no
Ir2 C80 C85 C28 119.8(15) no
C22 C80 C81 Ir2 64(2) no
C22 C80 C81 C20 2(3) no
C22 C80 C81 C29 -175(2) no
C22 C80 C81 C82 3(3) no
C22 C80 C81 C86 -179(4) no
C22 C80 C85 C23 166(8) no
C22 C80 C85 C28 -7(6) no
C23 C80 C81 Ir2 -126(5) no
C23 C80 C81 C20 172(5) no
C23 C80 C81 C29 -5(5) no
C23 C80 C81 C82 173(5) no
C23 C80 C81 C86 -10(6) no
C23 C80 C85 C23 0.0(16) no
C23 C80 C85 C28 -173(3) no
C24 C80 C85 C23 -2.6(13) no
C24 C80 C85 C28 -176.1(16) no
C28 C80 C81 Ir2 -122.3(16) no
C28 C80 C81 C20 175.2(13) no
C28 C80 C81 C29 -2(3) no
C28 C80 C81 C82 175.9(14) no
C28 C80 C81 C86 -6(5) no
C28 C80 C85 C23 173(3) no
C28 C80 C85 C28 0.0(14) no
C79 C80 C81 Ir2 61.6(12) no
C79 C80 C81 C20 -1.0(16) no
C79 C80 C81 C29 -178.2(17) no
C79 C80 C81 C82 -0.3(19) no
C79 C80 C81 C86 178(4) no
C81 C80 C85 C23 -2.6(13) no
C81 C80 C85 C28 -176.1(17) no
C85 C80 C81 Ir2 -120.1(11) no
C85 C80 C81 C20 177.3(12) no
C85 C80 C81 C29 0(2) no
C85 C80 C81 C82 178.0(13) no
C85 C80 C81 C86 -4(4) no
Ir2 C81 C82 Ir2 -0.0 no
Ir2 C81 C82 C21 -63.1(8) no
Ir2 C81 C82 C25 122.0(16) no
Ir2 C81 C82 C78 -61.1(10) no
Ir2 C81 C82 C87 125(3) no
Ir2 C81 C86 C29 113.6(19) no
C20 C81 C86 C29 -174.4(18) no
C23 C81 C82 Ir2 64(2) no
C23 C81 C82 C21 1(3) no
C23 C81 C82 C25 -174.0(18) no
C23 C81 C82 C78 3(3) no
C23 C81 C82 C87 -171(3) no
C23 C81 C86 C29 3(4) no
C29 C81 C82 Ir2 -120.1(19) no
C29 C81 C82 C21 176.9(17) no
C29 C81 C82 C25 2(3) no
C29 C81 C82 C78 178.8(16) no
C29 C81 C82 C87 5(5) no
C29 C81 C86 C29 0.0(19) no
C80 C81 C82 Ir2 61.8(13) no
C80 C81 C82 C21 -1.2(16) no
C80 C81 C82 C25 -176.1(14) no
C80 C81 C82 C78 0.7(19) no
C80 C81 C82 C87 -173(3) no
C80 C81 C86 C29 7(5) no
C82 C81 C86 C29 -175.0(19) no
C86 C81 C82 Ir2 -117.4(12) no
C86 C81 C82 C21 179.6(11) no
C86 C81 C82 C25 5(2) no
C86 C81 C82 C78 -178.5(12) no
C86 C81 C82 C87 8(4) no
Ir2 C82 C87 C25 107.1(18) no
C21 C82 C87 C25 -177.7(17) no
C24 C82 C87 C25 -3(3) no
C25 C82 C87 C25 0.0(18) no
C78 C82 C87 C25 179.5(18) no
C81 C82 C87 C25 -6(4) no
